data_1550316
loop_
_publ_author_name
'Dell'Elce, Simone'
'Liscio, Fabiola'
'Kovtun, Alessandro'
'Allegri, Stefano'
'Roscioni, Otello M.'
'Albonetti, Cristiano'
'De Luca, Giovanna'
'Amenitsch, Heinz W.'
'Demitri, Nicola'
'Giorgini, Loris'
'Morandi, Vittorio'
'Stellacci, Francesco'
'Liscio, Andrea'
'Palermo, Vincenzo'

_publ_section_title
;
 3D to 2D reorganization of silver-thiol nanostructures, triggered by
 solvent vapor annealing.
;
_journal_issue 48
_journal_name_full Nanoscale
_journal_page_first 23018
_journal_page_last 23026
_journal_paper_doi 10.1039/c8nr07109h
_journal_volume 10
_journal_year 2018
_chemical_formula_moiety 'Ag44, 30 (C6 H4 F S), 4 (C24 H20 P)'
_chemical_formula_sum 'C276 H200 Ag44 F30 P4 S30'
_chemical_formula_weight 9918.31
_space_group_crystal_system triclinic
_space_group_IT_number 2
_space_group_name_Hall '-P 1'
_space_group_name_H-M_alt 'P -1'
_symmetry_space_group_name_Hall '-P 1'
_symmetry_space_group_name_H-M 'P -1'
_atom_sites_solution_hydrogens geom
_atom_sites_solution_primary direct
_atom_sites_solution_secondary difmap
_audit_creation_method SHELXL-2017/1
_audit_update_record
;
2018-03-15 deposited with the CCDC.
2018-10-10 downloaded from the CCDC.
;
_cell_angle_alpha 114.956(2)
_cell_angle_beta 93.756(2)
_cell_angle_gamma 116.423(2)
_cell_formula_units_Z 1
_cell_length_a 20.4051(4)
_cell_length_b 20.8665(4)
_cell_length_c 21.9791(4)
_cell_measurement_reflns_used 9385
_cell_measurement_temperature 298(2)
_cell_measurement_theta_max 24.324
_cell_measurement_theta_min 1.773
_cell_volume 7219.1(4)
_computing_cell_refinement 'CrysAlisPro 1.171.38.30a (Agilent, 2015)'
_computing_data_collection 'Elettra XRD1 Data Collection SW'
_computing_data_reduction 'CrysAlisPro 1.171.38.30a (Agilent, 2015)'
_computing_molecular_graphics 'Ortep3 for Windows - Coot'
_computing_publication_material 'enCIFer - publCIF'
_computing_structure_refinement 'SHELXL-2017/1 (Sheldrick, 2015)'
_computing_structure_solution 'SHELXT (Sheldrick, 2015)'
_diffrn_ambient_temperature 298(2)
_diffrn_measured_fraction_theta_full 0.942
_diffrn_measured_fraction_theta_max 0.942
_diffrn_measurement_device_type
;
'Huber 4-circles Kappa Goniometer, Pilatus 2M detector'
;
_diffrn_measurement_method 'Rotating crystal'
_diffrn_radiation_type Synchrotron
_diffrn_radiation_wavelength 0.70848
_diffrn_reflns_av_R_equivalents 0.0961
_diffrn_reflns_av_unetI/netI 0.0965
_diffrn_reflns_Laue_measured_fraction_full 0.942
_diffrn_reflns_Laue_measured_fraction_max 0.942
_diffrn_reflns_limit_h_max 23
_diffrn_reflns_limit_h_min -23
_diffrn_reflns_limit_k_max 24
_diffrn_reflns_limit_k_min -24
_diffrn_reflns_limit_l_max 25
_diffrn_reflns_limit_l_min -25
_diffrn_reflns_number 77038
_diffrn_reflns_point_group_measured_fraction_full 0.942
_diffrn_reflns_point_group_measured_fraction_max 0.942
_diffrn_reflns_theta_full 24.324
_diffrn_reflns_theta_max 24.324
_diffrn_reflns_theta_min 1.773
_diffrn_source 'Elettra Synchrotron - XRD1 BL'
_diffrn_standards_decay_% 0
_diffrn_standards_interval_count 0
_diffrn_standards_number 0
_exptl_absorpt_coefficient_mu 3.139
_exptl_absorpt_correction_T_max 1.00000
_exptl_absorpt_correction_T_min 0.70248
_exptl_absorpt_correction_type multi-scan
_exptl_absorpt_process_details
;
CrysAlisPro 1.171.38.30a (Agilent, 2015)
Empirical absorption correction using spherical harmonics,
 implemented in SCALE3 ABSPACK scaling algorithm.
;
_exptl_crystal_colour Black
_exptl_crystal_density_diffrn 2.281
_exptl_crystal_description 'Thick prisms'
_exptl_crystal_F_000 4734
_exptl_crystal_size_max 0.100
_exptl_crystal_size_mid 0.050
_exptl_crystal_size_min 0.030
_refine_diff_density_max 1.344
_refine_diff_density_min -1.642
_refine_diff_density_rms 0.195
_refine_ls_extinction_method none
_refine_ls_goodness_of_fit_ref 1.029
_refine_ls_hydrogen_treatment constr
_refine_ls_matrix_type full
_refine_ls_number_parameters 1886
_refine_ls_number_reflns 22412
_refine_ls_number_restraints 727
_refine_ls_restrained_S_all 1.047
_refine_ls_R_factor_all 0.0880
_refine_ls_R_factor_gt 0.0585
_refine_ls_shift/su_max 0.006
_refine_ls_shift/su_mean 0.000
_refine_ls_structure_factor_coef Fsqd
_refine_ls_weighting_details 'w=1/[\s^2^(Fo^2^)+(0.0559P)^2^+0.0543P] where P=(Fo^2^+2Fc^2^)/3'
_refine_ls_weighting_scheme calc
_refine_ls_wR_factor_gt 0.1333
_refine_ls_wR_factor_ref 0.1459
_reflns_Friedel_coverage 0.000
_reflns_number_gt 15408
_reflns_number_total 22412
_reflns_threshold_expression 'I > 2\s(I)'
_cod_data_source_file c8nr07109h2.cif
_cod_data_source_block AgNPRT
_cod_depositor_comments 'Adding full bibliography for 1550315--1550316.cif.'
_cod_original_cell_volume 7219.0(3)
_cod_database_code 1550316
_shelx_shelxl_version_number 2017/1
_shelx_space_group_comment
;
The symmetry employed for this shelxl refinement is uniquely defined
by the following loop, which should always be used as a source of
symmetry information in preference to the above space-group names.
They are only intended as comments.
;
_shelx_estimated_absorpt_t_min 0.744
_shelx_estimated_absorpt_t_max 0.912

loop_
_space_group_symop_operation_xyz
'x, y, z'
'-x, -y, -z'

loop_
_atom_site_label
_atom_site_type_symbol
_atom_site_fract_x
_atom_site_fract_y
_atom_site_fract_z
_atom_site_U_iso_or_equiv
_atom_site_adp_type
_atom_site_occupancy
_atom_site_site_symmetry_order
_atom_site_calc_flag
_atom_site_refinement_flags_posn
_atom_site_refinement_flags_adp
_atom_site_refinement_flags_occupancy
_atom_site_disorder_assembly
_atom_site_disorder_group
Ag1A_1 Ag 0.2311(5) 0.6106(9) 0.4742(9) 0.0301(17) Uani 0.58(3) 1 d . . P A 1
Ag2A_1 Ag 0.3784(7) 0.6942(9) 0.6138(6) 0.0351(16) Uani 0.66(3) 1 d . . P A 1
Ag3A_1 Ag 0.3396(6) 0.5477(9) 0.4779(6) 0.0277(13) Uani 0.52(3) 1 d . U P A 1
Ag1B_1 Ag 0.2440(5) 0.6350(8) 0.5021(9) 0.0214(15) Uani 0.42(3) 1 d . . P A 2
Ag2B_1 Ag 0.3537(7) 0.6621(10) 0.5941(6) 0.0212(16) Uani 0.34(3) 1 d . . P A 2
Ag3B_1 Ag 0.3242(7) 0.5193(9) 0.4631(6) 0.0272(13) Uani 0.48(3) 1 d . U P A 2
Ag4_1 Ag 0.11569(6) 0.75133(6) 0.37153(5) 0.0343(2) Uani 1 1 d . . . . .
Ag5_1 Ag 0.19612(5) 0.75898(6) 0.58223(5) 0.0308(2) Uani 1 1 d . . . . .
Ag6_1 Ag 0.08573(5) 0.32384(6) 0.44378(5) 0.0316(2) Uani 1 1 d . . . . .
Ag7_1 Ag 0.11888(5) 0.50893(6) 0.33703(5) 0.0301(2) Uani 1 1 d . . . . .
Ag8_1 Ag 0.04915(5) 0.72806(6) 0.49234(5) 0.0288(2) Uani 1 1 d . . . . .
Ag9_1 Ag -0.10818(5) 0.14661(6) 0.22486(5) 0.0333(2) Uani 1 1 d . . . . .
Ag10_1 Ag 0.14783(5) 0.60616(6) 0.58010(5) 0.0276(2) Uani 1 1 d . . . . .
Ag11_1 Ag 0.06413(5) 0.44035(5) 0.55403(5) 0.0252(2) Uani 1 1 d . . . . .
Ag12_1 Ag 0.02420(5) 0.32895(6) 0.30812(5) 0.0324(2) Uani 1 1 d . . . . .
Ag13_1 Ag -0.09277(5) 0.24878(6) 0.16121(5) 0.0330(2) Uani 1 1 d . . . . .
Ag14_1 Ag 0.15413(5) 0.72323(6) 0.71063(5) 0.0320(2) Uani 1 1 d . . . . .
Ag15_1 Ag 0.10413(5) 0.46883(6) 0.44576(5) 0.0280(2) Uani 1 1 d . . . . .
Ag16_1 Ag 0.02629(5) 0.55743(5) 0.63816(5) 0.0257(2) Uani 1 1 d . . . . .
Ag17_1 Ag 0.22226(5) 0.51604(6) 0.56335(5) 0.0317(2) Uani 1 1 d . . . . .
Ag18_1 Ag 0.04481(5) 0.66209(6) 0.58224(5) 0.0271(2) Uani 1 1 d . . . . .
Ag19_1 Ag 0.09099(5) 0.60531(6) 0.46009(5) 0.0278(2) Uani 1 1 d . . . . .
Ag20_1 Ag 0.00386(6) 0.42638(6) 0.66196(5) 0.0378(3) Uani 1 1 d . . . . .
Ag21_1 Ag 0.16615(5) 0.57246(6) 0.69033(5) 0.0275(2) Uani 1 1 d . . . . .
Ag22_1 Ag 0.04568(6) 0.29361(6) 0.63930(5) 0.0349(2) Uani 1 1 d . . . . .
C6_2 C 0.0713(4) 0.2785(5) 0.0973(4) 0.043(4) Uani 1 1 d G . . . .
H6_2 H 0.027995 0.271751 0.072216 0.051 Uiso 1 1 calc R U . . .
C5_2 C 0.1092(5) 0.2408(5) 0.0614(3) 0.045(4) Uani 1 1 d G . . . .
H5_2 H 0.091210 0.208977 0.012359 0.054 Uiso 1 1 calc R U . . .
C4_2 C 0.1739(5) 0.2509(6) 0.0988(5) 0.054(4) Uani 1 1 d G . . . .
C3_2 C 0.2008(5) 0.2985(7) 0.1721(5) 0.079(6) Uani 1 1 d G . . . .
H3_2 H 0.244091 0.305220 0.197188 0.095 Uiso 1 1 calc R U . . .
C2_2 C 0.1629(5) 0.3361(6) 0.2080(3) 0.062(5) Uani 1 1 d G . . . .
H2_2 H 0.180878 0.367995 0.257046 0.075 Uiso 1 1 calc R U . . .
C1_2 C 0.0982(5) 0.3261(5) 0.1706(4) 0.034(3) Uani 1 1 d G . . . .
S_2 S 0.04572(18) 0.36961(19) 0.21436(17) 0.0339(8) Uani 1 1 d . . . . .
F_2 F 0.2086(6) 0.2128(6) 0.0635(5) 0.077(3) Uani 1 1 d . . . . .
C6_3 C 0.0654(4) 0.1365(6) 0.1972(4) 0.049(4) Uani 1 1 d G . . . .
H6_3 H 0.020375 0.123620 0.169071 0.059 Uiso 1 1 calc R U . . .
C5_3 C 0.1138(6) 0.1125(7) 0.1662(3) 0.084(7) Uani 1 1 d G . . . .
H5_3 H 0.101170 0.083549 0.117283 0.100 Uiso 1 1 calc R U . . .
C4_3 C 0.1811(5) 0.1317(7) 0.2083(5) 0.089(7) Uani 1 1 d G . . . .
C3_3 C 0.1999(4) 0.1749(6) 0.2815(4) 0.048(4) Uani 1 1 d G . . . .
H3_3 H 0.244913 0.187724 0.309631 0.057 Uiso 1 1 calc R U . . .
C2_3 C 0.1515(5) 0.1989(5) 0.3125(3) 0.034(3) Uani 1 1 d G . . . .
H2_3 H 0.164119 0.227796 0.361421 0.041 Uiso 1 1 calc R U . . .
C1_3 C 0.0842(4) 0.1797(5) 0.2704(4) 0.032(3) Uani 1 1 d G . . . .
S_3 S 0.02116(17) 0.20686(19) 0.31145(17) 0.0315(7) Uani 1 1 d . . . . .
F_3 F 0.2285(7) 0.1104(10) 0.1779(6) 0.132(6) Uani 1 1 d . . . . .
C6_4 C 0.3284(4) 0.3422(5) 0.4700(3) 0.033(3) Uani 1 1 d G . . . .
H6_4 H 0.337599 0.348577 0.431413 0.040 Uiso 1 1 calc R U . . .
C5_4 C 0.3635(4) 0.3106(5) 0.4953(4) 0.033(3) Uani 1 1 d G . . . .
H5_4 H 0.396185 0.295928 0.473658 0.039 Uiso 1 1 calc R U . . .
C4_4 C 0.3498(5) 0.3011(5) 0.5529(4) 0.045(4) Uani 1 1 d G . . . .
C3_4 C 0.3010(5) 0.3231(5) 0.5852(4) 0.049(4) Uani 1 1 d G . . . .
H3_4 H 0.291819 0.316723 0.623792 0.058 Uiso 1 1 calc R U . . .
C2_4 C 0.2659(4) 0.3547(5) 0.5599(4) 0.040(3) Uani 1 1 d G . . . .
H2_4 H 0.233232 0.369372 0.581548 0.048 Uiso 1 1 calc R U . . .
C1_4 C 0.2796(4) 0.3642(5) 0.5023(4) 0.028(3) Uani 1 1 d G . . . .
S_4 S 0.23564(18) 0.4041(2) 0.46851(17) 0.0353(8) Uani 1 1 d . . . . .
F_4 F 0.3837(5) 0.2718(5) 0.5776(5) 0.062(2) Uani 1 1 d . . . . .
C6_5 C 0.3798(5) 0.5554(5) 0.6937(3) 0.046(4) Uani 1 1 d G . . . .
H6_5 H 0.356789 0.522090 0.645017 0.056 Uiso 1 1 calc R U . . .
C5_5 C 0.4257(6) 0.5404(5) 0.7286(5) 0.059(4) Uani 1 1 d G . . . .
H5_5 H 0.433370 0.497053 0.703260 0.070 Uiso 1 1 calc R U . . .
C4_5 C 0.4602(5) 0.5902(6) 0.8014(5) 0.049(4) Uani 1 1 d G . . . .
C3_5 C 0.4487(5) 0.6550(6) 0.8392(4) 0.052(4) Uani 1 1 d G . . . .
H3_5 H 0.471765 0.688313 0.887931 0.063 Uiso 1 1 calc R U . . .
C2_5 C 0.4028(5) 0.6700(5) 0.8043(4) 0.037(3) Uani 1 1 d G . . . .
H2_5 H 0.395184 0.713351 0.829690 0.045 Uiso 1 1 calc R U . . .
C1_5 C 0.3684(4) 0.6202(5) 0.7316(4) 0.038(3) Uani 1 1 d G . . . .
S_5 S 0.30893(18) 0.64007(19) 0.68827(16) 0.0306(7) Uani 1 1 d . . . . .
F_5 F 0.5049(5) 0.5766(7) 0.8356(5) 0.081(3) Uani 1 1 d . . . . .
C6_6 C 0.2860(4) 0.7706(5) 0.9326(4) 0.035(3) Uani 1 1 d G . . . .
H6_6 H 0.247399 0.735985 0.943546 0.041 Uiso 1 1 calc R U . . .
C5_6 C 0.3596(5) 0.8269(6) 0.9809(4) 0.058(4) Uani 1 1 d G . . . .
H5_6 H 0.370313 0.829962 1.024121 0.069 Uiso 1 1 calc R U . . .
C4_6 C 0.4173(4) 0.8787(5) 0.9645(6) 0.066(5) Uani 1 1 d G . . . .
C3_6 C 0.4013(5) 0.8741(6) 0.8998(6) 0.064(5) Uani 1 1 d G . . . .
H3_6 H 0.439842 0.908722 0.888892 0.077 Uiso 1 1 calc R U . . .
C2_6 C 0.3276(6) 0.8178(6) 0.8516(4) 0.056(4) Uani 1 1 d G . . . .
H2_6 H 0.316929 0.814747 0.808317 0.067 Uiso 1 1 calc R U . . .
C1_6 C 0.2700(4) 0.7660(5) 0.8679(4) 0.032(3) Uani 1 1 d G . . . .
S_6 S 0.17422(19) 0.6902(2) 0.80793(16) 0.0323(7) Uani 1 1 d . . . . .
F_6 F 0.4874(5) 0.9337(6) 1.0115(7) 0.097(4) Uani 1 1 d . . . . .
C6_7 C 0.1269(5) 0.4364(4) 0.8302(4) 0.047(4) Uani 1 1 d G . . . .
H6_7 H 0.082849 0.384297 0.801542 0.056 Uiso 1 1 calc R U . . .
C5_7 C 0.1556(6) 0.4651(5) 0.9015(5) 0.058(5) Uani 1 1 d G . . . .
H5_7 H 0.130618 0.432289 0.920559 0.070 Uiso 1 1 calc R U . . .
C4_7 C 0.2215(6) 0.5430(6) 0.9442(3) 0.046(4) Uani 1 1 d G . . . .
C3_7 C 0.2587(4) 0.5921(4) 0.9157(4) 0.048(4) Uani 1 1 d G . . . .
H3_7 H 0.302813 0.644143 0.944334 0.058 Uiso 1 1 calc R U . . .
C2_7 C 0.2301(5) 0.5633(5) 0.8444(4) 0.036(3) Uani 1 1 d G . . . .
H2_7 H 0.255045 0.596153 0.825318 0.044 Uiso 1 1 calc R U . . .
C1_7 C 0.1642(5) 0.4855(5) 0.8016(3) 0.046(4) Uani 1 1 d G . . . .
S_7 S 0.1358(2) 0.44826(19) 0.70935(17) 0.0394(8) Uani 1 1 d . . . . .
F_7 F 0.2476(5) 0.5677(6) 1.0118(4) 0.060(2) Uani 1 1 d . . . . .
C6A_8 C 0.3115(8) 1.0055(11) 0.8225(9) 0.036(6) Uani 0.437(15) 1 d DG U P A 1
H6A_8 H 0.270535 1.008535 0.836680 0.043 Uiso 0.437(15) 1 calc R U P A 1
C5A_8 C 0.3866(9) 1.0713(9) 0.8617(8) 0.036(6) Uani 0.437(15) 1 d DG U P A 1
H5A_8 H 0.395889 1.118384 0.902053 0.043 Uiso 0.437(15) 1 calc R U P A 1
C4A_8 C 0.4479(7) 1.0668(9) 0.8405(9) 0.035(6) Uani 0.437(15) 1 d DG U P A 1
C3A_8 C 0.4340(7) 0.9965(11) 0.7802(10) 0.035(5) Uani 0.437(15) 1 d DG U P A 1
H3A_8 H 0.475029 0.993429 0.766018 0.042 Uiso 0.437(15) 1 calc R U P A 1
C2A_8 C 0.3589(9) 0.9306(9) 0.7410(8) 0.035(5) Uani 0.437(15) 1 d DG U P A 1
H2A_8 H 0.349675 0.883579 0.700645 0.042 Uiso 0.437(15) 1 calc R U P A 1
C1A_8 C 0.2977(6) 0.9352(9) 0.7622(9) 0.035(6) Uani 0.437(15) 1 d DG U P A 1
SA_8 S 0.20343(17) 0.8587(2) 0.70854(16) 0.0332(7) Uani 0.437(15) 1 d D . P A 1
FA_8 F 0.5244(11) 1.1281(13) 0.8820(14) 0.030(4) Uani 0.437(15) 1 d D . P A 1
C6B_8 C 0.3260(7) 0.9790(9) 0.8316(7) 0.044(7) Uani 0.563(15) 1 d DG . P A 2
H6B_8 H 0.293796 0.958056 0.854998 0.053 Uiso 0.563(15) 1 calc R U P A 2
C5B_8 C 0.4012(8) 1.0454(9) 0.8694(5) 0.043(6) Uani 0.563(15) 1 d DG . P A 2
H5B_8 H 0.419287 1.068747 0.918041 0.052 Uiso 0.563(15) 1 calc R U P A 2
C4B_8 C 0.4493(6) 1.0767(8) 0.8345(7) 0.045(7) Uani 0.563(15) 1 d DG . P A 2
C3B_8 C 0.4222(7) 1.0418(8) 0.7618(7) 0.037(5) Uani 0.563(15) 1 d DG . P A 2
H3B_8 H 0.454433 1.062733 0.738431 0.045 Uiso 0.563(15) 1 calc R U P A 2
C2B_8 C 0.3470(7) 0.9754(8) 0.7240(5) 0.040(6) Uani 0.563(15) 1 d DG . P A 2
H2B_8 H 0.328942 0.952043 0.675387 0.048 Uiso 0.563(15) 1 calc R U P A 2
C1B_8 C 0.2989(6) 0.9441(8) 0.7589(6) 0.040(7) Uani 0.563(15) 1 d DG . P A 2
SB_8 S 0.20343(17) 0.8587(2) 0.70854(16) 0.0332(7) Uani 0.563(15) 1 d D . P A 2
FB_8 F 0.5236(8) 1.1421(9) 0.8696(11) 0.030(4) Uani 0.563(15) 1 d D . P A 2
C6A_9 C 0.3144(8) 0.9723(8) 0.5639(8) 0.036(6) Uani 0.520(12) 1 d DG . P A 1
H6A_9 H 0.339817 0.945512 0.543163 0.044 Uiso 0.520(12) 1 calc R U P A 1
C5A_9 C 0.3554(6) 1.0579(8) 0.6080(9) 0.044(6) Uani 0.520(12) 1 d DG . P A 1
H5A_9 H 0.408325 1.088375 0.616696 0.053 Uiso 0.520(12) 1 calc R U P A 1
C4A_9 C 0.3174(8) 1.0981(5) 0.6390(9) 0.048(8) Uani 0.520(12) 1 d DG . P A 1
C3A_9 C 0.2384(9) 1.0526(8) 0.6260(9) 0.046(7) Uani 0.520(12) 1 d DG . P A 1
H3A_9 H 0.212971 1.079403 0.646764 0.055 Uiso 0.520(12) 1 calc R U P A 1
C2A_9 C 0.1973(6) 0.9670(7) 0.5819(9) 0.034(5) Uani 0.520(12) 1 d DG U P A 1
H2A_9 H 0.144462 0.936540 0.573231 0.041 Uiso 0.520(12) 1 calc R U P A 1
C1A_9 C 0.2353(8) 0.9269(5) 0.5509(9) 0.039(6) Uani 0.520(12) 1 d DG U P A 1
SA_9 S 0.18985(17) 0.81882(18) 0.49958(16) 0.0291(7) Uani 0.520(12) 1 d D . P A 1
FA_9 F 0.3569(15) 1.1854(10) 0.6800(11) 0.084(8) Uani 0.520(12) 1 d D U P A 1
C6B_9 C 0.2286(10) 0.9705(9) 0.5143(7) 0.048(7) Uani 0.480(12) 1 d DG . P A 2
H6B_9 H 0.198800 0.941708 0.467322 0.058 Uiso 0.480(12) 1 calc R U P A 2
C5B_9 C 0.2676(12) 1.0566(9) 0.5523(10) 0.056(9) Uani 0.480(12) 1 d DG . P A 2
H5B_9 H 0.264004 1.085392 0.530741 0.067 Uiso 0.480(12) 1 calc R U P A 2
C4B_9 C 0.3122(12) 1.0997(6) 0.6225(9) 0.056(10) Uani 0.480(12) 1 d DG . P A 2
C3B_9 C 0.3176(10) 1.0567(9) 0.6546(7) 0.041(6) Uani 0.480(12) 1 d DG U P A 2
H3B_9 H 0.347372 1.085523 0.701604 0.049 Uiso 0.480(12) 1 calc R U P A 2
C2B_9 C 0.2785(9) 0.9706(9) 0.6167(8) 0.040(5) Uani 0.480(12) 1 d DG U P A 2
H2B_9 H 0.282169 0.941840 0.638186 0.048 Uiso 0.480(12) 1 calc R U P A 2
C1B_9 C 0.2340(10) 0.9275(6) 0.5465(8) 0.034(6) Uani 0.480(12) 1 d DG U P A 2
SB_9 S 0.18985(17) 0.81882(18) 0.49958(16) 0.0291(7) Uani 0.480(12) 1 d D . P A 2
FB_9 F 0.3497(15) 1.1870(11) 0.6655(17) 0.113(11) Uani 0.480(12) 1 d D U P A 2
C6A_10 C 0.4252(8) 0.7746(7) 0.5001(8) 0.031(5) Uani 0.496(8) 1 d DG . P A 1
H6A_10 H 0.407718 0.718865 0.482997 0.037 Uiso 0.496(8) 1 calc R U P A 1
C5A_10 C 0.4874(8) 0.8219(9) 0.4845(8) 0.037(6) Uani 0.496(8) 1 d DG . P A 1
H5A_10 H 0.511539 0.797882 0.456927 0.044 Uiso 0.496(8) 1 calc R U P A 1
C4A_10 C 0.5134(8) 0.9052(9) 0.5100(9) 0.044(5) Uani 0.496(8) 1 d DG U P A 1
C3A_10 C 0.4773(9) 0.9411(7) 0.5512(9) 0.057(9) Uani 0.496(8) 1 d DG . P A 1
H3A_10 H 0.494709 0.996821 0.568329 0.068 Uiso 0.496(8) 1 calc R U P A 1
C2A_10 C 0.4151(9) 0.8938(9) 0.5668(8) 0.042(6) Uani 0.496(8) 1 d DG . P A 1
H2A_10 H 0.390889 0.917806 0.594399 0.050 Uiso 0.496(8) 1 calc R U P A 1
C1A_10 C 0.3890(8) 0.8105(9) 0.5413(9) 0.027(4) Uani 0.496(8) 1 d DG U P A 1
SA_10 S 0.3162(5) 0.7541(7) 0.5679(5) 0.031(2) Uani 0.496(8) 1 d D U P A 1
FA_10 F 0.5728(8) 0.9527(9) 0.4912(8) 0.050(4) Uani 0.496(8) 1 d D U P A 1
C6B_10 C 0.4534(8) 0.8791(9) 0.5532(6) 0.038(7) Uani 0.504(8) 1 d DG . P A 2
H6B_10 H 0.485320 0.902600 0.598247 0.046 Uiso 0.504(8) 1 calc R U P A 2
C5B_10 C 0.4820(6) 0.9073(8) 0.5081(8) 0.036(5) Uani 0.504(8) 1 d DG U P A 2
H5B_10 H 0.533047 0.949741 0.523002 0.044 Uiso 0.504(8) 1 calc R U P A 2
C4B_10 C 0.4344(8) 0.8722(10) 0.4408(7) 0.036(5) Uani 0.504(8) 1 d DG U P A 2
C3B_10 C 0.3582(8) 0.8088(9) 0.4186(6) 0.036(6) Uani 0.504(8) 1 d DG . P A 2
H3B_10 H 0.326301 0.785256 0.373610 0.043 Uiso 0.504(8) 1 calc R U P A 2
C2B_10 C 0.3296(6) 0.7805(9) 0.4637(8) 0.039(7) Uani 0.504(8) 1 d DG . P A 2
H2B_10 H 0.278574 0.738113 0.448853 0.047 Uiso 0.504(8) 1 calc R U P A 2
C1B_10 C 0.3772(8) 0.8157(10) 0.5310(7) 0.028(5) Uani 0.504(8) 1 d DG U P A 2
SB_10 S 0.3410(5) 0.7838(6) 0.5915(5) 0.026(2) Uani 0.504(8) 1 d D . P A 2
FB_10 F 0.4653(9) 0.8995(9) 0.3949(8) 0.058(5) Uani 0.504(8) 1 d D . P A 2
C6_11 C -0.2232(4) -0.0486(5) 0.0215(5) 0.040(3) Uani 1 1 d G . . . .
H6_11 H -0.185306 -0.059819 0.029747 0.048 Uiso 1 1 calc R U . . .
C5_11 C -0.2986(5) -0.1134(3) -0.0182(5) 0.058(4) Uani 1 1 d G . . . .
H5_11 H -0.311074 -0.167988 -0.036501 0.070 Uiso 1 1 calc R U . . .
C4_11 C -0.3553(4) -0.0967(4) -0.0305(4) 0.043(4) Uani 1 1 d G . . . .
C3_11 C -0.3366(4) -0.0151(5) -0.0032(5) 0.042(4) Uani 1 1 d G . . . .
H3_11 H -0.374534 -0.003932 -0.011456 0.050 Uiso 1 1 calc R U . . .
C2_11 C -0.2613(4) 0.0497(3) 0.0365(4) 0.039(3) Uani 1 1 d G U . . .
H2_11 H -0.248768 0.104238 0.054792 0.047 Uiso 1 1 calc R U . . .
C1_11 C -0.2046(3) 0.0329(4) 0.0488(4) 0.036(3) Uani 1 1 d G U . . .
S_11 S -0.10862(18) 0.1102(2) 0.10060(17) 0.0345(8) Uani 1 1 d . . . . .
F_11 F -0.4301(5) -0.1591(5) -0.0657(5) 0.070(3) Uani 1 1 d . . . . .
C6_12 C 0.2888(3) 0.5976(5) 0.2855(4) 0.032(3) Uani 1 1 d G . . . .
H6_12 H 0.235704 0.573071 0.269324 0.038 Uiso 1 1 calc R U . . .
C5_12 C 0.3355(5) 0.6369(6) 0.2540(4) 0.045(4) Uani 1 1 d G . . . .
H5_12 H 0.313701 0.638712 0.216729 0.053 Uiso 1 1 calc R U . . .
C4_12 C 0.4149(4) 0.6735(7) 0.2782(6) 0.053(4) Uani 1 1 d G . . . .
C3_12 C 0.4475(4) 0.6707(8) 0.3339(6) 0.107(6) Uani 1 1 d G U . . .
H3_12 H 0.500608 0.695207 0.350113 0.128 Uiso 1 1 calc R U . . .
C2_12 C 0.4008(5) 0.6314(8) 0.3654(6) 0.099(5) Uani 1 1 d G U . . .
H2_12 H 0.422613 0.629566 0.402708 0.118 Uiso 1 1 calc R U . . .
C1_12 C 0.3214(5) 0.5948(7) 0.3412(5) 0.066(3) Uani 1 1 d G U . . .
S_12 S 0.2573(2) 0.5336(3) 0.3735(2) 0.0549(11) Uani 1 1 d . U . . .
F_12 F 0.4590(5) 0.7124(6) 0.2482(5) 0.068(3) Uani 1 1 d . . . . .
C6_13 C 0.1516(5) 0.6122(6) 0.1896(5) 0.056(3) Uani 1 1 d G U . . .
H6_13 H 0.199650 0.658457 0.219735 0.067 Uiso 1 1 calc R U . . .
C5_13 C 0.1363(6) 0.5769(7) 0.1169(5) 0.072(4) Uani 1 1 d G U . . .
H5_13 H 0.174130 0.599595 0.098336 0.086 Uiso 1 1 calc R U . . .
C4_13 C 0.0645(7) 0.5078(7) 0.0719(3) 0.080(4) Uani 1 1 d G U . . .
C3_13 C 0.0079(5) 0.4740(6) 0.0996(5) 0.075(4) Uani 1 1 d G U . . .
H3_13 H -0.040168 0.427709 0.069501 0.090 Uiso 1 1 calc R U . . .
C2_13 C 0.0232(5) 0.5092(6) 0.1723(5) 0.051(3) Uani 1 1 d G U . . .
H2_13 H -0.014649 0.486571 0.190899 0.061 Uiso 1 1 calc R U . . .
C1_13 C 0.0950(5) 0.5783(6) 0.2174(3) 0.041(3) Uani 1 1 d G U . . .
S_13 S 0.1212(2) 0.6224(2) 0.30945(16) 0.0341(8) Uani 1 1 d . . . . .
F_13 F 0.0495(9) 0.4728(9) 0.0025(5) 0.140(5) Uani 1 1 d . U . . .
C6_14 C -0.0255(5) 0.7850(6) 0.2181(5) 0.056(4) Uani 1 1 d G . . . .
H6_14 H -0.049766 0.809112 0.245499 0.067 Uiso 1 1 calc R U . . .
C5_14 C -0.0429(6) 0.7595(7) 0.1465(5) 0.069(5) Uani 1 1 d G . . . .
H5_14 H -0.078794 0.766465 0.126139 0.082 Uiso 1 1 calc R U . . .
C4_14 C -0.0067(8) 0.7235(7) 0.1055(4) 0.107(7) Uani 1 1 d G U . . .
C3_14 C 0.0468(7) 0.7130(7) 0.1360(5) 0.087(7) Uani 1 1 d G . . . .
H3_14 H 0.071059 0.688930 0.108584 0.105 Uiso 1 1 calc R U . . .
C2_14 C 0.0642(6) 0.7386(6) 0.2075(5) 0.061(5) Uani 1 1 d G . . . .
H2_14 H 0.100088 0.731576 0.227944 0.073 Uiso 1 1 calc R U . . .
C1_14 C 0.0280(6) 0.7746(6) 0.2486(3) 0.043(4) Uani 1 1 d G . . . .
S_14 S 0.0516(2) 0.8144(2) 0.34112(17) 0.0366(8) Uani 1 1 d . . . . .
F_14 F -0.0262(9) 0.6981(8) 0.0365(5) 0.131(5) Uani 1 1 d . U . . .
C6A_15 C -0.0003(10) 0.0856(8) 0.5047(6) 0.039(5) Uani 0.495(12) 1 d DG U P B 1
H6A_15 H 0.015063 0.113672 0.553793 0.047 Uiso 0.495(12) 1 calc R U P B 1
C5A_15 C -0.0379(9) -0.0004(8) 0.4668(7) 0.036(6) Uani 0.495(12) 1 d DG . P B 1
H5A_15 H -0.047648 -0.029858 0.490602 0.043 Uiso 0.495(12) 1 calc R U P B 1
C4A_15 C -0.0609(9) -0.0425(5) 0.3934(7) 0.030(5) Uani 0.495(12) 1 d DG U P B 1
C3A_15 C -0.0463(9) 0.0015(7) 0.3579(6) 0.031(4) Uani 0.495(12) 1 d DG U P B 1
H3A_15 H -0.061634 -0.026624 0.308806 0.037 Uiso 0.495(12) 1 calc R U P B 1
C2A_15 C -0.0087(9) 0.0875(7) 0.3958(7) 0.029(4) Uani 0.495(12) 1 d DG U P B 1
H2A_15 H 0.001076 0.116906 0.371995 0.035 Uiso 0.495(12) 1 calc R U P B 1
C1A_15 C 0.0143(9) 0.1295(5) 0.4692(7) 0.033(5) Uani 0.495(12) 1 d DG U P B 1
SA_15 S 0.0591(11) 0.2366(8) 0.5129(10) 0.018(3) Uani 0.495(12) 1 d D U P B 1
FA_15 F -0.0980(10) -0.1295(8) 0.3569(9) 0.056(6) Uani 0.495(12) 1 d D . P B 1
C6B_15 C -0.0486(9) 0.0984(10) 0.4576(9) 0.057(8) Uani 0.505(12) 1 d DG . P B 2
H6B_15 H -0.075941 0.119131 0.483271 0.068 Uiso 0.505(12) 1 calc R U P B 2
C5B_15 C -0.0832(8) 0.0137(9) 0.4119(10) 0.082(11) Uani 0.505(12) 1 d DG . P B 2
H5B_15 H -0.133679 -0.022339 0.407005 0.098 Uiso 0.505(12) 1 calc R U P B 2
C4B_15 C -0.0424(10) -0.0172(7) 0.3735(9) 0.054(7) Uani 0.505(12) 1 d DG U P B 2
C3B_15 C 0.0329(10) 0.0366(9) 0.3808(9) 0.051(6) Uani 0.505(12) 1 d DG U P B 2
H3B_15 H 0.060240 0.015939 0.355065 0.061 Uiso 0.505(12) 1 calc R U P B 2
C2B_15 C 0.0675(8) 0.1214(8) 0.4265(10) 0.057(9) Uani 0.505(12) 1 d DG . P B 2
H2B_15 H 0.117980 0.157409 0.431331 0.068 Uiso 0.505(12) 1 calc R U P B 2
C1B_15 C 0.0267(10) 0.1523(7) 0.4649(9) 0.043(7) Uani 0.505(12) 1 d DG . P B 2
SB_15 S 0.0671(14) 0.2600(9) 0.5227(12) 0.029(3) Uani 0.505(12) 1 d D U P B 2
FB_15 F -0.0788(12) -0.1055(10) 0.3270(10) 0.087(7) Uani 0.505(12) 1 d D U P B 2
C6_16 C 0.4856(4) 0.5459(4) 0.5750(3) 0.028(3) Uani 1 1 d G . . . .
H6_16 H 0.445458 0.503555 0.533344 0.034 Uiso 1 1 calc R U . . .
C5_16 C 0.5252(5) 0.5276(5) 0.6124(5) 0.046(4) Uani 1 1 d G . . . .
H5_16 H 0.511650 0.472933 0.595800 0.055 Uiso 1 1 calc R U . . .
C4_16 C 0.5851(5) 0.5909(7) 0.6747(5) 0.057(5) Uani 1 1 d G . . . .
C3_16 C 0.6054(4) 0.6726(6) 0.6996(4) 0.055(4) Uani 1 1 d G . . . .
H3_16 H 0.645502 0.715005 0.741302 0.066 Uiso 1 1 calc R U . . .
C2_16 C 0.5657(5) 0.6910(4) 0.6622(4) 0.050(4) Uani 1 1 d G . . . .
H2_16 H 0.579311 0.745629 0.678847 0.060 Uiso 1 1 calc R U . . .
C1_16 C 0.5058(4) 0.6276(5) 0.5999(4) 0.030(3) Uani 1 1 d G . . . .
S_16 S 0.4617(2) 0.6542(2) 0.5501(2) 0.0442(9) Uani 1 1 d . . . . .
F_16 F 0.6223(6) 0.5716(8) 0.7103(6) 0.098(4) Uani 1 1 d . . . . .
P_21 P 0.3151(2) 0.3071(2) -0.0913(2) 0.0512(11) Uani 1 1 d D U . . .
C1A_21 C 0.2964(6) 0.3430(6) -0.1473(5) 0.055(3) Uani 1 1 d DG U . . .
C2A_21 C 0.2439(6) 0.2859(5) -0.2147(5) 0.063(5) Uani 1 1 d DG . . . .
H2A_21 H 0.218126 0.229529 -0.230164 0.075 Uiso 1 1 calc R U . . .
C3A_21 C 0.2298(6) 0.3131(7) -0.2592(5) 0.071(5) Uani 1 1 d G . . . .
H3A_21 H 0.194698 0.274840 -0.304351 0.085 Uiso 1 1 calc R U . . .
C4A_21 C 0.2683(7) 0.3973(8) -0.2362(6) 0.090(7) Uani 1 1 d G . . . .
H4A_21 H 0.258909 0.415472 -0.265898 0.108 Uiso 1 1 calc R U . . .
C5A_21 C 0.3208(7) 0.4544(5) -0.1687(7) 0.088(8) Uani 1 1 d G . . . .
H5A_21 H 0.346547 0.510794 -0.153256 0.105 Uiso 1 1 calc R U . . .
C6A_21 C 0.3348(5) 0.4273(5) -0.1242(5) 0.061(4) Uani 1 1 d DG U . . .
H6A_21 H 0.369976 0.465485 -0.079067 0.073 Uiso 1 1 calc R U . . .
C1B_21 C 0.4104(4) 0.3231(6) -0.0797(5) 0.061(5) Uani 1 1 d DG . . . .
C2B_21 C 0.4273(6) 0.2798(6) -0.0541(5) 0.075(6) Uani 1 1 d DG . . . .
H2B_21 H 0.389380 0.242347 -0.044981 0.090 Uiso 1 1 calc R U . . .
C3B_21 C 0.5009(7) 0.2925(7) -0.0423(6) 0.084(7) Uani 1 1 d G . . . .
H3B_21 H 0.512268 0.263486 -0.025205 0.101 Uiso 1 1 calc R U . . .
C4B_21 C 0.5576(5) 0.3485(8) -0.0560(6) 0.115(11) Uani 1 1 d G . . . .
H4B_21 H 0.606873 0.356928 -0.048030 0.138 Uiso 1 1 calc R U . . .
C5B_21 C 0.5407(5) 0.3918(6) -0.0815(6) 0.118(11) Uani 1 1 d G . . . .
H5B_21 H 0.578589 0.429231 -0.090633 0.142 Uiso 1 1 calc R U . . .
C6B_21 C 0.4670(6) 0.3791(6) -0.0933(6) 0.070(6) Uani 1 1 d DG . . . .
H6B_21 H 0.455700 0.408093 -0.110410 0.084 Uiso 1 1 calc R U . . .
C1C_21 C 0.3076(6) 0.3656(5) -0.0079(4) 0.050(4) Uani 1 1 d DG . . . .
C2C_21 C 0.3520(5) 0.3836(6) 0.0542(6) 0.067(5) Uani 1 1 d DG . . . .
H2C_21 H 0.389804 0.370131 0.053270 0.080 Uiso 1 1 calc R U . . .
C3C_21 C 0.3399(6) 0.4218(6) 0.1179(4) 0.082(6) Uani 1 1 d G . . . .
H3C_21 H 0.369622 0.433818 0.159507 0.098 Uiso 1 1 calc R U . . .
C4C_21 C 0.2834(7) 0.4420(6) 0.1194(5) 0.076(6) Uani 1 1 d G . . . .
H4C_21 H 0.275335 0.467482 0.161949 0.091 Uiso 1 1 calc R U . . .
C5C_21 C 0.2390(6) 0.4240(6) 0.0572(6) 0.067(5) Uani 1 1 d G . . . .
H5C_21 H 0.201230 0.437459 0.058154 0.080 Uiso 1 1 calc R U . . .
C6C_21 C 0.2511(5) 0.3858(6) -0.0065(5) 0.055(4) Uani 1 1 d DG . . . .
H6C_21 H 0.221410 0.373772 -0.048084 0.066 Uiso 1 1 calc R U . . .
C1D_21 C 0.2466(4) 0.1990(4) -0.1286(4) 0.044(4) Uani 1 1 d DG . . . .
C2D_21 C 0.1838(5) 0.1733(4) -0.1043(4) 0.038(3) Uani 1 1 d DG . . . .
H2D_21 H 0.180505 0.211777 -0.065058 0.046 Uiso 1 1 calc R U . . .
C3D_21 C 0.1260(4) 0.0900(4) -0.1386(5) 0.044(4) Uani 1 1 d G . . . .
H3D_21 H 0.084068 0.072803 -0.122394 0.052 Uiso 1 1 calc R U . . .
C4D_21 C 0.1310(4) 0.0325(3) -0.1973(5) 0.049(4) Uani 1 1 d G . . . .
H4D_21 H 0.092349 -0.023210 -0.220274 0.059 Uiso 1 1 calc R U . . .
C5D_21 C 0.1937(5) 0.0582(4) -0.2216(4) 0.060(5) Uani 1 1 d G . . . .
H5D_21 H 0.197067 0.019751 -0.260818 0.072 Uiso 1 1 calc R U . . .
C6D_21 C 0.2515(4) 0.1415(5) -0.1872(5) 0.057(5) Uani 1 1 d DG . . . .
H6D_21 H 0.293505 0.158726 -0.203482 0.068 Uiso 1 1 calc R U . . .
PA_22 P 0.2798(6) 0.9445(6) 0.2396(6) 0.041(3) Uani 0.501(5) 1 d D U P C 1
C1AA_22 C 0.2207(8) 0.8695(8) 0.1490(6) 0.033(5) Uani 0.501(5) 1 d DG U P C 1
C2AA_22 C 0.2147(9) 0.7929(9) 0.1158(7) 0.040(7) Uani 0.501(5) 1 d DG . P C 1
H2AA_22 H 0.241434 0.780394 0.140316 0.048 Uiso 0.501(5) 1 calc R U P C 1
C3AA_22 C 0.1687(9) 0.7351(7) 0.0460(8) 0.031(6) Uani 0.501(5) 1 d G . P C 1
H3AA_22 H 0.164694 0.683868 0.023795 0.037 Uiso 0.501(5) 1 calc R U P C 1
C4AA_22 C 0.1287(9) 0.7539(9) 0.0093(6) 0.067(10) Uani 0.501(5) 1 d G . P C 1
H4AA_22 H 0.097945 0.715179 -0.037367 0.080 Uiso 0.501(5) 1 calc R U P C 1
C5AA_22 C 0.1347(9) 0.8305(11) 0.0425(8) 0.039(7) Uani 0.501(5) 1 d G . P C 1
H5AA_22 H 0.107935 0.843017 0.017991 0.046 Uiso 0.501(5) 1 calc R U P C 1
C6AA_22 C 0.1807(9) 0.8883(8) 0.1123(8) 0.045(7) Uani 0.501(5) 1 d DG U P C 1
H6AA_22 H 0.184675 0.939545 0.134512 0.054 Uiso 0.501(5) 1 calc R U P C 1
C1BA_22 C 0.3642(7) 1.0245(9) 0.2388(8) 0.032(5) Uani 0.501(5) 1 d DG U P C 1
C2BA_22 C 0.4302(9) 1.0692(10) 0.2960(8) 0.042(7) Uani 0.501(5) 1 d DG . P C 1
H2BA_22 H 0.429367 1.056023 0.331558 0.050 Uiso 0.501(5) 1 calc R U P C 1
C3BA_22 C 0.4973(7) 1.1335(9) 0.3001(8) 0.044(8) Uani 0.501(5) 1 d G . P C 1
H3BA_22 H 0.541350 1.163438 0.338343 0.053 Uiso 0.501(5) 1 calc R U P C 1
C4BA_22 C 0.4984(7) 1.1532(9) 0.2469(9) 0.040(7) Uani 0.501(5) 1 d G U P C 1
H4BA_22 H 0.543321 1.196243 0.249648 0.048 Uiso 0.501(5) 1 calc R U P C 1
C5BA_22 C 0.4325(9) 1.1085(10) 0.1897(8) 0.039(6) Uani 0.501(5) 1 d G U P C 1
H5BA_22 H 0.433309 1.121633 0.154166 0.047 Uiso 0.501(5) 1 calc R U P C 1
C6BA_22 C 0.3654(7) 1.0441(9) 0.1857(7) 0.034(5) Uani 0.501(5) 1 d DG U P C 1
H6BA_22 H 0.321326 1.014217 0.147379 0.041 Uiso 0.501(5) 1 calc R U P C 1
C1CA_22 C 0.2316(8) 0.9928(9) 0.2897(7) 0.038(5) Uani 0.501(5) 1 d DG U P C 1
C2CA_22 C 0.2748(7) 1.0639(10) 0.3556(8) 0.061(10) Uani 0.501(5) 1 d DG . P C 1
H2CA_22 H 0.328205 1.090346 0.370135 0.073 Uiso 0.501(5) 1 calc R U P C 1
C3CA_22 C 0.2381(9) 1.0954(9) 0.3999(7) 0.065(10) Uani 0.501(5) 1 d G . P C 1
H3CA_22 H 0.267011 1.142966 0.444005 0.078 Uiso 0.501(5) 1 calc R U P C 1
C4CA_22 C 0.1583(9) 1.0559(10) 0.3782(8) 0.055(9) Uani 0.501(5) 1 d G . P C 1
H4CA_22 H 0.133756 1.076993 0.407801 0.066 Uiso 0.501(5) 1 calc R U P C 1
C5CA_22 C 0.1151(7) 0.9848(9) 0.3122(9) 0.042(6) Uani 0.501(5) 1 d G U P C 1
H5CA_22 H 0.061696 0.958398 0.297727 0.050 Uiso 0.501(5) 1 calc R U P C 1
C6CA_22 C 0.1518(8) 0.9533(8) 0.2680(7) 0.038(5) Uani 0.501(5) 1 d DG U P C 1
H6CA_22 H 0.122890 0.905777 0.223857 0.045 Uiso 0.501(5) 1 calc R U P C 1
C1DA_22 C 0.3083(9) 0.9004(9) 0.2820(7) 0.032(5) Uani 0.501(5) 1 d DG U P C 1
C2DA_22 C 0.2779(8) 0.8872(10) 0.3333(8) 0.043(7) Uani 0.501(5) 1 d DG . P C 1
H2DA_22 H 0.241779 0.901506 0.346233 0.051 Uiso 0.501(5) 1 calc R U P C 1
C3DA_22 C 0.3016(9) 0.8528(10) 0.3652(7) 0.039(6) Uani 0.501(5) 1 d G U P C 1
H3DA_22 H 0.281228 0.843990 0.399518 0.047 Uiso 0.501(5) 1 calc R U P C 1
C4DA_22 C 0.3556(9) 0.8315(9) 0.3458(8) 0.037(5) Uani 0.501(5) 1 d G U P C 1
H4DA_22 H 0.371390 0.808417 0.367184 0.044 Uiso 0.501(5) 1 calc R U P C 1
C5DA_22 C 0.3860(8) 0.8446(10) 0.2945(8) 0.035(5) Uani 0.501(5) 1 d G U P C 1
H5DA_22 H 0.422104 0.830359 0.281565 0.042 Uiso 0.501(5) 1 calc R U P C 1
C6DA_22 C 0.3623(9) 0.8791(10) 0.2626(7) 0.052(10) Uani 0.501(5) 1 d DG . P C 1
H6DA_22 H 0.382656 0.887875 0.228279 0.062 Uiso 0.501(5) 1 calc R U P C 1
PB_22 P 0.2938(5) 0.9647(5) 0.2318(5) 0.030(2) Uani 0.499(5) 1 d D U P C 2
C1AB_22 C 0.2082(7) 0.9476(10) 0.1827(8) 0.042(7) Uani 0.499(5) 1 d DG . P C 2
C2AB_22 C 0.1969(8) 0.9264(10) 0.1123(8) 0.046(7) Uani 0.499(5) 1 d DG U P C 2
H2AB_22 H 0.231822 0.917533 0.090101 0.056 Uiso 0.499(5) 1 calc R U P C 2
C3AB_22 C 0.1335(9) 0.9184(11) 0.0749(7) 0.046(6) Uani 0.499(5) 1 d G U P C 2
H3AB_22 H 0.125902 0.904226 0.027767 0.056 Uiso 0.499(5) 1 calc R U P C 2
C4AB_22 C 0.0813(8) 0.9316(10) 0.1080(9) 0.048(6) Uani 0.499(5) 1 d G U P C 2
H4AB_22 H 0.038837 0.926270 0.083043 0.057 Uiso 0.499(5) 1 calc R U P C 2
C5AB_22 C 0.0926(8) 0.9528(10) 0.1785(9) 0.043(7) Uani 0.499(5) 1 d G . P C 2
H5AB_22 H 0.057692 0.961622 0.200655 0.051 Uiso 0.499(5) 1 calc R U P C 2
C6AB_22 C 0.1561(9) 0.9608(10) 0.2158(7) 0.042(7) Uani 0.499(5) 1 d DG . P C 2
H6AB_22 H 0.163612 0.974929 0.262990 0.051 Uiso 0.499(5) 1 calc R U P C 2
C1BB_22 C 0.3772(7) 1.0344(8) 0.2207(8) 0.029(5) Uani 0.499(5) 1 d DG U P C 2
C2BB_22 C 0.4448(8) 1.0336(8) 0.2307(8) 0.040(7) Uani 0.499(5) 1 d DG . P C 2
H2BB_22 H 0.445574 0.993845 0.239181 0.048 Uiso 0.499(5) 1 calc R U P C 2
C3BB_22 C 0.5112(7) 1.0923(10) 0.2281(9) 0.031(6) Uani 0.499(5) 1 d G . P C 2
H3BB_22 H 0.556457 1.091829 0.234884 0.038 Uiso 0.499(5) 1 calc R U P C 2
C4BB_22 C 0.5101(7) 1.1518(9) 0.2155(9) 0.047(8) Uani 0.499(5) 1 d G . P C 2
H4BB_22 H 0.554564 1.191051 0.213782 0.057 Uiso 0.499(5) 1 calc R U P C 2
C5BB_22 C 0.4425(9) 1.1525(9) 0.2054(9) 0.028(5) Uani 0.499(5) 1 d G U P C 2
H5BB_22 H 0.441786 1.192289 0.196977 0.034 Uiso 0.499(5) 1 calc R U P C 2
C6BB_22 C 0.3761(7) 1.0938(10) 0.2080(8) 0.033(5) Uani 0.499(5) 1 d DG U P C 2
H6BB_22 H 0.330902 1.094304 0.201274 0.039 Uiso 0.499(5) 1 calc R U P C 2
C1CB_22 C 0.3046(8) 1.0104(8) 0.3236(5) 0.030(4) Uani 0.499(5) 1 d DG U P C 2
C2CB_22 C 0.3635(8) 1.0918(8) 0.3701(7) 0.033(6) Uani 0.499(5) 1 d DG . P C 2
H2CB_22 H 0.398423 1.121871 0.353409 0.039 Uiso 0.499(5) 1 calc R U P C 2
C3CB_22 C 0.3704(9) 1.1284(7) 0.4415(6) 0.047(8) Uani 0.499(5) 1 d G . P C 2
H3CB_22 H 0.409838 1.182811 0.472632 0.056 Uiso 0.499(5) 1 calc R U P C 2
C4CB_22 C 0.3183(10) 1.0835(10) 0.4665(5) 0.064(10) Uani 0.499(5) 1 d G . P C 2
H4CB_22 H 0.322841 1.107895 0.514264 0.077 Uiso 0.499(5) 1 calc R U P C 2
C5CB_22 C 0.2593(9) 1.0021(10) 0.4200(8) 0.044(6) Uani 0.499(5) 1 d G U P C 2
H5CB_22 H 0.224428 0.972040 0.436674 0.053 Uiso 0.499(5) 1 calc R U P C 2
C6CB_22 C 0.2525(8) 0.9656(7) 0.3486(7) 0.041(5) Uani 0.499(5) 1 d DG U P C 2
H6CB_22 H 0.213011 0.911098 0.317450 0.049 Uiso 0.499(5) 1 calc R U P C 2
C1DB_22 C 0.2942(9) 0.8710(7) 0.2028(7) 0.035(5) Uani 0.499(5) 1 d DG U P C 2
C2DB_22 C 0.3374(10) 0.8643(8) 0.2489(6) 0.034(6) Uani 0.499(5) 1 d DG U P C 2
H2DB_22 H 0.359144 0.904491 0.296567 0.041 Uiso 0.499(5) 1 calc R U P C 2
C3DB_22 C 0.3481(9) 0.7975(9) 0.2237(7) 0.031(5) Uani 0.499(5) 1 d G U P C 2
H3DB_22 H 0.377053 0.793045 0.254453 0.037 Uiso 0.499(5) 1 calc R U P C 2
C4DB_22 C 0.3157(9) 0.7374(8) 0.1524(8) 0.037(5) Uani 0.499(5) 1 d G U P C 2
H4DB_22 H 0.322859 0.692759 0.135498 0.045 Uiso 0.499(5) 1 calc R U P C 2
C5DB_22 C 0.2725(10) 0.7441(8) 0.1063(6) 0.051(8) Uani 0.499(5) 1 d G . P C 2
H5DB_22 H 0.250757 0.703917 0.058657 0.061 Uiso 0.499(5) 1 calc R U P C 2
C6DB_22 C 0.2618(9) 0.8109(9) 0.1316(7) 0.038(6) Uani 0.499(5) 1 d DG U P C 2
H6DB_22 H 0.232848 0.815362 0.100769 0.046 Uiso 0.499(5) 1 calc R U P C 2

loop_
_atom_site_aniso_label
_atom_site_aniso_U_11
_atom_site_aniso_U_22
_atom_site_aniso_U_33
_atom_site_aniso_U_23
_atom_site_aniso_U_13
_atom_site_aniso_U_12
Ag1A_1 0.0205(17) 0.046(3) 0.036(5) 0.026(4) 0.014(2) 0.020(2)
Ag2A_1 0.037(3) 0.049(4) 0.037(3) 0.026(3) 0.019(3) 0.030(3)
Ag3A_1 0.020(2) 0.029(4) 0.037(3) 0.020(3) 0.010(2) 0.013(3)
Ag1B_1 0.0170(18) 0.027(3) 0.015(4) 0.009(3) 0.005(2) 0.008(2)
Ag2B_1 0.013(3) 0.016(4) 0.016(3) 0.003(3) -0.003(2) 0.000(3)
Ag3B_1 0.022(3) 0.027(4) 0.039(3) 0.020(3) 0.014(2) 0.013(3)
Ag4_1 0.0392(6) 0.0403(6) 0.0245(5) 0.0162(4) 0.0083(4) 0.0218(5)
Ag5_1 0.0334(5) 0.0328(5) 0.0339(5) 0.0189(4) 0.0199(4) 0.0199(4)
Ag6_1 0.0315(5) 0.0499(6) 0.0234(5) 0.0168(5) 0.0114(4) 0.0298(5)
Ag7_1 0.0257(5) 0.0484(6) 0.0302(5) 0.0259(5) 0.0154(4) 0.0231(4)
Ag8_1 0.0248(5) 0.0387(5) 0.0294(5) 0.0210(4) 0.0093(4) 0.0178(4)
Ag9_1 0.0299(5) 0.0376(5) 0.0377(6) 0.0192(5) 0.0163(4) 0.0205(4)
Ag10_1 0.0205(5) 0.0387(5) 0.0351(5) 0.0233(5) 0.0137(4) 0.0189(4)
Ag11_1 0.0250(5) 0.0359(5) 0.0247(5) 0.0179(4) 0.0137(4) 0.0202(4)
Ag12_1 0.0321(5) 0.0368(5) 0.0396(6) 0.0206(5) 0.0215(4) 0.0237(5)
Ag13_1 0.0302(5) 0.0401(6) 0.0291(5) 0.0149(5) 0.0140(4) 0.0205(5)
Ag14_1 0.0265(5) 0.0477(6) 0.0299(5) 0.0217(5) 0.0126(4) 0.0230(5)
Ag15_1 0.0276(5) 0.0451(6) 0.0282(5) 0.0239(5) 0.0155(4) 0.0254(4)
Ag16_1 0.0238(5) 0.0341(5) 0.0315(5) 0.0207(4) 0.0152(4) 0.0196(4)
Ag17_1 0.0317(5) 0.0497(6) 0.0309(5) 0.0239(5) 0.0165(4) 0.0297(5)
Ag18_1 0.0242(5) 0.0441(5) 0.0303(5) 0.0252(5) 0.0159(4) 0.0236(4)
Ag19_1 0.0253(5) 0.0399(5) 0.0331(5) 0.0237(5) 0.0160(4) 0.0223(4)
Ag20_1 0.0588(7) 0.0465(6) 0.0347(6) 0.0283(5) 0.0298(5) 0.0378(6)
Ag21_1 0.0274(5) 0.0356(5) 0.0255(5) 0.0167(4) 0.0122(4) 0.0193(4)
Ag22_1 0.0461(6) 0.0444(6) 0.0279(5) 0.0209(5) 0.0165(5) 0.0305(5)
C6_2 0.013(6) 0.047(8) 0.047(9) 0.021(7) 0.011(6) 0.002(6)
C5_2 0.035(8) 0.051(9) 0.034(8) 0.012(7) 0.022(7) 0.020(7)
C4_2 0.056(10) 0.075(11) 0.046(9) 0.021(8) 0.026(8) 0.051(9)
C3_2 0.094(14) 0.148(17) 0.042(10) 0.041(11) 0.017(9) 0.105(14)
C2_2 0.092(13) 0.109(13) 0.024(8) 0.025(9) 0.021(8) 0.088(12)
C1_2 0.031(7) 0.050(8) 0.035(8) 0.023(7) 0.020(6) 0.029(6)
S_2 0.0317(18) 0.0277(17) 0.0374(19) 0.0112(14) 0.0188(15) 0.0158(14)
F_2 0.096(8) 0.107(7) 0.053(6) 0.025(6) 0.039(6) 0.085(7)
C6_3 0.047(9) 0.080(11) 0.034(8) 0.027(8) 0.015(7) 0.045(9)
C5_3 0.058(11) 0.165(19) 0.029(9) 0.031(11) 0.015(8) 0.076(13)
C4_3 0.067(12) 0.19(2) 0.050(11) 0.054(13) 0.033(10) 0.098(15)
C3_3 0.038(8) 0.065(10) 0.043(9) 0.022(8) 0.015(7) 0.035(8)
C2_3 0.029(7) 0.036(7) 0.042(8) 0.020(6) 0.011(6) 0.020(6)
C1_3 0.035(7) 0.035(7) 0.040(8) 0.025(6) 0.020(6) 0.023(6)
S_3 0.0231(16) 0.0337(17) 0.0322(18) 0.0111(14) 0.0082(13) 0.0159(14)
F_3 0.094(9) 0.259(16) 0.060(7) 0.043(9) 0.033(6) 0.138(11)
C6_4 0.030(7) 0.031(7) 0.035(7) 0.014(6) 0.012(6) 0.016(6)
C5_4 0.041(8) 0.036(7) 0.028(7) 0.013(6) 0.007(6) 0.029(7)
C4_4 0.026(7) 0.059(9) 0.053(9) 0.035(8) 0.003(7) 0.019(7)
C3_4 0.038(8) 0.061(10) 0.035(8) 0.031(8) -0.004(7) 0.012(7)
C2_4 0.024(7) 0.063(9) 0.040(8) 0.030(7) 0.013(6) 0.023(7)
C1_4 0.023(6) 0.030(7) 0.028(7) 0.013(6) 0.006(5) 0.014(5)
S_4 0.0304(18) 0.056(2) 0.0312(18) 0.0222(16) 0.0121(14) 0.0302(16)
F_4 0.068(6) 0.062(6) 0.062(6) 0.035(5) 0.004(5) 0.036(5)
C6_5 0.052(9) 0.070(10) 0.043(9) 0.035(8) 0.027(7) 0.044(8)
C5_5 0.070(11) 0.086(12) 0.072(12) 0.054(10) 0.047(10) 0.061(10)
C4_5 0.033(8) 0.065(10) 0.066(11) 0.047(9) 0.017(8) 0.025(8)
C3_5 0.039(9) 0.067(10) 0.047(9) 0.039(8) 0.006(7) 0.016(8)
C2_5 0.023(7) 0.044(8) 0.034(8) 0.021(7) 0.005(6) 0.010(6)
C1_5 0.013(6) 0.063(9) 0.036(8) 0.023(7) 0.014(6) 0.019(6)
S_5 0.0267(17) 0.0407(18) 0.0296(17) 0.0179(15) 0.0108(14) 0.0210(15)
F_5 0.051(6) 0.131(9) 0.097(8) 0.086(7) 0.018(5) 0.049(6)
C6_6 0.033(7) 0.034(7) 0.041(8) 0.020(6) 0.008(6) 0.019(6)
C5_6 0.053(10) 0.068(11) 0.064(11) 0.041(9) 0.006(8) 0.035(9)
C4_6 0.038(9) 0.055(10) 0.110(15) 0.056(11) 0.012(10) 0.016(8)
C3_6 0.053(11) 0.050(10) 0.125(16) 0.060(11) 0.050(11) 0.034(9)
C2_6 0.044(9) 0.098(13) 0.073(11) 0.064(11) 0.044(9) 0.049(9)
C1_6 0.039(8) 0.035(7) 0.028(7) 0.012(6) 0.014(6) 0.028(6)
S_6 0.0379(19) 0.0419(18) 0.0215(16) 0.0125(14) 0.0091(14) 0.0274(16)
F_6 0.029(5) 0.075(7) 0.155(11) 0.065(7) -0.015(6) 0.003(5)
C6_7 0.070(10) 0.012(6) 0.036(8) 0.006(6) 0.020(7) 0.010(7)
C5_7 0.100(14) 0.070(11) 0.046(10) 0.041(9) 0.050(10) 0.060(11)
C4_7 0.060(10) 0.070(10) 0.039(9) 0.035(8) 0.026(8) 0.048(9)
C3_7 0.071(11) 0.066(10) 0.045(9) 0.042(8) 0.031(8) 0.049(9)
C2_7 0.048(8) 0.034(8) 0.049(8) 0.030(7) 0.021(7) 0.028(7)
C1_7 0.081(11) 0.044(9) 0.046(9) 0.036(8) 0.032(8) 0.042(9)
S_7 0.051(2) 0.0293(17) 0.0303(18) 0.0131(15) 0.0157(16) 0.0165(16)
F_7 0.083(7) 0.099(7) 0.054(6) 0.054(5) 0.041(5) 0.071(6)
C6A_8 0.026(8) 0.035(10) 0.038(10) 0.017(8) 0.012(7) 0.011(7)
C5A_8 0.026(8) 0.037(10) 0.037(9) 0.016(8) 0.011(7) 0.014(7)
C4A_8 0.024(8) 0.037(10) 0.038(9) 0.016(8) 0.009(7) 0.015(8)
C3A_8 0.024(8) 0.037(10) 0.040(9) 0.015(8) 0.011(7) 0.018(7)
C2A_8 0.023(8) 0.035(10) 0.042(9) 0.011(8) 0.013(7) 0.019(7)
C1A_8 0.023(8) 0.037(10) 0.040(10) 0.012(8) 0.010(7) 0.020(8)
SA_8 0.0195(16) 0.0450(19) 0.0222(16) 0.0121(15) 0.0057(13) 0.0120(14)
FA_8 0.025(4) 0.025(6) 0.044(8) 0.027(5) -0.001(4) 0.007(4)
C6B_8 0.035(10) 0.071(16) 0.014(9) 0.010(10) 0.012(8) 0.029(10)
C5B_8 0.043(11) 0.057(14) 0.026(10) 0.014(10) 0.002(8) 0.033(9)
C4B_8 0.024(12) 0.041(14) 0.037(9) 0.007(9) -0.008(8) 0.007(10)
C3B_8 0.042(11) 0.017(10) 0.036(9) 0.003(8) 0.009(8) 0.013(8)
C2B_8 0.048(11) 0.024(11) 0.016(9) -0.004(8) 0.010(7) 0.008(8)
C1B_8 0.031(11) 0.052(15) 0.015(9) 0.004(9) 0.005(8) 0.018(10)
SB_8 0.0195(16) 0.0450(19) 0.0222(16) 0.0121(15) 0.0057(13) 0.0120(14)
FB_8 0.025(4) 0.025(6) 0.044(8) 0.027(5) -0.001(4) 0.007(4)
C6A_9 0.032(9) 0.039(8) 0.034(13) 0.018(8) 0.013(9) 0.015(7)
C5A_9 0.038(12) 0.039(9) 0.045(14) 0.018(9) 0.002(10) 0.017(8)
C4A_9 0.046(12) 0.040(9) 0.056(16) 0.024(10) 0.014(11) 0.022(8)
C3A_9 0.050(11) 0.028(8) 0.065(16) 0.024(9) 0.022(11) 0.023(8)
C2A_9 0.039(9) 0.023(7) 0.059(12) 0.030(7) 0.027(9) 0.019(6)
C1A_9 0.035(9) 0.035(7) 0.054(13) 0.022(8) 0.024(9) 0.022(7)
SA_9 0.0256(16) 0.0343(17) 0.0239(16) 0.0119(14) 0.0060(13) 0.0158(14)
FA_9 0.082(12) 0.035(7) 0.098(14) 0.019(8) 0.026(11) 0.018(8)
C6B_9 0.045(17) 0.036(11) 0.052(13) 0.023(10) 0.012(12) 0.011(11)
C5B_9 0.07(2) 0.038(11) 0.050(12) 0.034(10) 0.018(12) 0.009(12)
C4B_9 0.06(2) 0.037(14) 0.053(13) 0.021(10) 0.015(13) 0.012(14)
C3B_9 0.021(10) 0.033(9) 0.033(10) 0.011(8) 0.005(8) -0.006(8)
C2B_9 0.020(9) 0.035(9) 0.037(10) 0.012(8) 0.002(8) 0.001(7)
C1B_9 0.016(11) 0.037(9) 0.033(11) 0.013(8) 0.006(9) 0.007(9)
SB_9 0.0256(16) 0.0343(17) 0.0239(16) 0.0119(14) 0.0060(13) 0.0158(14)
FB_9 0.107(15) 0.046(11) 0.101(16) -0.001(11) 0.032(14) 0.012(11)
C6A_10 0.034(12) 0.054(12) 0.038(13) 0.034(11) 0.020(10) 0.036(10)
C5A_10 0.030(12) 0.042(9) 0.038(14) 0.020(10) 0.016(11) 0.019(10)
C4A_10 0.044(10) 0.051(7) 0.052(9) 0.033(7) 0.027(8) 0.028(7)
C3A_10 0.056(16) 0.023(12) 0.059(19) 0.003(12) 0.028(15) 0.012(11)
C2A_10 0.047(15) 0.048(10) 0.026(14) 0.014(10) 0.014(12) 0.025(11)
C1A_10 0.015(7) 0.046(6) 0.029(7) 0.021(6) 0.005(6) 0.021(6)
SA_10 0.012(5) 0.053(6) 0.031(5) 0.025(5) 0.006(4) 0.015(4)
FA_10 0.051(9) 0.046(8) 0.062(9) 0.037(7) 0.031(7) 0.022(7)
C6B_10 0.056(19) 0.019(13) 0.033(15) 0.006(12) -0.001(13) 0.023(13)
C5B_10 0.039(10) 0.049(8) 0.051(9) 0.044(7) 0.025(8) 0.027(8)
C4B_10 0.040(10) 0.053(8) 0.052(9) 0.041(8) 0.024(8) 0.036(8)
C3B_10 0.022(13) 0.060(17) 0.034(15) 0.030(14) 0.012(11) 0.021(13)
C2B_10 0.023(14) 0.051(17) 0.046(17) 0.030(14) 0.007(12) 0.017(13)
C1B_10 0.014(7) 0.049(7) 0.028(7) 0.024(6) 0.008(6) 0.019(6)
SB_10 0.016(5) 0.037(5) 0.023(5) 0.015(4) 0.001(4) 0.015(4)
FB_10 0.047(10) 0.081(12) 0.068(12) 0.050(10) 0.032(9) 0.037(9)
C6_11 0.047(9) 0.031(7) 0.031(8) 0.008(6) 0.005(6) 0.020(7)
C5_11 0.059(11) 0.061(10) 0.039(9) 0.016(8) 0.000(8) 0.031(9)
C4_11 0.026(7) 0.042(8) 0.020(7) 0.007(6) -0.008(6) -0.001(6)
C3_11 0.022(7) 0.022(7) 0.049(9) 0.006(6) -0.005(6) 0.000(6)
C2_11 0.037(7) 0.021(6) 0.043(7) 0.012(5) 0.001(6) 0.007(5)
C1_11 0.036(7) 0.034(6) 0.030(6) 0.013(5) 0.005(5) 0.016(5)
S_11 0.0259(17) 0.0372(18) 0.0294(18) 0.0084(15) 0.0046(14) 0.0169(14)
F_11 0.039(5) 0.064(6) 0.054(6) 0.020(5) -0.003(4) 0.000(4)
C6_12 0.028(7) 0.015(6) 0.036(7) 0.003(5) 0.016(6) 0.008(5)
C5_12 0.038(8) 0.068(10) 0.044(9) 0.030(8) 0.022(7) 0.038(8)
C4_12 0.037(9) 0.077(11) 0.078(12) 0.057(10) 0.036(8) 0.034(8)
C3_12 0.031(8) 0.181(11) 0.141(11) 0.134(9) 0.011(8) 0.032(8)
C2_12 0.032(6) 0.168(9) 0.128(9) 0.121(8) 0.015(6) 0.034(7)
C1_12 0.027(5) 0.127(7) 0.095(7) 0.096(6) 0.025(5) 0.041(5)
S_12 0.0260(18) 0.099(3) 0.085(3) 0.078(3) 0.0278(19) 0.035(2)
F_12 0.043(5) 0.098(7) 0.082(7) 0.070(6) 0.032(5) 0.026(5)
C6_13 0.073(7) 0.094(7) 0.049(6) 0.052(6) 0.036(5) 0.061(6)
C5_13 0.097(8) 0.115(8) 0.050(6) 0.048(6) 0.041(6) 0.082(7)
C4_13 0.119(8) 0.121(8) 0.037(6) 0.030(6) 0.027(6) 0.098(7)
C3_13 0.098(8) 0.098(8) 0.045(6) 0.027(6) 0.012(6) 0.073(7)
C2_13 0.066(7) 0.071(7) 0.041(6) 0.029(5) 0.019(5) 0.054(6)
C1_13 0.052(6) 0.073(7) 0.036(6) 0.036(5) 0.026(5) 0.051(5)
S_13 0.045(2) 0.0411(18) 0.0189(16) 0.0116(14) 0.0057(14) 0.0284(16)
F_13 0.225(12) 0.224(11) 0.027(5) 0.033(7) 0.032(7) 0.188(10)
C6_14 0.061(11) 0.051(9) 0.056(10) 0.027(8) 0.008(8) 0.031(8)
C5_14 0.084(13) 0.064(11) 0.035(9) 0.018(8) -0.020(9) 0.033(10)
C4_14 0.207(18) 0.116(13) 0.019(8) 0.025(9) 0.011(10) 0.111(13)
C3_14 0.16(2) 0.105(15) 0.024(9) 0.024(10) 0.026(11) 0.096(15)
C2_14 0.101(14) 0.048(9) 0.024(8) 0.003(7) -0.003(8) 0.049(10)
C1_14 0.060(10) 0.045(8) 0.033(8) 0.017(7) 0.007(7) 0.038(8)
S_14 0.046(2) 0.0353(18) 0.0271(17) 0.0126(15) 0.0070(15) 0.0237(16)
F_14 0.242(15) 0.141(10) 0.028(5) 0.032(6) 0.004(7) 0.129(10)
C6A_15 0.028(9) 0.025(7) 0.032(8) 0.006(6) -0.002(7) -0.001(7)
C5A_15 0.043(15) 0.035(8) 0.036(8) 0.015(8) 0.011(9) 0.028(10)
C4A_15 0.019(8) 0.010(7) 0.035(7) 0.007(6) 0.004(7) -0.007(6)
C3A_15 0.022(8) 0.016(7) 0.034(7) 0.010(6) 0.006(6) -0.002(6)
C2A_15 0.020(7) 0.018(6) 0.033(7) 0.011(6) 0.006(6) -0.001(6)
C1A_15 0.021(8) 0.026(7) 0.032(7) 0.008(6) 0.003(6) 0.005(6)
SA_15 0.018(4) 0.012(7) 0.008(5) -0.006(6) -0.002(4) 0.005(6)
FA_15 0.076(14) 0.024(9) 0.043(11) 0.010(8) 0.016(10) 0.015(9)
C6B_15 0.039(13) 0.058(13) 0.052(18) 0.009(11) 0.014(12) 0.026(11)
C5B_15 0.064(17) 0.073(14) 0.07(2) -0.001(13) 0.009(15) 0.042(12)
C4B_15 0.077(13) 0.037(10) 0.055(12) 0.022(9) 0.025(10) 0.036(9)
C3B_15 0.079(13) 0.032(9) 0.056(12) 0.033(8) 0.029(11) 0.028(9)
C2B_15 0.067(17) 0.031(10) 0.086(19) 0.039(10) 0.049(15) 0.023(10)
C1B_15 0.043(13) 0.053(14) 0.038(15) 0.025(12) 0.009(11) 0.027(11)
SB_15 0.037(6) 0.015(7) 0.020(6) -0.002(6) 0.004(5) 0.014(6)
FB_15 0.084(14) 0.063(11) 0.075(14) -0.004(10) -0.017(11) 0.050(10)
C6_16 0.033(7) 0.027(7) 0.022(6) 0.008(5) 0.008(5) 0.018(6)
C5_16 0.051(9) 0.058(9) 0.052(9) 0.037(8) 0.027(8) 0.034(8)
C4_16 0.024(8) 0.111(14) 0.076(12) 0.070(11) 0.021(8) 0.042(9)
C3_16 0.032(8) 0.074(11) 0.035(9) 0.027(8) 0.003(7) 0.012(8)
C2_16 0.054(10) 0.038(8) 0.037(8) 0.014(7) 0.011(7) 0.015(7)
C1_16 0.017(6) 0.041(7) 0.021(6) 0.009(6) 0.008(5) 0.013(6)
S_16 0.048(2) 0.070(2) 0.056(2) 0.045(2) 0.0362(19) 0.046(2)
F_16 0.060(7) 0.187(12) 0.102(9) 0.109(9) 0.024(6) 0.071(7)
P_21 0.054(2) 0.039(2) 0.063(3) 0.0239(19) 0.040(2) 0.0248(19)
C1A_21 0.063(6) 0.036(5) 0.069(7) 0.026(5) 0.047(5) 0.025(5)
C2A_21 0.077(12) 0.044(9) 0.100(14) 0.049(10) 0.062(11) 0.040(9)
C3A_21 0.090(14) 0.091(14) 0.092(14) 0.064(12) 0.071(12) 0.068(12)
C4A_21 0.128(19) 0.131(18) 0.15(2) 0.116(17) 0.126(18) 0.112(17)
C5A_21 0.131(19) 0.061(12) 0.125(18) 0.061(13) 0.107(17) 0.067(13)
C6A_21 0.068(8) 0.034(6) 0.081(8) 0.027(6) 0.053(7) 0.025(6)
C1B_21 0.039(9) 0.031(8) 0.059(11) -0.009(7) 0.011(8) 0.009(7)
C2B_21 0.051(11) 0.055(11) 0.062(12) -0.003(9) 0.018(9) 0.016(9)
C3B_21 0.046(11) 0.079(13) 0.061(12) -0.008(10) 0.010(9) 0.026(10)
C4B_21 0.065(14) 0.051(13) 0.104(19) -0.030(12) 0.032(13) 0.001(11)
C5B_21 0.062(14) 0.062(14) 0.116(19) -0.013(13) 0.061(14) -0.002(11)
C6B_21 0.056(11) 0.015(7) 0.081(12) -0.003(7) 0.045(9) -0.003(7)
C1C_21 0.054(10) 0.032(8) 0.068(11) 0.025(8) 0.035(9) 0.021(7)
C2C_21 0.049(10) 0.051(10) 0.076(13) 0.013(9) 0.028(9) 0.026(8)
C3C_21 0.052(11) 0.063(11) 0.061(12) -0.012(9) 0.014(9) 0.020(9)
C4C_21 0.086(14) 0.037(9) 0.090(15) 0.020(10) 0.058(12) 0.028(10)
C5C_21 0.080(13) 0.047(10) 0.094(14) 0.042(10) 0.065(12) 0.038(10)
C6C_21 0.061(10) 0.043(9) 0.077(12) 0.038(9) 0.044(9) 0.028(8)
C1D_21 0.029(8) 0.053(9) 0.041(8) 0.015(7) 0.008(6) 0.023(7)
C2D_21 0.049(9) 0.034(8) 0.055(9) 0.034(7) 0.026(7) 0.027(7)
C3D_21 0.030(7) 0.013(7) 0.076(11) 0.025(7) 0.016(7) 0.000(6)
C4D_21 0.057(10) 0.029(8) 0.069(11) 0.023(8) 0.010(8) 0.030(7)
C5D_21 0.040(9) 0.049(10) 0.068(11) 0.014(8) 0.016(8) 0.022(8)
C6D_21 0.049(10) 0.029(8) 0.052(10) 0.009(7) 0.021(8) 0.001(7)
PA_22 0.032(4) 0.043(5) 0.034(4) 0.017(4) 0.003(3) 0.013(4)
C1AA_22 0.030(8) 0.036(8) 0.035(8) 0.027(6) 0.013(7) 0.010(7)
C2AA_22 0.033(16) 0.039(17) 0.06(2) 0.041(16) 0.023(15) 0.015(14)
C3AA_22 0.030(14) 0.019(12) 0.017(13) 0.001(10) 0.005(11) -0.001(11)
C4AA_22 0.05(2) 0.09(3) 0.032(17) 0.003(18) 0.008(15) 0.05(2)
C5AA_22 0.031(15) 0.049(17) 0.040(16) 0.029(14) 0.008(12) 0.018(13)
C6AA_22 0.028(10) 0.052(11) 0.040(10) 0.024(9) 0.013(9) 0.009(9)
C1BA_22 0.027(8) 0.032(7) 0.037(8) 0.019(6) 0.004(7) 0.014(6)
C2BA_22 0.032(15) 0.062(19) 0.032(15) 0.031(14) 0.013(12) 0.018(14)
C3BA_22 0.029(15) 0.017(13) 0.06(2) 0.007(13) -0.009(14) 0.011(12)
C4BA_22 0.037(11) 0.028(10) 0.033(11) 0.010(9) 0.010(9) 0.005(9)
C5BA_22 0.033(9) 0.027(9) 0.036(9) 0.011(8) 0.010(8) 0.005(8)
C6BA_22 0.030(8) 0.028(8) 0.037(9) 0.016(7) 0.005(7) 0.011(7)
C1CA_22 0.038(8) 0.043(7) 0.033(8) 0.017(7) 0.004(7) 0.024(6)
C2CA_22 0.09(3) 0.10(3) 0.027(16) 0.027(17) 0.022(16) 0.09(2)
C3CA_22 0.039(19) 0.08(2) 0.05(2) 0.018(18) 0.020(16) 0.025(17)
C4CA_22 0.036(17) 0.020(14) 0.08(2) 0.008(14) 0.019(16) 0.008(13)
C5CA_22 0.039(10) 0.026(10) 0.051(11) 0.012(9) 0.010(9) 0.018(8)
C6CA_22 0.041(9) 0.029(8) 0.042(9) 0.018(7) 0.013(8) 0.017(7)
C1DA_22 0.028(8) 0.030(8) 0.032(9) 0.014(7) 0.002(7) 0.013(7)
C2DA_22 0.045(17) 0.051(17) 0.025(14) 0.017(13) -0.001(12) 0.023(14)
C3DA_22 0.038(11) 0.048(11) 0.028(10) 0.026(9) 0.013(9) 0.012(9)
C4DA_22 0.034(10) 0.037(10) 0.035(10) 0.019(8) 0.008(8) 0.014(8)
C5DA_22 0.030(11) 0.034(10) 0.029(10) 0.017(9) 0.009(9) 0.006(9)
C6DA_22 0.026(17) 0.08(3) 0.042(19) 0.033(19) 0.013(14) 0.025(16)
PB_22 0.031(4) 0.024(4) 0.024(4) 0.005(3) 0.005(3) 0.015(3)
C1AB_22 0.07(2) 0.026(14) 0.043(17) 0.025(13) 0.026(15) 0.028(15)
C2AB_22 0.036(12) 0.041(13) 0.048(13) 0.026(11) 0.002(10) 0.008(10)
C3AB_22 0.037(11) 0.039(11) 0.051(12) 0.029(10) 0.004(9) 0.007(9)
C4AB_22 0.032(12) 0.051(12) 0.051(13) 0.029(11) 0.002(10) 0.013(10)
C5AB_22 0.021(14) 0.023(14) 0.048(18) 0.012(13) -0.006(12) -0.007(11)
C6AB_22 0.043(17) 0.039(16) 0.037(16) 0.012(13) 0.008(13) 0.023(14)
C1BB_22 0.031(8) 0.029(8) 0.024(8) 0.005(7) 0.002(7) 0.022(7)
C2BB_22 0.043(17) 0.044(16) 0.021(14) 0.005(12) -0.005(12) 0.027(14)
C3BB_22 0.020(13) 0.028(14) 0.044(16) 0.024(13) 0.016(11) 0.004(11)
C4BB_22 0.032(17) 0.054(19) 0.033(17) 0.018(16) 0.004(14) 0.010(14)
C5BB_22 0.040(10) 0.030(10) 0.025(10) 0.018(8) 0.008(8) 0.022(9)
C6BB_22 0.035(9) 0.031(9) 0.024(8) 0.005(7) 0.006(7) 0.021(8)
C1CB_22 0.031(7) 0.020(7) 0.031(7) 0.002(6) 0.006(6) 0.018(6)
C2CB_22 0.059(18) 0.032(14) 0.016(12) 0.009(11) 0.001(12) 0.035(14)
C3CB_22 0.052(19) 0.062(19) 0.028(15) 0.011(14) 0.015(14) 0.043(16)
C4CB_22 0.06(2) 0.11(3) 0.05(2) 0.03(2) 0.036(18) 0.07(2)
C5CB_22 0.040(11) 0.032(10) 0.028(10) -0.006(8) 0.006(9) 0.014(9)
C6CB_22 0.034(9) 0.038(9) 0.027(8) -0.001(7) 0.009(7) 0.017(7)
C1DB_22 0.034(7) 0.027(7) 0.024(7) 0.005(6) 0.007(6) 0.010(6)
C2DB_22 0.034(9) 0.027(8) 0.026(8) 0.008(7) 0.010(7) 0.010(7)
C3DB_22 0.037(9) 0.020(8) 0.033(9) 0.013(7) 0.009(7) 0.014(7)
C4DB_22 0.035(10) 0.018(9) 0.044(10) 0.012(8) 0.006(9) 0.007(8)
C5DB_22 0.06(2) 0.07(2) 0.014(13) 0.018(14) 0.010(13) 0.034(17)
C6DB_22 0.035(10) 0.027(9) 0.023(9) -0.008(8) 0.008(8) 0.012(8)

loop_
_atom_type_symbol
_atom_type_description
_atom_type_scat_dispersion_real
_atom_type_scat_dispersion_imag
_atom_type_scat_source
C C 0.0031 0.0016 'International Tables Vol C Tables 4.2.6.8 and 6.1.1.4'
H H 0.0000 0.0000 'International Tables Vol C Tables 4.2.6.8 and 6.1.1.4'
Ag Ag -0.8817 1.1001 'International Tables Vol C Tables 4.2.6.8 and 6.1.1.4'
F F 0.0174 0.0103 'International Tables Vol C Tables 4.2.6.8 and 6.1.1.4'
P P 0.1021 0.0946 'International Tables Vol C Tables 4.2.6.8 and 6.1.1.4'
S S 0.1242 0.1237 'International Tables Vol C Tables 4.2.6.8 and 6.1.1.4'

loop_
_geom_angle_atom_site_label_1
_geom_angle_atom_site_label_2
_geom_angle_atom_site_label_3
_geom_angle
_geom_angle_site_symmetry_1
_geom_angle_site_symmetry_3
S_12 Ag1A_1 SA_10 127.6(3) . .
S_12 Ag1A_1 Ag15_1 89.5(5) . .
SA_10 Ag1A_1 Ag15_1 141.4(6) . .
S_12 Ag1A_1 Ag19_1 120.6(6) . .
SA_10 Ag1A_1 Ag19_1 99.5(5) . .
Ag15_1 Ag1A_1 Ag19_1 62.80(14) . .
S_12 Ag1A_1 Ag7_1 59.5(4) . .
SA_10 Ag1A_1 Ag7_1 142.6(3) . .
Ag15_1 Ag1A_1 Ag7_1 61.3(3) . .
Ag19_1 Ag1A_1 Ag7_1 61.1(2) . .
S_12 Ag1A_1 Ag10_1 146.8(4) . .
SA_10 Ag1A_1 Ag10_1 82.0(5) . .
Ag15_1 Ag1A_1 Ag10_1 59.41(9) . .
Ag19_1 Ag1A_1 Ag10_1 57.84(12) . .
Ag7_1 Ag1A_1 Ag10_1 108.1(2) . .
S_12 Ag1A_1 Ag3A_1 55.1(3) . .
SA_10 Ag1A_1 Ag3A_1 98.7(5) . .
Ag15_1 Ag1A_1 Ag3A_1 94.5(4) . .
Ag19_1 Ag1A_1 Ag3A_1 157.3(4) . .
Ag7_1 Ag1A_1 Ag3A_1 109.6(6) . .
Ag10_1 Ag1A_1 Ag3A_1 111.9(3) . .
S_12 Ag1A_1 Ag17_1 101.3(3) . .
SA_10 Ag1A_1 Ag17_1 100.0(5) . .
Ag15_1 Ag1A_1 Ag17_1 56.97(8) . .
Ag19_1 Ag1A_1 Ag17_1 103.81(14) . .
Ag7_1 Ag1A_1 Ag17_1 115.1(4) . .
Ag10_1 Ag1A_1 Ag17_1 53.50(13) . .
Ag3A_1 Ag1A_1 Ag17_1 59.61(19) . .
S_12 Ag1A_1 Ag2A_1 106.20(18) . .
SA_10 Ag1A_1 Ag2A_1 49.5(4) . .
Ag15_1 Ag1A_1 Ag2A_1 116.2(3) . .
Ag19_1 Ag1A_1 Ag2A_1 132.9(6) . .
Ag7_1 Ag1A_1 Ag2A_1 164.6(4) . .
Ag10_1 Ag1A_1 Ag2A_1 80.7(4) . .
Ag3A_1 Ag1A_1 Ag2A_1 54.9(3) . .
Ag17_1 Ag1A_1 Ag2A_1 59.4(3) . .
S_16 Ag2A_1 S_5 127.7(3) . .
S_16 Ag2A_1 SA_10 116.6(3) . .
S_5 Ag2A_1 SA_10 112.0(3) . .
S_16 Ag2A_1 Ag3A_1 48.9(3) . .
S_5 Ag2A_1 Ag3A_1 106.7(5) . .
SA_10 Ag2A_1 Ag3A_1 98.6(4) . .
S_16 Ag2A_1 Ag17_1 103.5(4) . .
S_5 Ag2A_1 Ag17_1 50.8(2) . .
SA_10 Ag2A_1 Ag17_1 97.7(4) . .
Ag3A_1 Ag2A_1 Ag17_1 60.5(4) . .
S_16 Ag2A_1 Ag1A_1 98.4(4) . .
S_5 Ag2A_1 Ag1A_1 101.1(4) . .
SA_10 Ag2A_1 Ag1A_1 46.6(3) . .
Ag3A_1 Ag2A_1 Ag1A_1 57.6(4) . .
Ag17_1 Ag2A_1 Ag1A_1 59.5(3) . .
S_16 Ag3A_1 S_12 127.5(5) . .
S_16 Ag3A_1 S_4 135.3(4) . .
S_12 Ag3A_1 S_4 97.1(4) . .
S_16 Ag3A_1 Ag2A_1 54.6(4) . .
S_12 Ag3A_1 Ag2A_1 112.5(4) . .
S_4 Ag3A_1 Ag2A_1 112.5(3) . .
S_16 Ag3A_1 Ag1A_1 111.5(6) . .
S_12 Ag3A_1 Ag1A_1 49.3(4) . .
S_4 Ag3A_1 Ag1A_1 96.7(3) . .
Ag2A_1 Ag3A_1 Ag1A_1 67.4(4) . .
S_16 Ag3A_1 Ag17_1 112.2(4) . .
S_12 Ag3A_1 Ag17_1 100.3(3) . .
S_4 Ag3A_1 Ag17_1 50.57(17) . .
Ag2A_1 Ag3A_1 Ag17_1 64.8(3) . .
Ag1A_1 Ag3A_1 Ag17_1 63.9(2) . .
SB_10 Ag1B_1 Ag2B_1 63.5(5) . .
SB_10 Ag1B_1 Ag10_1 97.2(6) . .
Ag2B_1 Ag1B_1 Ag10_1 90.5(4) . .
SB_10 Ag1B_1 S_12 127.1(3) . .
Ag2B_1 Ag1B_1 S_12 101.0(3) . .
Ag10_1 Ag1B_1 S_12 134.8(4) . .
SB_10 Ag1B_1 Ag19_1 112.8(4) . .
Ag2B_1 Ag1B_1 Ag19_1 149.8(5) . .
Ag10_1 Ag1B_1 Ag19_1 59.66(11) . .
S_12 Ag1B_1 Ag19_1 103.5(5) . .
SB_10 Ag1B_1 Ag15_1 156.5(6) . .
Ag2B_1 Ag1B_1 Ag15_1 111.9(4) . .
Ag10_1 Ag1B_1 Ag15_1 59.27(11) . .
S_12 Ag1B_1 Ag15_1 76.0(4) . .
Ag19_1 Ag1B_1 Ag15_1 58.47(18) . .
SB_10 Ag1B_1 Ag5_1 58.0(4) . .
Ag2B_1 Ag1B_1 Ag5_1 106.4(6) . .
Ag10_1 Ag1B_1 Ag5_1 59.0(2) . .
S_12 Ag1B_1 Ag5_1 149.4(4) . .
Ag19_1 Ag1B_1 Ag5_1 56.37(12) . .
Ag15_1 Ag1B_1 Ag5_1 105.33(16) . .
SB_10 Ag1B_1 Ag17_1 111.8(5) . .
Ag2B_1 Ag1B_1 Ag17_1 56.4(3) . .
Ag10_1 Ag1B_1 Ag17_1 56.70(13) . .
S_12 Ag1B_1 Ag17_1 94.2(3) . .
Ag19_1 Ag1B_1 Ag17_1 104.18(16) . .
Ag15_1 Ag1B_1 Ag17_1 56.10(11) . .
Ag5_1 Ag1B_1 Ag17_1 112.2(4) . .
SB_10 Ag1B_1 Ag3B_1 111.3(4) . .
Ag2B_1 Ag1B_1 Ag3B_1 57.0(4) . .
Ag10_1 Ag1B_1 Ag3B_1 113.7(2) . .
S_12 Ag1B_1 Ag3B_1 47.1(2) . .
Ag19_1 Ag1B_1 Ag3B_1 135.9(5) . .
Ag15_1 Ag1B_1 Ag3B_1 80.3(3) . .
Ag5_1 Ag1B_1 Ag3B_1 163.0(6) . .
Ag17_1 Ag1B_1 Ag3B_1 57.26(19) . .
SB_10 Ag1B_1 Ag7_1 143.3(3) . .
Ag2B_1 Ag1B_1 Ag7_1 146.6(5) . .
Ag10_1 Ag1B_1 Ag7_1 101.3(3) . .
S_12 Ag1B_1 Ag7_1 49.3(3) . .
Ag19_1 Ag1B_1 Ag7_1 54.1(2) . .
Ag15_1 Ag1B_1 Ag7_1 52.8(2) . .
Ag5_1 Ag1B_1 Ag7_1 106.5(2) . .
Ag17_1 Ag1B_1 Ag7_1 104.9(3) . .
Ag3B_1 Ag1B_1 Ag7_1 89.7(4) . .
S_5 Ag2B_1 S_16 130.0(3) . .
S_5 Ag2B_1 Ag1B_1 111.1(4) . .
S_16 Ag2B_1 Ag1B_1 114.6(4) . .
S_5 Ag2B_1 SB_10 110.2(4) . .
S_16 Ag2B_1 SB_10 111.1(4) . .
Ag1B_1 Ag2B_1 SB_10 56.7(3) . .
S_5 Ag2B_1 Ag17_1 58.8(3) . .
S_16 Ag2B_1 Ag17_1 118.5(5) . .
Ag1B_1 Ag2B_1 Ag17_1 72.5(4) . .
SB_10 Ag2B_1 Ag17_1 119.8(4) . .
S_5 Ag2B_1 Ag3B_1 118.6(6) . .
S_16 Ag2B_1 Ag3B_1 58.7(3) . .
Ag1B_1 Ag2B_1 Ag3B_1 74.6(5) . .
SB_10 Ag2B_1 Ag3B_1 120.3(4) . .
Ag17_1 Ag2B_1 Ag3B_1 66.7(4) . .
S_4 Ag3B_1 S_12 109.3(5) . .
S_4 Ag3B_1 S_16 133.9(4) . .
S_12 Ag3B_1 S_16 114.4(5) . .
S_4 Ag3B_1 Ag2B_1 105.0(4) . .
S_12 Ag3B_1 Ag2B_1 101.2(4) . .
S_16 Ag3B_1 Ag2B_1 53.1(4) . .
S_4 Ag3B_1 Ag17_1 52.80(19) . .
S_12 Ag3B_1 Ag17_1 102.4(3) . .
S_16 Ag3B_1 Ag17_1 102.6(4) . .
Ag2B_1 Ag3B_1 Ag17_1 54.5(3) . .
S_4 Ag3B_1 Ag1B_1 102.5(3) . .
S_12 Ag3B_1 Ag1B_1 55.9(3) . .
S_16 Ag3B_1 Ag1B_1 90.2(5) . .
Ag2B_1 Ag3B_1 Ag1B_1 48.4(4) . .
Ag17_1 Ag3B_1 Ag1B_1 58.6(2) . .
S_14 Ag4_1 S_13 137.04(11) . .
S_14 Ag4_1 SA_9 118.13(11) . .
S_13 Ag4_1 SA_9 104.58(11) . .
S_14 Ag4_1 SB_9 118.13(11) . .
S_13 Ag4_1 SB_9 104.58(11) . .
S_14 Ag4_1 Ag22_1 53.57(9) . 2_566
S_13 Ag4_1 Ag22_1 109.85(9) . 2_566
SA_9 Ag4_1 Ag22_1 108.67(8) . 2_566
S_14 Ag4_1 Ag20_1 110.96(9) . 2_566
S_13 Ag4_1 Ag20_1 52.14(8) . 2_566
SA_9 Ag4_1 Ag20_1 101.72(8) . 2_566
Ag22_1 Ag4_1 Ag20_1 61.57(3) 2_566 2_566
S_14 Ag4_1 Ag8_1 101.58(9) . .
S_13 Ag4_1 Ag8_1 100.67(8) . .
SA_9 Ag4_1 Ag8_1 52.46(7) . .
SB_9 Ag4_1 Ag8_1 52.46(7) . .
Ag22_1 Ag4_1 Ag8_1 60.90(3) 2_566 .
Ag20_1 Ag4_1 Ag8_1 61.23(3) 2_566 .
SA_10 Ag5_1 SA_8 117.2(2) . .
SB_8 Ag5_1 SB_9 109.13(10) . .
SA_10 Ag5_1 SA_9 97.4(3) . .
SA_8 Ag5_1 SA_9 109.13(10) . .
SB_8 Ag5_1 SB_10 106.3(2) . .
SB_9 Ag5_1 SB_10 98.6(2) . .
SA_10 Ag5_1 Ag19_1 96.8(2) . .
SB_8 Ag5_1 Ag19_1 140.75(8) . .
SA_8 Ag5_1 Ag19_1 140.75(8) . .
SB_9 Ag5_1 Ag19_1 83.52(7) . .
SA_9 Ag5_1 Ag19_1 83.52(7) . .
SB_10 Ag5_1 Ag19_1 108.28(19) . .
SA_10 Ag5_1 Ag18_1 141.5(3) . .
SB_8 Ag5_1 Ag18_1 80.28(7) . .
SA_8 Ag5_1 Ag18_1 80.28(7) . .
SB_9 Ag5_1 Ag18_1 109.14(8) . .
SA_9 Ag5_1 Ag18_1 109.14(8) . .
SB_10 Ag5_1 Ag18_1 147.8(2) . .
Ag19_1 Ag5_1 Ag18_1 60.55(3) . .
SA_10 Ag5_1 Ag10_1 82.7(3) . .
SB_8 Ag5_1 Ag10_1 104.15(8) . .
SA_8 Ag5_1 Ag10_1 104.15(8) . .
SB_9 Ag5_1 Ag10_1 142.11(8) . .
SA_9 Ag5_1 Ag10_1 142.11(8) . .
SB_10 Ag5_1 Ag10_1 88.9(2) . .
Ag19_1 Ag5_1 Ag10_1 59.02(3) . .
Ag18_1 Ag5_1 Ag10_1 59.16(3) . .
SB_8 Ag5_1 Ag1B_1 143.5(3) . .
SB_9 Ag5_1 Ag1B_1 102.9(2) . .
SB_10 Ag5_1 Ag1B_1 50.8(3) . .
Ag19_1 Ag5_1 Ag1B_1 58.9(2) . .
Ag18_1 Ag5_1 Ag1B_1 105.48(14) . .
Ag10_1 Ag5_1 Ag1B_1 54.56(11) . .
SA_10 Ag5_1 Ag8_1 139.5(2) . .
SB_8 Ag5_1 Ag8_1 99.86(8) . .
SA_8 Ag5_1 Ag8_1 99.86(8) . .
SB_9 Ag5_1 Ag8_1 52.69(7) . .
SA_9 Ag5_1 Ag8_1 52.69(7) . .
SB_10 Ag5_1 Ag8_1 146.70(19) . .
Ag19_1 Ag5_1 Ag8_1 57.70(3) . .
Ag18_1 Ag5_1 Ag8_1 56.48(3) . .
Ag10_1 Ag5_1 Ag8_1 104.51(4) . .
Ag1B_1 Ag5_1 Ag8_1 113.5(3) . .
SA_10 Ag5_1 Ag14_1 108.1(2) . .
SB_8 Ag5_1 Ag14_1 50.04(8) . .
SA_8 Ag5_1 Ag14_1 50.04(8) . .
SB_9 Ag5_1 Ag14_1 152.52(8) . .
SA_9 Ag5_1 Ag14_1 152.52(8) . .
SB_10 Ag5_1 Ag14_1 104.5(2) . .
Ag19_1 Ag5_1 Ag14_1 102.87(4) . .
Ag18_1 Ag5_1 Ag14_1 55.09(3) . .
Ag10_1 Ag5_1 Ag14_1 54.16(3) . .
Ag1B_1 Ag5_1 Ag14_1 103.19(18) . .
Ag8_1 Ag5_1 Ag14_1 108.06(4) . .
SB_15 Ag6_1 S_3 109.8(4) . .
SB_15 Ag6_1 S_4 103.9(6) . .
S_3 Ag6_1 S_4 108.28(10) . .
S_3 Ag6_1 SA_15 102.6(3) . .
S_4 Ag6_1 SA_15 105.7(4) . .
SB_15 Ag6_1 Ag11_1 82.3(4) . .
S_3 Ag6_1 Ag11_1 142.04(8) . .
S_4 Ag6_1 Ag11_1 102.98(8) . .
SA_15 Ag6_1 Ag11_1 88.8(4) . .
S_3 Ag6_1 Ag18_1 82.67(7) . 2_566
S_4 Ag6_1 Ag18_1 141.05(8) . 2_566
SA_15 Ag6_1 Ag18_1 108.1(5) . 2_566
Ag11_1 Ag6_1 Ag18_1 59.41(3) . 2_566
SB_15 Ag6_1 Ag15_1 140.1(4) . .
S_3 Ag6_1 Ag15_1 105.50(8) . .
S_4 Ag6_1 Ag15_1 81.64(8) . .
SA_15 Ag6_1 Ag15_1 146.9(4) . .
Ag11_1 Ag6_1 Ag15_1 58.21(3) . .
Ag18_1 Ag6_1 Ag15_1 59.45(3) 2_566 .
S_3 Ag6_1 Ag8_1 102.16(8) . 2_566
S_4 Ag6_1 Ag8_1 146.36(8) . 2_566
SA_15 Ag6_1 Ag8_1 52.7(5) . 2_566
Ag11_1 Ag6_1 Ag8_1 56.80(3) . 2_566
Ag18_1 Ag6_1 Ag8_1 56.14(3) 2_566 2_566
Ag15_1 Ag6_1 Ag8_1 103.93(4) . 2_566
SB_15 Ag6_1 Ag12_1 151.9(5) . .
S_3 Ag6_1 Ag12_1 50.62(7) . .
S_4 Ag6_1 Ag12_1 102.05(8) . .
SA_15 Ag6_1 Ag12_1 146.8(4) . .
Ag11_1 Ag6_1 Ag12_1 102.42(4) . .
Ag18_1 Ag6_1 Ag12_1 55.56(3) 2_566 .
Ag15_1 Ag6_1 Ag12_1 55.05(3) . .
Ag8_1 Ag6_1 Ag12_1 108.26(4) 2_566 .
SB_15 Ag6_1 Ag17_1 98.3(4) . .
S_3 Ag6_1 Ag17_1 148.27(8) . .
S_4 Ag6_1 Ag17_1 48.83(8) . .
SA_15 Ag6_1 Ag17_1 104.9(3) . .
Ag11_1 Ag6_1 Ag17_1 54.27(3) . .
Ag18_1 Ag6_1 Ag17_1 103.16(4) 2_566 .
Ag15_1 Ag6_1 Ag17_1 55.40(3) . .
Ag8_1 Ag6_1 Ag17_1 106.92(3) 2_566 .
Ag12_1 Ag6_1 Ag17_1 106.96(4) . .
S_2 Ag7_1 S_12 104.45(13) . .
S_2 Ag7_1 S_13 104.75(10) . .
S_12 Ag7_1 S_13 112.45(11) . .
S_2 Ag7_1 Ag15_1 108.28(8) . .
S_12 Ag7_1 Ag15_1 81.59(8) . .
S_13 Ag7_1 Ag15_1 139.28(8) . .
S_2 Ag7_1 Ag16_1 83.54(8) . 2_566
S_12 Ag7_1 Ag16_1 140.49(9) . 2_566
S_13 Ag7_1 Ag16_1 102.25(8) . 2_566
Ag15_1 Ag7_1 Ag16_1 59.46(3) . 2_566
S_2 Ag7_1 Ag1A_1 149.88(19) . .
S_12 Ag7_1 Ag1A_1 51.1(2) . .
S_13 Ag7_1 Ag1A_1 101.66(15) . .
Ag15_1 Ag7_1 Ag1A_1 56.38(8) . .
Ag16_1 Ag7_1 Ag1A_1 104.80(12) 2_566 .
S_2 Ag7_1 Ag19_1 141.18(8) . .
S_12 Ag7_1 Ag19_1 109.51(11) . .
S_13 Ag7_1 Ag19_1 79.23(7) . .
Ag15_1 Ag7_1 Ag19_1 60.11(3) . .
Ag16_1 Ag7_1 Ag19_1 58.27(3) 2_566 .
Ag1A_1 Ag7_1 Ag19_1 58.38(17) . .
S_2 Ag7_1 Ag12_1 51.67(8) . .
S_12 Ag7_1 Ag12_1 97.80(9) . .
S_13 Ag7_1 Ag12_1 146.52(8) . .
Ag15_1 Ag7_1 Ag12_1 56.67(3) . .
Ag16_1 Ag7_1 Ag12_1 56.67(3) 2_566 .
Ag1A_1 Ag7_1 Ag12_1 108.60(11) . .
Ag19_1 Ag7_1 Ag12_1 104.58(4) . .
S_2 Ag7_1 Ag20_1 99.62(8) . 2_566
S_12 Ag7_1 Ag20_1 152.98(11) . 2_566
S_13 Ag7_1 Ag20_1 48.30(8) . 2_566
Ag15_1 Ag7_1 Ag20_1 102.43(4) . 2_566
Ag16_1 Ag7_1 Ag20_1 54.04(3) 2_566 2_566
Ag1A_1 Ag7_1 Ag20_1 108.73(18) . 2_566
Ag19_1 Ag7_1 Ag20_1 53.81(3) . 2_566
Ag12_1 Ag7_1 Ag20_1 106.75(4) . 2_566
S_2 Ag7_1 Ag1B_1 153.41(15) . .
S_12 Ag7_1 Ag1B_1 54.94(17) . .
S_13 Ag7_1 Ag1B_1 99.34(13) . .
Ag15_1 Ag7_1 Ag1B_1 56.34(9) . .
Ag16_1 Ag7_1 Ag1B_1 102.34(12) 2_566 .
Ag19_1 Ag7_1 Ag1B_1 54.57(13) . .
Ag12_1 Ag7_1 Ag1B_1 109.98(10) . .
Ag20_1 Ag7_1 Ag1B_1 104.80(14) 2_566 .
SB_15 Ag8_1 SB_9 132.3(5) 2_566 .
SA_9 Ag8_1 SA_15 125.5(4) . 2_566
SB_15 Ag8_1 Ag18_1 109.1(6) 2_566 .
SB_9 Ag8_1 Ag18_1 110.53(8) . .
SA_9 Ag8_1 Ag18_1 110.53(8) . .
SA_15 Ag8_1 Ag18_1 111.8(5) 2_566 .
SA_9 Ag8_1 Ag11_1 140.99(8) . 2_566
SA_15 Ag8_1 Ag11_1 90.6(3) 2_566 2_566
Ag18_1 Ag8_1 Ag11_1 59.52(3) . 2_566
SB_15 Ag8_1 Ag19_1 140.9(3) 2_566 .
SB_9 Ag8_1 Ag19_1 83.04(7) . .
SA_9 Ag8_1 Ag19_1 83.04(7) . .
SA_15 Ag8_1 Ag19_1 149.0(3) 2_566 .
Ag18_1 Ag8_1 Ag19_1 59.95(3) . .
Ag11_1 Ag8_1 Ag19_1 58.92(3) 2_566 .
SA_9 Ag8_1 Ag22_1 102.59(7) . 2_566
SA_15 Ag8_1 Ag22_1 53.2(5) 2_566 2_566
Ag18_1 Ag8_1 Ag22_1 144.68(4) . 2_566
Ag11_1 Ag8_1 Ag22_1 86.99(3) 2_566 2_566
Ag19_1 Ag8_1 Ag22_1 114.14(4) . 2_566
SB_15 Ag8_1 Ag5_1 153.5(5) 2_566 .
SB_9 Ag8_1 Ag5_1 53.81(7) . .
SA_9 Ag8_1 Ag5_1 53.81(7) . .
SA_15 Ag8_1 Ag5_1 148.5(4) 2_566 .
Ag18_1 Ag8_1 Ag5_1 56.75(3) . .
Ag11_1 Ag8_1 Ag5_1 103.97(4) 2_566 .
Ag19_1 Ag8_1 Ag5_1 55.89(3) . .
Ag22_1 Ag8_1 Ag5_1 153.09(4) 2_566 .
SA_9 Ag8_1 Ag6_1 154.10(8) . 2_566
SA_15 Ag8_1 Ag6_1 55.7(5) 2_566 2_566
Ag18_1 Ag8_1 Ag6_1 56.83(3) . 2_566
Ag11_1 Ag8_1 Ag6_1 56.42(3) 2_566 2_566
Ag19_1 Ag8_1 Ag6_1 104.81(4) . 2_566
Ag22_1 Ag8_1 Ag6_1 96.64(3) 2_566 2_566
Ag5_1 Ag8_1 Ag6_1 109.95(4) . 2_566
SB_15 Ag8_1 Ag4_1 103.7(6) 2_566 .
SB_9 Ag8_1 Ag4_1 50.76(7) . .
SA_9 Ag8_1 Ag4_1 50.76(7) . .
SA_15 Ag8_1 Ag4_1 102.6(5) 2_566 .
Ag18_1 Ag8_1 Ag4_1 144.45(4) . .
Ag11_1 Ag8_1 Ag4_1 113.04(4) 2_566 .
Ag19_1 Ag8_1 Ag4_1 85.94(3) . .
Ag22_1 Ag8_1 Ag4_1 56.02(3) 2_566 .
Ag5_1 Ag8_1 Ag4_1 97.15(3) . .
Ag6_1 Ag8_1 Ag4_1 152.44(4) 2_566 .
SA_9 Ag8_1 Ag20_1 97.93(7) . 2_566
SA_15 Ag8_1 Ag20_1 103.8(4) 2_566 2_566
Ag18_1 Ag8_1 Ag20_1 103.54(4) . 2_566
Ag11_1 Ag8_1 Ag20_1 54.80(3) 2_566 2_566
Ag19_1 Ag8_1 Ag20_1 55.38(3) . 2_566
Ag22_1 Ag8_1 Ag20_1 58.89(3) 2_566 2_566
Ag5_1 Ag8_1 Ag20_1 107.45(4) . 2_566
Ag6_1 Ag8_1 Ag20_1 106.86(4) 2_566 2_566
Ag4_1 Ag8_1 Ag20_1 58.28(3) . 2_566
SA_8 Ag9_1 S_11 136.71(11) 2_566 .
SA_8 Ag9_1 S_3 107.89(11) 2_566 .
S_11 Ag9_1 S_3 115.40(11) . .
SA_8 Ag9_1 Ag13_1 111.03(9) 2_566 .
S_11 Ag9_1 Ag13_1 53.38(8) . .
S_3 Ag9_1 Ag13_1 110.31(8) . .
SA_8 Ag9_1 Ag12_1 104.01(8) 2_566 .
S_11 Ag9_1 Ag12_1 101.44(8) . .
S_3 Ag9_1 Ag12_1 52.95(7) . .
Ag13_1 Ag9_1 Ag12_1 62.80(3) . .
SA_8 Ag9_1 Ag14_1 53.64(8) 2_566 2_566
S_11 Ag9_1 Ag14_1 111.44(8) . 2_566
S_3 Ag9_1 Ag14_1 105.40(8) . 2_566
Ag13_1 Ag9_1 Ag14_1 61.96(3) . 2_566
Ag12_1 Ag9_1 Ag14_1 63.58(3) . 2_566
Ag1B_1 Ag10_1 Ag19_1 63.3(2) . .
Ag1B_1 Ag10_1 Ag18_1 116.07(13) . .
Ag19_1 Ag10_1 Ag18_1 61.05(3) . .
Ag1B_1 Ag10_1 Ag15_1 64.7(3) . .
Ag19_1 Ag10_1 Ag15_1 61.29(3) . .
Ag18_1 Ag10_1 Ag15_1 110.00(4) . .
Ag1B_1 Ag10_1 Ag14_1 127.5(3) . .
Ag19_1 Ag10_1 Ag14_1 116.41(4) . .
Ag18_1 Ag10_1 Ag14_1 60.90(3) . .
Ag15_1 Ag10_1 Ag14_1 166.46(4) . .
Ag1B_1 Ag10_1 Ag17_1 69.75(12) . .
Ag19_1 Ag10_1 Ag17_1 116.82(4) . .
Ag18_1 Ag10_1 Ag17_1 167.73(4) . .
Ag15_1 Ag10_1 Ag17_1 61.62(3) . .
Ag14_1 Ag10_1 Ag17_1 125.36(4) . .
Ag1B_1 Ag10_1 Ag21_1 127.67(19) . .
Ag19_1 Ag10_1 Ag21_1 165.23(4) . .
Ag18_1 Ag10_1 Ag21_1 113.52(4) . .
Ag15_1 Ag10_1 Ag21_1 112.04(4) . .
Ag14_1 Ag10_1 Ag21_1 66.64(3) . .
Ag17_1 Ag10_1 Ag21_1 65.22(3) . .
Ag1B_1 Ag10_1 Ag16_1 169.8(3) . .
Ag19_1 Ag10_1 Ag16_1 108.08(4) . .
Ag18_1 Ag10_1 Ag16_1 60.03(3) . .
Ag15_1 Ag10_1 Ag16_1 106.94(4) . .
Ag14_1 Ag10_1 Ag16_1 60.24(3) . .
Ag17_1 Ag10_1 Ag16_1 112.24(4) . .
Ag21_1 Ag10_1 Ag16_1 59.84(3) . .
Ag1B_1 Ag10_1 Ag11_1 116.3(2) . .
Ag19_1 Ag10_1 Ag11_1 107.76(4) . .
Ag18_1 Ag10_1 Ag11_1 108.46(4) . .
Ag15_1 Ag10_1 Ag11_1 58.50(3) . .
Ag14_1 Ag10_1 Ag11_1 113.04(4) . .
Ag17_1 Ag10_1 Ag11_1 59.88(3) . .
Ag21_1 Ag10_1 Ag11_1 59.62(3) . .
Ag16_1 Ag10_1 Ag11_1 59.67(3) . .
Ag1B_1 Ag10_1 Ag5_1 66.41(19) . .
Ag19_1 Ag10_1 Ag5_1 59.67(3) . .
Ag18_1 Ag10_1 Ag5_1 59.96(3) . .
Ag15_1 Ag10_1 Ag5_1 114.94(4) . .
Ag14_1 Ag10_1 Ag5_1 70.48(3) . .
Ag17_1 Ag10_1 Ag5_1 130.77(4) . .
Ag21_1 Ag10_1 Ag5_1 131.46(4) . .
Ag16_1 Ag10_1 Ag5_1 114.93(4) . .
Ag11_1 Ag10_1 Ag5_1 165.41(4) . .
Ag19_1 Ag10_1 Ag1A_1 57.93(16) . .
Ag18_1 Ag10_1 Ag1A_1 115.05(9) . .
Ag15_1 Ag10_1 Ag1A_1 55.3(3) . .
Ag14_1 Ag10_1 Ag1A_1 136.5(3) . .
Ag17_1 Ag10_1 Ag1A_1 68.68(9) . .
Ag21_1 Ag10_1 Ag1A_1 131.02(11) . .
Ag16_1 Ag10_1 Ag1A_1 160.4(3) . .
Ag11_1 Ag10_1 Ag1A_1 109.0(2) . .
Ag5_1 Ag10_1 Ag1A_1 71.69(19) . .
Ag15_1 Ag11_1 Ag20_1 167.40(4) . .
Ag15_1 Ag11_1 Ag19_1 109.27(4) . 2_566
Ag20_1 Ag11_1 Ag19_1 60.61(3) . 2_566
Ag15_1 Ag11_1 Ag18_1 60.78(3) . 2_566
Ag20_1 Ag11_1 Ag18_1 114.86(4) . 2_566
Ag19_1 Ag11_1 Ag18_1 60.71(3) 2_566 2_566
Ag15_1 Ag11_1 Ag21_1 113.74(4) . .
Ag20_1 Ag11_1 Ag21_1 67.43(3) . .
Ag19_1 Ag11_1 Ag21_1 113.24(4) 2_566 .
Ag18_1 Ag11_1 Ag21_1 165.92(4) 2_566 .
Ag15_1 Ag11_1 Ag16_1 108.46(4) . .
Ag20_1 Ag11_1 Ag16_1 60.54(3) . .
Ag19_1 Ag11_1 Ag16_1 59.27(3) 2_566 .
Ag18_1 Ag11_1 Ag16_1 108.11(4) 2_566 .
Ag21_1 Ag11_1 Ag16_1 60.01(3) . .
Ag15_1 Ag11_1 Ag17_1 62.10(3) . .
Ag20_1 Ag11_1 Ag17_1 126.19(4) . .
Ag19_1 Ag11_1 Ag17_1 166.69(4) 2_566 .
Ag18_1 Ag11_1 Ag17_1 117.38(4) 2_566 .
Ag21_1 Ag11_1 Ag17_1 65.22(3) . .
Ag16_1 Ag11_1 Ag17_1 112.23(4) . .
Ag15_1 Ag11_1 Ag6_1 61.13(3) . .
Ag20_1 Ag11_1 Ag6_1 128.62(4) . .
Ag19_1 Ag11_1 Ag6_1 114.66(4) 2_566 .
Ag18_1 Ag11_1 Ag6_1 60.44(3) 2_566 .
Ag21_1 Ag11_1 Ag6_1 130.17(4) . .
Ag16_1 Ag11_1 Ag6_1 166.84(4) . .
Ag17_1 Ag11_1 Ag6_1 71.23(3) . .
Ag15_1 Ag11_1 Ag10_1 60.14(3) . .
Ag20_1 Ag11_1 Ag10_1 113.91(4) . .
Ag19_1 Ag11_1 Ag10_1 107.67(4) 2_566 .
Ag18_1 Ag11_1 Ag10_1 108.45(4) 2_566 .
Ag21_1 Ag11_1 Ag10_1 59.89(3) . .
Ag16_1 Ag11_1 Ag10_1 59.93(3) . .
Ag17_1 Ag11_1 Ag10_1 59.61(3) . .
Ag6_1 Ag11_1 Ag10_1 115.49(4) . .
Ag15_1 Ag11_1 Ag8_1 114.12(4) . 2_566
Ag20_1 Ag11_1 Ag8_1 68.84(3) . 2_566
Ag19_1 Ag11_1 Ag8_1 60.89(3) 2_566 2_566
Ag18_1 Ag11_1 Ag8_1 59.76(3) 2_566 2_566
Ag21_1 Ag11_1 Ag8_1 130.38(4) . 2_566
Ag16_1 Ag11_1 Ag8_1 114.49(4) . 2_566
Ag17_1 Ag11_1 Ag8_1 130.97(4) . 2_566
Ag6_1 Ag11_1 Ag8_1 66.78(3) . 2_566
Ag10_1 Ag11_1 Ag8_1 166.05(4) . 2_566
S_2 Ag12_1 S_3 128.99(11) . .
S_2 Ag12_1 Ag15_1 111.62(8) . .
S_3 Ag12_1 Ag15_1 107.91(8) . .
S_2 Ag12_1 Ag16_1 85.87(8) . 2_566
S_3 Ag12_1 Ag16_1 143.04(8) . 2_566
Ag15_1 Ag12_1 Ag16_1 59.87(3) . 2_566
S_2 Ag12_1 Ag18_1 144.64(8) . 2_566
S_3 Ag12_1 Ag18_1 83.71(8) . 2_566
Ag15_1 Ag12_1 Ag18_1 59.85(3) . 2_566
Ag16_1 Ag12_1 Ag18_1 59.71(3) 2_566 2_566
S_2 Ag12_1 Ag9_1 103.70(8) . .
S_3 Ag12_1 Ag9_1 53.07(7) . .
Ag15_1 Ag12_1 Ag9_1 142.92(4) . .
Ag16_1 Ag12_1 Ag9_1 113.53(4) 2_566 .
Ag18_1 Ag12_1 Ag9_1 84.80(4) 2_566 .
S_2 Ag12_1 Ag7_1 54.67(7) . .
S_3 Ag12_1 Ag7_1 149.06(8) . .
Ag15_1 Ag12_1 Ag7_1 57.01(3) . .
Ag16_1 Ag12_1 Ag7_1 57.43(3) 2_566 .
Ag18_1 Ag12_1 Ag7_1 105.83(4) 2_566 .
Ag9_1 Ag12_1 Ag7_1 154.78(4) . .
S_2 Ag12_1 Ag13_1 51.98(8) . .
S_3 Ag12_1 Ag13_1 104.49(8) . .
Ag15_1 Ag12_1 Ag13_1 145.54(4) . .
Ag16_1 Ag12_1 Ag13_1 87.02(4) 2_566 .
Ag18_1 Ag12_1 Ag13_1 113.43(4) 2_566 .
Ag9_1 Ag12_1 Ag13_1 56.32(3) . .
Ag7_1 Ag12_1 Ag13_1 98.57(4) . .
S_2 Ag12_1 Ag6_1 152.10(8) . .
S_3 Ag12_1 Ag6_1 52.14(7) . .
Ag15_1 Ag12_1 Ag6_1 55.95(3) . .
Ag16_1 Ag12_1 Ag6_1 104.09(4) 2_566 .
Ag18_1 Ag12_1 Ag6_1 55.68(3) 2_566 .
Ag9_1 Ag12_1 Ag6_1 96.16(4) . .
Ag7_1 Ag12_1 Ag6_1 108.77(4) . .
Ag13_1 Ag12_1 Ag6_1 152.37(4) . .
S_2 Ag12_1 Ag14_1 99.57(8) . 2_566
S_3 Ag12_1 Ag14_1 101.01(8) . 2_566
Ag15_1 Ag12_1 Ag14_1 103.76(4) . 2_566
Ag16_1 Ag12_1 Ag14_1 55.32(3) 2_566 2_566
Ag18_1 Ag12_1 Ag14_1 55.54(3) 2_566 2_566
Ag9_1 Ag12_1 Ag14_1 58.22(3) . 2_566
Ag7_1 Ag12_1 Ag14_1 108.67(4) . 2_566
Ag13_1 Ag12_1 Ag14_1 58.07(3) . 2_566
Ag6_1 Ag12_1 Ag14_1 107.56(4) . 2_566
S_11 Ag13_1 S_6 138.57(11) . 2_566
S_11 Ag13_1 S_2 114.97(11) . .
S_6 Ag13_1 S_2 106.41(11) 2_566 .
S_11 Ag13_1 Ag9_1 54.50(8) . .
S_6 Ag13_1 Ag9_1 111.13(8) 2_566 .
S_2 Ag13_1 Ag9_1 107.76(9) . .
S_11 Ag13_1 Ag14_1 111.89(9) . 2_566
S_6 Ag13_1 Ag14_1 53.53(8) 2_566 2_566
S_2 Ag13_1 Ag14_1 103.36(8) . 2_566
Ag9_1 Ag13_1 Ag14_1 61.34(3) . 2_566
S_11 Ag13_1 Ag12_1 100.75(8) . .
S_6 Ag13_1 Ag12_1 102.88(8) 2_566 .
S_2 Ag13_1 Ag12_1 51.83(8) . .
Ag9_1 Ag13_1 Ag12_1 60.87(3) . .
Ag14_1 Ag13_1 Ag12_1 62.73(3) 2_566 .
SB_8 Ag14_1 S_6 133.58(11) . .
SA_8 Ag14_1 S_6 133.58(11) . .
SB_8 Ag14_1 Ag10_1 106.72(8) . .
SA_8 Ag14_1 Ag10_1 106.72(8) . .
S_6 Ag14_1 Ag10_1 111.29(8) . .
SB_8 Ag14_1 Ag16_1 139.75(8) . .
SA_8 Ag14_1 Ag16_1 139.75(8) . .
S_6 Ag14_1 Ag16_1 83.65(8) . .
Ag10_1 Ag14_1 Ag16_1 60.21(3) . .
SB_8 Ag14_1 Ag18_1 80.78(7) . .
SA_8 Ag14_1 Ag18_1 80.78(7) . .
S_6 Ag14_1 Ag18_1 142.21(9) . .
Ag10_1 Ag14_1 Ag18_1 59.43(3) . .
Ag16_1 Ag14_1 Ag18_1 59.54(3) . .
SA_8 Ag14_1 Ag9_1 51.65(7) . 2_566
S_6 Ag14_1 Ag9_1 104.31(8) . 2_566
Ag10_1 Ag14_1 Ag9_1 142.20(4) . 2_566
Ag16_1 Ag14_1 Ag9_1 113.31(4) . 2_566
Ag18_1 Ag14_1 Ag9_1 84.65(4) . 2_566
SA_8 Ag14_1 Ag13_1 104.30(8) . 2_566
S_6 Ag14_1 Ag13_1 50.91(7) . 2_566
Ag10_1 Ag14_1 Ag13_1 146.41(4) . 2_566
Ag16_1 Ag14_1 Ag13_1 87.62(4) . 2_566
Ag18_1 Ag14_1 Ag13_1 114.31(4) . 2_566
Ag9_1 Ag14_1 Ag13_1 56.69(3) 2_566 2_566
SB_8 Ag14_1 Ag21_1 151.63(8) . .
SA_8 Ag14_1 Ag21_1 151.63(8) . .
S_6 Ag14_1 Ag21_1 54.39(7) . .
Ag10_1 Ag14_1 Ag21_1 56.91(3) . .
Ag16_1 Ag14_1 Ag21_1 56.63(3) . .
Ag18_1 Ag14_1 Ag21_1 104.75(4) . .
Ag9_1 Ag14_1 Ag21_1 155.06(4) 2_566 .
Ag13_1 Ag14_1 Ag21_1 98.67(4) 2_566 .
SA_8 Ag14_1 Ag12_1 98.07(8) . 2_566
S_6 Ag14_1 Ag12_1 97.99(8) . 2_566
Ag10_1 Ag14_1 Ag12_1 103.52(4) . 2_566
Ag16_1 Ag14_1 Ag12_1 55.13(3) . 2_566
Ag18_1 Ag14_1 Ag12_1 55.31(3) . 2_566
Ag9_1 Ag14_1 Ag12_1 58.20(3) 2_566 2_566
Ag13_1 Ag14_1 Ag12_1 59.19(3) 2_566 2_566
Ag21_1 Ag14_1 Ag12_1 107.98(4) . 2_566
SB_8 Ag14_1 Ag5_1 51.41(7) . .
SA_8 Ag14_1 Ag5_1 51.41(7) . .
S_6 Ag14_1 Ag5_1 154.47(8) . .
Ag10_1 Ag14_1 Ag5_1 55.36(3) . .
Ag16_1 Ag14_1 Ag5_1 103.30(4) . .
Ag18_1 Ag14_1 Ag5_1 54.56(3) . .
Ag9_1 Ag14_1 Ag5_1 95.50(4) 2_566 .
Ag13_1 Ag14_1 Ag5_1 152.09(4) 2_566 .
Ag21_1 Ag14_1 Ag5_1 108.83(4) . .
Ag12_1 Ag14_1 Ag5_1 106.16(4) 2_566 .
Ag1A_1 Ag15_1 Ag11_1 120.6(3) . .
Ag1A_1 Ag15_1 Ag10_1 65.3(3) . .
Ag11_1 Ag15_1 Ag10_1 61.36(3) . .
Ag1A_1 Ag15_1 Ag16_1 110.49(16) . 2_566
Ag11_1 Ag15_1 Ag16_1 107.75(4) . 2_566
Ag10_1 Ag15_1 Ag16_1 106.33(4) . 2_566
Ag1A_1 Ag15_1 Ag12_1 122.7(3) . .
Ag11_1 Ag15_1 Ag12_1 115.36(4) . .
Ag10_1 Ag15_1 Ag12_1 165.49(4) . .
Ag16_1 Ag15_1 Ag12_1 60.22(3) 2_566 .
Ag1A_1 Ag15_1 Ag18_1 168.23(12) . 2_566
Ag11_1 Ag15_1 Ag18_1 60.48(3) . 2_566
Ag10_1 Ag15_1 Ag18_1 109.17(4) . 2_566
Ag16_1 Ag15_1 Ag18_1 60.03(3) 2_566 2_566
Ag12_1 Ag15_1 Ag18_1 60.47(3) . 2_566
Ag1A_1 Ag15_1 Ag7_1 62.3(3) . .
Ag11_1 Ag15_1 Ag7_1 166.54(4) . .
Ag10_1 Ag15_1 Ag7_1 113.36(4) . .
Ag16_1 Ag15_1 Ag7_1 60.67(3) 2_566 .
Ag12_1 Ag15_1 Ag7_1 66.32(3) . .
Ag18_1 Ag15_1 Ag7_1 113.71(4) 2_566 .
Ag1A_1 Ag15_1 Ag6_1 131.37(9) . .
Ag11_1 Ag15_1 Ag6_1 60.66(3) . .
Ag10_1 Ag15_1 Ag6_1 116.16(4) . .
Ag16_1 Ag15_1 Ag6_1 114.53(4) 2_566 .
Ag12_1 Ag15_1 Ag6_1 69.00(3) . .
Ag18_1 Ag15_1 Ag6_1 60.19(3) 2_566 .
Ag7_1 Ag15_1 Ag6_1 128.83(4) . .
Ag1A_1 Ag15_1 Ag19_1 60.46(10) . .
Ag11_1 Ag15_1 Ag19_1 108.20(4) . .
Ag10_1 Ag15_1 Ag19_1 58.99(3) . .
Ag16_1 Ag15_1 Ag19_1 58.85(3) 2_566 .
Ag12_1 Ag15_1 Ag19_1 112.53(4) . .
Ag18_1 Ag15_1 Ag19_1 107.78(4) 2_566 .
Ag7_1 Ag15_1 Ag19_1 60.72(3) . .
Ag6_1 Ag15_1 Ag19_1 166.08(4) . .
Ag1A_1 Ag15_1 Ag17_1 71.7(2) . .
Ag11_1 Ag15_1 Ag17_1 60.02(3) . .
Ag10_1 Ag15_1 Ag17_1 59.32(3) . .
Ag16_1 Ag15_1 Ag17_1 163.86(4) 2_566 .
Ag12_1 Ag15_1 Ag17_1 133.01(4) . .
Ag18_1 Ag15_1 Ag17_1 115.25(4) 2_566 .
Ag7_1 Ag15_1 Ag17_1 129.68(4) . .
Ag6_1 Ag15_1 Ag17_1 70.23(3) . .
Ag19_1 Ag15_1 Ag17_1 112.72(4) . .
Ag11_1 Ag15_1 Ag1B_1 111.2(3) . .
Ag10_1 Ag15_1 Ag1B_1 56.0(3) . .
Ag16_1 Ag15_1 Ag1B_1 114.14(15) 2_566 .
Ag12_1 Ag15_1 Ag1B_1 132.3(3) . .
Ag18_1 Ag15_1 Ag1B_1 163.5(2) 2_566 .
Ag7_1 Ag15_1 Ag1B_1 70.9(3) . .
Ag6_1 Ag15_1 Ag1B_1 130.50(13) . .
Ag19_1 Ag15_1 Ag1B_1 59.56(11) . .
Ag17_1 Ag15_1 Ag1B_1 65.6(2) . .
Ag19_1 Ag16_1 Ag15_1 61.28(3) 2_566 2_566
Ag19_1 Ag16_1 Ag18_1 109.78(4) 2_566 .
Ag15_1 Ag16_1 Ag18_1 60.09(3) 2_566 .
Ag19_1 Ag16_1 Ag21_1 113.91(4) 2_566 .
Ag15_1 Ag16_1 Ag21_1 165.66(4) 2_566 .
Ag18_1 Ag16_1 Ag21_1 113.24(4) . .
Ag19_1 Ag16_1 Ag11_1 60.12(3) 2_566 .
Ag15_1 Ag16_1 Ag11_1 108.69(4) 2_566 .
Ag18_1 Ag16_1 Ag11_1 108.64(4) . .
Ag21_1 Ag16_1 Ag11_1 59.92(3) . .
Ag19_1 Ag16_1 Ag12_1 114.38(4) 2_566 2_566
Ag15_1 Ag16_1 Ag12_1 59.91(3) 2_566 2_566
Ag18_1 Ag16_1 Ag12_1 60.38(3) . 2_566
Ag21_1 Ag16_1 Ag12_1 129.90(4) . 2_566
Ag11_1 Ag16_1 Ag12_1 166.59(4) . 2_566
Ag19_1 Ag16_1 Ag10_1 108.73(4) 2_566 .
Ag15_1 Ag16_1 Ag10_1 107.53(4) 2_566 .
Ag18_1 Ag16_1 Ag10_1 59.53(3) . .
Ag21_1 Ag16_1 Ag10_1 60.02(3) . .
Ag11_1 Ag16_1 Ag10_1 60.40(3) . .
Ag12_1 Ag16_1 Ag10_1 114.23(4) 2_566 .
Ag19_1 Ag16_1 Ag14_1 167.06(4) 2_566 .
Ag15_1 Ag16_1 Ag14_1 114.93(4) 2_566 .
Ag18_1 Ag16_1 Ag14_1 60.50(3) . .
Ag21_1 Ag16_1 Ag14_1 66.45(3) . .
Ag11_1 Ag16_1 Ag14_1 113.08(4) . .
Ag12_1 Ag16_1 Ag14_1 69.55(3) 2_566 .
Ag10_1 Ag16_1 Ag14_1 59.55(3) . .
Ag19_1 Ag16_1 Ag20_1 60.45(3) 2_566 .
Ag15_1 Ag16_1 Ag20_1 116.37(4) 2_566 .
Ag18_1 Ag16_1 Ag20_1 166.68(4) . .
Ag21_1 Ag16_1 Ag20_1 66.89(3) . .
Ag11_1 Ag16_1 Ag20_1 59.22(3) . .
Ag12_1 Ag16_1 Ag20_1 130.65(4) 2_566 .
Ag10_1 Ag16_1 Ag20_1 113.16(4) . .
Ag14_1 Ag16_1 Ag20_1 127.40(4) . .
Ag19_1 Ag16_1 Ag7_1 61.26(3) 2_566 2_566
Ag15_1 Ag16_1 Ag7_1 59.88(3) 2_566 2_566
Ag18_1 Ag16_1 Ag7_1 113.07(4) . 2_566
Ag21_1 Ag16_1 Ag7_1 131.50(4) . 2_566
Ag11_1 Ag16_1 Ag7_1 116.05(4) . 2_566
Ag12_1 Ag16_1 Ag7_1 65.91(3) 2_566 2_566
Ag10_1 Ag16_1 Ag7_1 166.18(4) . 2_566
Ag14_1 Ag16_1 Ag7_1 129.10(4) . 2_566
Ag20_1 Ag16_1 Ag7_1 71.41(3) . 2_566
S_4 Ag17_1 S_5 134.60(11) . .
S_4 Ag17_1 Ag2B_1 103.8(2) . .
S_5 Ag17_1 Ag2B_1 54.3(2) . .
S_4 Ag17_1 Ag10_1 141.15(8) . .
S_5 Ag17_1 Ag10_1 81.25(8) . .
Ag2B_1 Ag17_1 Ag10_1 84.76(15) . .
S_4 Ag17_1 Ag11_1 105.79(8) . .
S_5 Ag17_1 Ag11_1 111.97(8) . .
Ag2B_1 Ag17_1 Ag11_1 145.08(16) . .
Ag10_1 Ag17_1 Ag11_1 60.52(3) . .
S_4 Ag17_1 Ag15_1 82.58(8) . .
S_5 Ag17_1 Ag15_1 139.26(8) . .
Ag2B_1 Ag17_1 Ag15_1 108.93(17) . .
Ag10_1 Ag17_1 Ag15_1 59.06(3) . .
Ag11_1 Ag17_1 Ag15_1 57.88(3) . .
S_4 Ag17_1 Ag21_1 149.05(9) . .
S_5 Ag17_1 Ag21_1 54.76(7) . .
Ag2B_1 Ag17_1 Ag21_1 102.3(2) . .
Ag10_1 Ag17_1 Ag21_1 57.53(3) . .
Ag11_1 Ag17_1 Ag21_1 57.28(3) . .
Ag15_1 Ag17_1 Ag21_1 104.15(4) . .
S_4 Ag17_1 Ag3B_1 47.3(3) . .
S_5 Ag17_1 Ag3B_1 107.6(3) . .
Ag2B_1 Ag17_1 Ag3B_1 58.7(3) . .
Ag10_1 Ag17_1 Ag3B_1 117.37(19) . .
Ag11_1 Ag17_1 Ag3B_1 139.1(2) . .
Ag15_1 Ag17_1 Ag3B_1 85.19(19) . .
Ag21_1 Ag17_1 Ag3B_1 161.0(3) . .
S_4 Ag17_1 Ag3A_1 55.5(3) . .
S_5 Ag17_1 Ag3A_1 100.0(3) . .
Ag10_1 Ag17_1 Ag3A_1 113.1(2) . .
Ag11_1 Ag17_1 Ag3A_1 144.9(2) . .
Ag15_1 Ag17_1 Ag3A_1 88.51(16) . .
Ag21_1 Ag17_1 Ag3A_1 152.6(3) . .
S_4 Ag17_1 Ag1B_1 102.7(3) . .
S_5 Ag17_1 Ag1B_1 92.0(3) . .
Ag2B_1 Ag17_1 Ag1B_1 51.2(3) . .
Ag10_1 Ag17_1 Ag1B_1 53.55(15) . .
Ag11_1 Ag17_1 Ag1B_1 103.89(12) . .
Ag15_1 Ag17_1 Ag1B_1 58.3(2) . .
Ag21_1 Ag17_1 Ag1B_1 106.5(2) . .
Ag3B_1 Ag17_1 Ag1B_1 64.1(3) . .
S_4 Ag17_1 Ag2A_1 107.47(13) . .
S_5 Ag17_1 Ag2A_1 49.51(14) . .
Ag10_1 Ag17_1 Ag2A_1 83.91(7) . .
Ag11_1 Ag17_1 Ag2A_1 143.47(8) . .
Ag15_1 Ag17_1 Ag2A_1 112.28(11) . .
Ag21_1 Ag17_1 Ag2A_1 97.93(12) . .
Ag3A_1 Ag17_1 Ag2A_1 54.7(3) . .
S_4 Ag17_1 Ag1A_1 94.6(3) . .
S_5 Ag17_1 Ag1A_1 101.4(3) . .
Ag10_1 Ag17_1 Ag1A_1 57.81(16) . .
Ag11_1 Ag17_1 Ag1A_1 101.69(10) . .
Ag15_1 Ag17_1 Ag1A_1 51.3(2) . .
Ag21_1 Ag17_1 Ag1A_1 113.4(2) . .
Ag3A_1 Ag17_1 Ag1A_1 56.5(2) . .
Ag2A_1 Ag17_1 Ag1A_1 61.1(3) . .
Ag10_1 Ag18_1 Ag11_1 106.84(4) . 2_566
Ag10_1 Ag18_1 Ag16_1 60.43(3) . .
Ag11_1 Ag18_1 Ag16_1 106.27(4) 2_566 .
Ag10_1 Ag18_1 Ag8_1 113.99(4) . .
Ag11_1 Ag18_1 Ag8_1 60.71(3) 2_566 .
Ag16_1 Ag18_1 Ag8_1 164.97(5) . .
Ag10_1 Ag18_1 Ag15_1 108.08(4) . 2_566
Ag11_1 Ag18_1 Ag15_1 58.74(3) 2_566 2_566
Ag16_1 Ag18_1 Ag15_1 59.88(3) . 2_566
Ag8_1 Ag18_1 Ag15_1 113.16(4) . 2_566
Ag10_1 Ag18_1 Ag5_1 60.88(3) . .
Ag11_1 Ag18_1 Ag5_1 112.63(4) 2_566 .
Ag16_1 Ag18_1 Ag5_1 116.12(4) . .
Ag8_1 Ag18_1 Ag5_1 66.77(3) . .
Ag15_1 Ag18_1 Ag5_1 164.96(4) 2_566 .
Ag10_1 Ag18_1 Ag12_1 114.62(4) . 2_566
Ag11_1 Ag18_1 Ag12_1 113.09(4) 2_566 2_566
Ag16_1 Ag18_1 Ag12_1 59.91(3) . 2_566
Ag8_1 Ag18_1 Ag12_1 130.24(4) . 2_566
Ag15_1 Ag18_1 Ag12_1 59.68(3) 2_566 2_566
Ag5_1 Ag18_1 Ag12_1 132.83(4) . 2_566
Ag10_1 Ag18_1 Ag19_1 59.20(3) . .
Ag11_1 Ag18_1 Ag19_1 59.59(3) 2_566 .
Ag16_1 Ag18_1 Ag19_1 106.94(4) . .
Ag8_1 Ag18_1 Ag19_1 60.84(3) . .
Ag15_1 Ag18_1 Ag19_1 106.76(4) 2_566 .
Ag5_1 Ag18_1 Ag19_1 59.37(3) . .
Ag12_1 Ag18_1 Ag19_1 164.05(4) 2_566 .
Ag10_1 Ag18_1 Ag6_1 165.37(5) . 2_566
Ag11_1 Ag18_1 Ag6_1 60.15(3) 2_566 2_566
Ag16_1 Ag18_1 Ag6_1 114.54(4) . 2_566
Ag8_1 Ag18_1 Ag6_1 67.03(3) . 2_566
Ag15_1 Ag18_1 Ag6_1 60.35(3) 2_566 2_566
Ag5_1 Ag18_1 Ag6_1 128.39(4) . 2_566
Ag12_1 Ag18_1 Ag6_1 68.76(3) 2_566 2_566
Ag19_1 Ag18_1 Ag6_1 113.42(4) . 2_566
Ag10_1 Ag18_1 Ag14_1 59.67(3) . .
Ag11_1 Ag18_1 Ag14_1 163.67(4) 2_566 .
Ag16_1 Ag18_1 Ag14_1 59.97(3) . .
Ag8_1 Ag18_1 Ag14_1 131.30(4) . .
Ag15_1 Ag18_1 Ag14_1 114.27(4) 2_566 .
Ag5_1 Ag18_1 Ag14_1 70.36(3) . .
Ag12_1 Ag18_1 Ag14_1 69.15(3) 2_566 .
Ag19_1 Ag18_1 Ag14_1 113.64(4) . .
Ag6_1 Ag18_1 Ag14_1 131.69(4) 2_566 .
Ag16_1 Ag19_1 Ag10_1 107.74(4) 2_566 .
Ag16_1 Ag19_1 Ag1A_1 108.2(3) 2_566 .
Ag10_1 Ag19_1 Ag1A_1 64.2(3) . .
Ag16_1 Ag19_1 Ag5_1 166.56(4) 2_566 .
Ag10_1 Ag19_1 Ag5_1 61.31(3) . .
Ag1A_1 Ag19_1 Ag5_1 75.0(4) . .
Ag16_1 Ag19_1 Ag11_1 60.60(3) 2_566 2_566
Ag10_1 Ag19_1 Ag11_1 107.35(4) . 2_566
Ag1A_1 Ag19_1 Ag11_1 164.52(15) . 2_566
Ag5_1 Ag19_1 Ag11_1 113.35(4) . 2_566
Ag16_1 Ag19_1 Ag20_1 60.58(3) 2_566 2_566
Ag10_1 Ag19_1 Ag20_1 164.98(4) . 2_566
Ag1A_1 Ag19_1 Ag20_1 126.6(3) . 2_566
Ag5_1 Ag19_1 Ag20_1 128.51(4) . 2_566
Ag11_1 Ag19_1 Ag20_1 59.42(3) 2_566 2_566
Ag16_1 Ag19_1 Ag18_1 108.36(4) 2_566 .
Ag10_1 Ag19_1 Ag18_1 59.75(3) . .
Ag1A_1 Ag19_1 Ag18_1 119.7(3) . .
Ag5_1 Ag19_1 Ag18_1 60.08(3) . .
Ag11_1 Ag19_1 Ag18_1 59.70(3) 2_566 .
Ag20_1 Ag19_1 Ag18_1 112.91(4) 2_566 .
Ag16_1 Ag19_1 Ag15_1 59.87(3) 2_566 .
Ag10_1 Ag19_1 Ag15_1 59.73(3) . .
Ag1A_1 Ag19_1 Ag15_1 56.74(19) . .
Ag5_1 Ag19_1 Ag15_1 115.01(4) . .
Ag11_1 Ag19_1 Ag15_1 107.97(4) 2_566 .
Ag20_1 Ag19_1 Ag15_1 115.23(4) 2_566 .
Ag18_1 Ag19_1 Ag15_1 107.73(4) . .
Ag16_1 Ag19_1 Ag8_1 115.04(4) 2_566 .
Ag10_1 Ag19_1 Ag8_1 113.02(4) . .
Ag1A_1 Ag19_1 Ag8_1 134.3(3) . .
Ag5_1 Ag19_1 Ag8_1 66.41(3) . .
Ag11_1 Ag19_1 Ag8_1 60.18(3) 2_566 .
Ag20_1 Ag19_1 Ag8_1 68.10(3) 2_566 .
Ag18_1 Ag19_1 Ag8_1 59.21(3) . .
Ag15_1 Ag19_1 Ag8_1 165.08(4) . .
Ag16_1 Ag19_1 Ag7_1 60.47(3) 2_566 .
Ag10_1 Ag19_1 Ag7_1 112.66(4) . .
Ag1A_1 Ag19_1 Ag7_1 60.5(4) . .
Ag5_1 Ag19_1 Ag7_1 129.43(4) . .
Ag11_1 Ag19_1 Ag7_1 115.77(4) 2_566 .
Ag20_1 Ag19_1 Ag7_1 71.15(3) 2_566 .
Ag18_1 Ag19_1 Ag7_1 165.39(4) . .
Ag15_1 Ag19_1 Ag7_1 59.18(3) . .
Ag8_1 Ag19_1 Ag7_1 132.62(4) . .
Ag16_1 Ag19_1 Ag1B_1 117.3(3) 2_566 .
Ag10_1 Ag19_1 Ag1B_1 57.1(2) . .
Ag5_1 Ag19_1 Ag1B_1 64.8(3) . .
Ag11_1 Ag19_1 Ag1B_1 163.86(18) 2_566 .
Ag20_1 Ag19_1 Ag1B_1 135.3(3) 2_566 .
Ag18_1 Ag19_1 Ag1B_1 109.6(3) . .
Ag15_1 Ag19_1 Ag1B_1 61.97(18) . .
Ag8_1 Ag19_1 Ag1B_1 127.0(2) . .
Ag7_1 Ag19_1 Ag1B_1 71.3(3) . .
S_13 Ag20_1 S_7 134.21(11) 2_566 .
S_13 Ag20_1 Ag11_1 141.95(8) 2_566 .
S_7 Ag20_1 Ag11_1 81.77(8) . .
S_13 Ag20_1 Ag19_1 82.37(8) 2_566 2_566
S_7 Ag20_1 Ag19_1 141.07(8) . 2_566
Ag11_1 Ag20_1 Ag19_1 59.97(3) . 2_566
S_13 Ag20_1 Ag16_1 106.38(8) 2_566 .
S_7 Ag20_1 Ag16_1 109.67(8) . .
Ag11_1 Ag20_1 Ag16_1 60.24(3) . .
Ag19_1 Ag20_1 Ag16_1 58.97(3) 2_566 .
S_13 Ag20_1 Ag22_1 104.96(8) 2_566 .
S_7 Ag20_1 Ag22_1 51.45(7) . .
Ag11_1 Ag20_1 Ag22_1 88.09(4) . .
Ag19_1 Ag20_1 Ag22_1 115.57(4) 2_566 .
Ag16_1 Ag20_1 Ag22_1 146.82(4) . .
S_13 Ag20_1 Ag4_1 51.67(8) 2_566 2_566
S_7 Ag20_1 Ag4_1 104.58(8) . 2_566
Ag11_1 Ag20_1 Ag4_1 116.79(4) . 2_566
Ag19_1 Ag20_1 Ag4_1 87.97(4) 2_566 2_566
Ag16_1 Ag20_1 Ag4_1 144.34(5) . 2_566
Ag22_1 Ag20_1 Ag4_1 56.82(3) . 2_566
S_13 Ag20_1 Ag21_1 148.99(8) 2_566 .
S_7 Ag20_1 Ag21_1 53.26(8) . .
Ag11_1 Ag20_1 Ag21_1 56.67(3) . .
Ag19_1 Ag20_1 Ag21_1 104.42(4) 2_566 .
Ag16_1 Ag20_1 Ag21_1 56.41(3) . .
Ag22_1 Ag20_1 Ag21_1 99.25(4) . .
Ag4_1 Ag20_1 Ag21_1 156.07(4) 2_566 .
S_13 Ag20_1 Ag8_1 99.70(8) 2_566 2_566
S_7 Ag20_1 Ag8_1 97.60(8) . 2_566
Ag11_1 Ag20_1 Ag8_1 56.36(3) . 2_566
Ag19_1 Ag20_1 Ag8_1 56.52(3) 2_566 2_566
Ag16_1 Ag20_1 Ag8_1 104.60(4) . 2_566
Ag22_1 Ag20_1 Ag8_1 59.17(3) . 2_566
Ag4_1 Ag20_1 Ag8_1 60.48(3) 2_566 2_566
Ag21_1 Ag20_1 Ag8_1 109.32(4) . 2_566
S_13 Ag20_1 Ag7_1 51.93(8) 2_566 2_566
S_7 Ag20_1 Ag7_1 152.64(8) . 2_566
Ag11_1 Ag20_1 Ag7_1 103.59(4) . 2_566
Ag19_1 Ag20_1 Ag7_1 55.04(3) 2_566 2_566
Ag16_1 Ag20_1 Ag7_1 54.54(3) . 2_566
Ag22_1 Ag20_1 Ag7_1 153.58(5) . 2_566
Ag4_1 Ag20_1 Ag7_1 96.90(4) 2_566 2_566
Ag21_1 Ag20_1 Ag7_1 106.99(4) . 2_566
Ag8_1 Ag20_1 Ag7_1 107.76(4) 2_566 2_566
S_7 Ag21_1 S_5 107.97(11) . .
S_7 Ag21_1 S_6 107.14(10) . .
S_5 Ag21_1 S_6 102.03(10) . .
S_7 Ag21_1 Ag11_1 80.90(8) . .
S_5 Ag21_1 Ag11_1 110.82(8) . .
S_6 Ag21_1 Ag11_1 141.93(8) . .
S_7 Ag21_1 Ag16_1 109.32(9) . .
S_5 Ag21_1 Ag16_1 139.06(8) . .
S_6 Ag21_1 Ag16_1 82.58(8) . .
Ag11_1 Ag21_1 Ag16_1 60.06(3) . .
S_7 Ag21_1 Ag10_1 140.42(8) . .
S_5 Ag21_1 Ag10_1 80.32(7) . .
S_6 Ag21_1 Ag10_1 108.72(8) . .
Ag11_1 Ag21_1 Ag10_1 60.49(3) . .
Ag16_1 Ag21_1 Ag10_1 60.15(3) . .
S_7 Ag21_1 Ag17_1 95.90(8) . .
S_5 Ag21_1 Ag17_1 53.38(7) . .
S_6 Ag21_1 Ag17_1 151.24(8) . .
Ag11_1 Ag21_1 Ag17_1 57.50(3) . .
Ag16_1 Ag21_1 Ag17_1 106.15(4) . .
Ag10_1 Ag21_1 Ag17_1 57.25(3) . .
S_7 Ag21_1 Ag14_1 153.78(9) . .
S_5 Ag21_1 Ag14_1 93.59(7) . .
S_6 Ag21_1 Ag14_1 52.28(7) . .
Ag11_1 Ag21_1 Ag14_1 105.66(4) . .
Ag16_1 Ag21_1 Ag14_1 56.93(3) . .
Ag10_1 Ag21_1 Ag14_1 56.45(3) . .
Ag17_1 Ag21_1 Ag14_1 109.12(4) . .
S_7 Ag21_1 Ag20_1 52.61(9) . .
S_5 Ag21_1 Ag20_1 155.37(8) . .
S_6 Ag21_1 Ag20_1 98.80(8) . .
Ag11_1 Ag21_1 Ag20_1 55.90(3) . .
Ag16_1 Ag21_1 Ag20_1 56.71(3) . .
Ag10_1 Ag21_1 Ag20_1 105.26(4) . .
Ag17_1 Ag21_1 Ag20_1 108.94(4) . .
Ag14_1 Ag21_1 Ag20_1 109.60(4) . .
SB_15 Ag22_1 S_7 101.6(4) . .
S_14 Ag22_1 S_7 136.70(11) 2_566 .
S_14 Ag22_1 SA_15 114.0(4) 2_566 .
S_7 Ag22_1 SA_15 109.3(4) . .
S_14 Ag22_1 Ag4_1 52.91(8) 2_566 2_566
S_7 Ag22_1 Ag4_1 110.95(9) . 2_566
SA_15 Ag22_1 Ag4_1 109.5(5) . 2_566
SB_15 Ag22_1 Ag20_1 100.6(5) . .
S_14 Ag22_1 Ag20_1 110.39(9) 2_566 .
S_7 Ag22_1 Ag20_1 53.50(9) . .
SA_15 Ag22_1 Ag20_1 107.0(4) . .
Ag4_1 Ag22_1 Ag20_1 61.61(3) 2_566 .
S_14 Ag22_1 Ag8_1 102.83(9) 2_566 2_566
S_7 Ag22_1 Ag8_1 101.39(9) . 2_566
SA_15 Ag22_1 Ag8_1 53.9(5) . 2_566
Ag4_1 Ag22_1 Ag8_1 63.07(3) 2_566 2_566
Ag20_1 Ag22_1 Ag8_1 61.95(3) . 2_566
C5_2 C6_2 C1_2 120.0 . .
C5_2 C6_2 H6_2 120.0 . .
C1_2 C6_2 H6_2 120.0 . .
C6_2 C5_2 C4_2 120.0 . .
C6_2 C5_2 H5_2 120.0 . .
C4_2 C5_2 H5_2 120.0 . .
F_2 C4_2 C5_2 119.1(8) . .
F_2 C4_2 C3_2 120.8(8) . .
C5_2 C4_2 C3_2 120.0 . .
C4_2 C3_2 C2_2 120.0 . .
C4_2 C3_2 H3_2 120.0 . .
C2_2 C3_2 H3_2 120.0 . .
C1_2 C2_2 C3_2 120.0 . .
C1_2 C2_2 H2_2 120.0 . .
C3_2 C2_2 H2_2 120.0 . .
C2_2 C1_2 C6_2 120.0 . .
C2_2 C1_2 S_2 121.5(5) . .
C6_2 C1_2 S_2 118.4(5) . .
C1_2 S_2 Ag12_1 105.2(3) . .
C1_2 S_2 Ag13_1 104.4(3) . .
Ag12_1 S_2 Ag13_1 76.20(9) . .
C1_2 S_2 Ag7_1 119.4(3) . .
Ag12_1 S_2 Ag7_1 73.65(9) . .
Ag13_1 S_2 Ag7_1 131.71(13) . .
C5_3 C6_3 C1_3 120.0 . .
C5_3 C6_3 H6_3 120.0 . .
C1_3 C6_3 H6_3 120.0 . .
C4_3 C5_3 C6_3 120.0 . .
C4_3 C5_3 H5_3 120.0 . .
C6_3 C5_3 H5_3 120.0 . .
F_3 C4_3 C5_3 119.5(8) . .
F_3 C4_3 C3_3 120.4(8) . .
C5_3 C4_3 C3_3 120.0 . .
C4_3 C3_3 C2_3 120.0 . .
C4_3 C3_3 H3_3 120.0 . .
C2_3 C3_3 H3_3 120.0 . .
C3_3 C2_3 C1_3 120.0 . .
C3_3 C2_3 H2_3 120.0 . .
C1_3 C2_3 H2_3 120.0 . .
C2_3 C1_3 C6_3 120.0 . .
C2_3 C1_3 S_3 119.0(5) . .
C6_3 C1_3 S_3 120.9(5) . .
C1_3 S_3 Ag12_1 113.1(3) . .
C1_3 S_3 Ag9_1 113.9(3) . .
Ag12_1 S_3 Ag9_1 73.98(9) . .
C1_3 S_3 Ag6_1 114.5(3) . .
Ag12_1 S_3 Ag6_1 77.24(9) . .
Ag9_1 S_3 Ag6_1 130.25(13) . .
C5_4 C6_4 C1_4 120.0 . .
C5_4 C6_4 H6_4 120.0 . .
C1_4 C6_4 H6_4 120.0 . .
C4_4 C5_4 C6_4 120.0 . .
C4_4 C5_4 H5_4 120.0 . .
C6_4 C5_4 H5_4 120.0 . .
F_4 C4_4 C5_4 120.2(7) . .
F_4 C4_4 C3_4 119.8(7) . .
C5_4 C4_4 C3_4 120.0 . .
C2_4 C3_4 C4_4 120.0 . .
C2_4 C3_4 H3_4 120.0 . .
C4_4 C3_4 H3_4 120.0 . .
C3_4 C2_4 C1_4 120.0 . .
C3_4 C2_4 H2_4 120.0 . .
C1_4 C2_4 H2_4 120.0 . .
C2_4 C1_4 C6_4 120.0 . .
C2_4 C1_4 S_4 121.2(5) . .
C6_4 C1_4 S_4 118.8(5) . .
C1_4 S_4 Ag3B_1 113.2(4) . .
C1_4 S_4 Ag17_1 113.4(3) . .
Ag3B_1 S_4 Ag17_1 79.9(3) . .
C1_4 S_4 Ag6_1 111.4(3) . .
Ag3B_1 S_4 Ag6_1 135.2(2) . .
Ag17_1 S_4 Ag6_1 79.76(9) . .
C1_4 S_4 Ag3A_1 112.5(3) . .
Ag17_1 S_4 Ag3A_1 74.0(2) . .
Ag6_1 S_4 Ag3A_1 134.9(2) . .
C5_5 C6_5 C1_5 120.0 . .
C5_5 C6_5 H6_5 120.0 . .
C1_5 C6_5 H6_5 120.0 . .
C6_5 C5_5 C4_5 120.0 . .
C6_5 C5_5 H5_5 120.0 . .
C4_5 C5_5 H5_5 120.0 . .
F_5 C4_5 C3_5 119.5(9) . .
F_5 C4_5 C5_5 120.5(9) . .
C3_5 C4_5 C5_5 120.0 . .
C4_5 C3_5 C2_5 120.0 . .
C4_5 C3_5 H3_5 120.0 . .
C2_5 C3_5 H3_5 120.0 . .
C1_5 C2_5 C3_5 120.0 . .
C1_5 C2_5 H2_5 120.0 . .
C3_5 C2_5 H2_5 120.0 . .
C2_5 C1_5 C6_5 120.0 . .
C2_5 C1_5 S_5 119.1(5) . .
C6_5 C1_5 S_5 120.9(5) . .
C1_5 S_5 Ag2B_1 111.1(3) . .
C1_5 S_5 Ag2A_1 107.5(3) . .
C1_5 S_5 Ag17_1 112.1(3) . .
Ag2B_1 S_5 Ag17_1 66.8(4) . .
Ag2A_1 S_5 Ag17_1 79.6(4) . .
C1_5 S_5 Ag21_1 114.3(3) . .
Ag2B_1 S_5 Ag21_1 127.0(3) . .
Ag2A_1 S_5 Ag21_1 135.7(3) . .
Ag17_1 S_5 Ag21_1 71.86(8) . .
C5_6 C6_6 C1_6 120.0 . .
C5_6 C6_6 H6_6 120.0 . .
C1_6 C6_6 H6_6 120.0 . .
C6_6 C5_6 C4_6 120.0 . .
C6_6 C5_6 H5_6 120.0 . .
C4_6 C5_6 H5_6 120.0 . .
F_6 C4_6 C3_6 120.2(9) . .
F_6 C4_6 C5_6 119.8(9) . .
C3_6 C4_6 C5_6 120.0 . .
C4_6 C3_6 C2_6 120.0 . .
C4_6 C3_6 H3_6 120.0 . .
C2_6 C3_6 H3_6 120.0 . .
C3_6 C2_6 C1_6 120.0 . .
C3_6 C2_6 H2_6 120.0 . .
C1_6 C2_6 H2_6 120.0 . .
C2_6 C1_6 C6_6 120.0 . .
C2_6 C1_6 S_6 122.8(5) . .
C6_6 C1_6 S_6 117.2(5) . .
C1_6 S_6 Ag13_1 108.1(3) . 2_566
C1_6 S_6 Ag14_1 108.9(3) . .
Ag13_1 S_6 Ag14_1 75.56(9) 2_566 .
C1_6 S_6 Ag21_1 114.1(3) . .
Ag13_1 S_6 Ag21_1 133.61(13) 2_566 .
Ag14_1 S_6 Ag21_1 73.32(8) . .
C5_7 C6_7 C1_7 120.0 . .
C5_7 C6_7 H6_7 120.0 . .
C1_7 C6_7 H6_7 120.0 . .
C4_7 C5_7 C6_7 120.0 . .
C4_7 C5_7 H5_7 120.0 . .
C6_7 C5_7 H5_7 120.0 . .
F_7 C4_7 C3_7 121.8(7) . .
F_7 C4_7 C5_7 118.2(7) . .
C3_7 C4_7 C5_7 120.0 . .
C4_7 C3_7 C2_7 120.0 . .
C4_7 C3_7 H3_7 120.0 . .
C2_7 C3_7 H3_7 120.0 . .
C1_7 C2_7 C3_7 120.0 . .
C1_7 C2_7 H2_7 120.0 . .
C3_7 C2_7 H2_7 120.0 . .
C2_7 C1_7 C6_7 120.0 . .
C2_7 C1_7 S_7 117.7(5) . .
C6_7 C1_7 S_7 122.0(5) . .
C1_7 S_7 Ag22_1 111.7(3) . .
C1_7 S_7 Ag20_1 113.7(4) . .
Ag22_1 S_7 Ag20_1 75.05(10) . .
C1_7 S_7 Ag21_1 108.9(3) . .
Ag22_1 S_7 Ag21_1 136.10(15) . .
Ag20_1 S_7 Ag21_1 74.13(10) . .
C5A_8 C6A_8 C1A_8 120.0 . .
C5A_8 C6A_8 H6A_8 120.0 . .
C1A_8 C6A_8 H6A_8 120.0 . .
C6A_8 C5A_8 C4A_8 120.0 . .
C6A_8 C5A_8 H5A_8 120.0 . .
C4A_8 C5A_8 H5A_8 120.0 . .
C5A_8 C4A_8 C3A_8 120.0 . .
C5A_8 C4A_8 FA_8 121.7(15) . .
C3A_8 C4A_8 FA_8 118.1(15) . .
C2A_8 C3A_8 C4A_8 120.0 . .
C2A_8 C3A_8 H3A_8 120.0 . .
C4A_8 C3A_8 H3A_8 120.0 . .
C3A_8 C2A_8 C1A_8 120.0 . .
C3A_8 C2A_8 H2A_8 120.0 . .
C1A_8 C2A_8 H2A_8 120.0 . .
C2A_8 C1A_8 C6A_8 120.0 . .
C2A_8 C1A_8 SA_8 120.4(10) . .
C6A_8 C1A_8 SA_8 119.2(10) . .
C1A_8 SA_8 Ag9_1 112.7(6) . 2_566
C1A_8 SA_8 Ag14_1 113.9(7) . .
Ag9_1 SA_8 Ag14_1 74.71(9) 2_566 .
C1A_8 SA_8 Ag5_1 112.3(6) . .
Ag9_1 SA_8 Ag5_1 133.84(12) 2_566 .
Ag14_1 SA_8 Ag5_1 78.55(10) . .
C5B_8 C6B_8 C1B_8 120.0 . .
C5B_8 C6B_8 H6B_8 120.0 . .
C1B_8 C6B_8 H6B_8 120.0 . .
C6B_8 C5B_8 C4B_8 120.0 . .
C6B_8 C5B_8 H5B_8 120.0 . .
C4B_8 C5B_8 H5B_8 120.0 . .
FB_8 C4B_8 C3B_8 118.1(12) . .
FB_8 C4B_8 C5B_8 121.9(12) . .
C3B_8 C4B_8 C5B_8 120.0 . .
C4B_8 C3B_8 C2B_8 120.0 . .
C4B_8 C3B_8 H3B_8 120.0 . .
C2B_8 C3B_8 H3B_8 120.0 . .
C3B_8 C2B_8 C1B_8 120.0 . .
C3B_8 C2B_8 H2B_8 120.0 . .
C1B_8 C2B_8 H2B_8 120.0 . .
C2B_8 C1B_8 C6B_8 120.0 . .
C2B_8 C1B_8 SB_8 118.5(8) . .
C6B_8 C1B_8 SB_8 121.5(8) . .
C1B_8 SB_8 Ag14_1 120.9(6) . .
Ag9_1 SB_8 Ag14_1 74.71(9) 2_566 .
C1B_8 SB_8 Ag5_1 111.8(5) . .
Ag9_1 SB_8 Ag5_1 133.84(12) 2_566 .
Ag14_1 SB_8 Ag5_1 78.55(10) . .
C5A_9 C6A_9 C1A_9 120.0 . .
C5A_9 C6A_9 H6A_9 120.0 . .
C1A_9 C6A_9 H6A_9 120.0 . .
C6A_9 C5A_9 C4A_9 120.0 . .
C6A_9 C5A_9 H5A_9 120.0 . .
C4A_9 C5A_9 H5A_9 120.0 . .
C3A_9 C4A_9 C5A_9 120.0 . .
C3A_9 C4A_9 FA_9 118.9(13) . .
C5A_9 C4A_9 FA_9 121.0(14) . .
C4A_9 C3A_9 C2A_9 120.0 . .
C4A_9 C3A_9 H3A_9 120.0 . .
C2A_9 C3A_9 H3A_9 120.0 . .
C3A_9 C2A_9 C1A_9 120.0 . .
C3A_9 C2A_9 H2A_9 120.0 . .
C1A_9 C2A_9 H2A_9 120.0 . .
C2A_9 C1A_9 C6A_9 120.0 . .
C2A_9 C1A_9 SA_9 123.3(8) . .
C6A_9 C1A_9 SA_9 116.6(8) . .
C1A_9 SA_9 Ag4_1 117.2(6) . .
C1A_9 SA_9 Ag8_1 118.7(5) . .
Ag4_1 SA_9 Ag8_1 76.78(9) . .
C1A_9 SA_9 Ag5_1 109.2(6) . .
Ag4_1 SA_9 Ag5_1 132.74(12) . .
Ag8_1 SA_9 Ag5_1 73.50(8) . .
C5B_9 C6B_9 C1B_9 120.0 . .
C5B_9 C6B_9 H6B_9 120.0 . .
C1B_9 C6B_9 H6B_9 120.0 . .
C6B_9 C5B_9 C4B_9 120.0 . .
C6B_9 C5B_9 H5B_9 120.0 . .
C4B_9 C5B_9 H5B_9 120.0 . .
C3B_9 C4B_9 C5B_9 120.0 . .
C3B_9 C4B_9 FB_9 116.9(17) . .
C5B_9 C4B_9 FB_9 123.0(17) . .
C4B_9 C3B_9 C2B_9 120.0 . .
C4B_9 C3B_9 H3B_9 120.0 . .
C2B_9 C3B_9 H3B_9 120.0 . .
C1B_9 C2B_9 C3B_9 120.0 . .
C1B_9 C2B_9 H2B_9 120.0 . .
C3B_9 C2B_9 H2B_9 120.0 . .
C2B_9 C1B_9 C6B_9 120.0 . .
C2B_9 C1B_9 SB_9 118.0(9) . .
C6B_9 C1B_9 SB_9 121.9(9) . .
C1B_9 SB_9 Ag4_1 113.7(5) . .
C1B_9 SB_9 Ag8_1 119.0(7) . .
Ag4_1 SB_9 Ag8_1 76.78(9) . .
C1B_9 SB_9 Ag5_1 112.7(5) . .
Ag4_1 SB_9 Ag5_1 132.74(12) . .
Ag8_1 SB_9 Ag5_1 73.50(8) . .
C5A_10 C6A_10 C1A_10 120.0 . .
C5A_10 C6A_10 H6A_10 120.0 . .
C1A_10 C6A_10 H6A_10 120.0 . .
C4A_10 C5A_10 C6A_10 120.0 . .
C4A_10 C5A_10 H5A_10 120.0 . .
C6A_10 C5A_10 H5A_10 120.0 . .
C5A_10 C4A_10 C3A_10 120.0 . .
C5A_10 C4A_10 FA_10 121.0(11) . .
C3A_10 C4A_10 FA_10 118.9(11) . .
C2A_10 C3A_10 C4A_10 120.0 . .
C2A_10 C3A_10 H3A_10 120.0 . .
C4A_10 C3A_10 H3A_10 120.0 . .
C1A_10 C2A_10 C3A_10 120.0 . .
C1A_10 C2A_10 H2A_10 120.0 . .
C3A_10 C2A_10 H2A_10 120.0 . .
C2A_10 C1A_10 C6A_10 120.0 . .
C2A_10 C1A_10 SA_10 119.3(9) . .
C6A_10 C1A_10 SA_10 120.4(9) . .
C1A_10 SA_10 Ag1A_1 111.9(7) . .
C1A_10 SA_10 Ag5_1 128.2(8) . .
Ag1A_1 SA_10 Ag5_1 87.2(3) . .
C1A_10 SA_10 Ag2A_1 101.3(7) . .
Ag1A_1 SA_10 Ag2A_1 83.8(5) . .
Ag5_1 SA_10 Ag2A_1 129.2(4) . .
C5B_10 C6B_10 C1B_10 120.0 . .
C5B_10 C6B_10 H6B_10 120.0 . .
C1B_10 C6B_10 H6B_10 120.0 . .
C6B_10 C5B_10 C4B_10 120.0 . .
C6B_10 C5B_10 H5B_10 120.0 . .
C4B_10 C5B_10 H5B_10 120.0 . .
C5B_10 C4B_10 C3B_10 120.0 . .
C5B_10 C4B_10 FB_10 119.2(11) . .
C3B_10 C4B_10 FB_10 120.8(11) . .
C2B_10 C3B_10 C4B_10 120.0 . .
C2B_10 C3B_10 H3B_10 120.0 . .
C4B_10 C3B_10 H3B_10 120.0 . .
C3B_10 C2B_10 C1B_10 120.0 . .
C3B_10 C2B_10 H2B_10 120.0 . .
C1B_10 C2B_10 H2B_10 120.0 . .
C2B_10 C1B_10 C6B_10 120.0 . .
C2B_10 C1B_10 SB_10 121.0(9) . .
C6B_10 C1B_10 SB_10 118.9(9) . .
C1B_10 SB_10 Ag1B_1 97.4(7) . .
C1B_10 SB_10 Ag2B_1 117.8(7) . .
Ag1B_1 SB_10 Ag2B_1 59.8(4) . .
C1B_10 SB_10 Ag5_1 110.2(7) . .
Ag1B_1 SB_10 Ag5_1 71.2(3) . .
Ag2B_1 SB_10 Ag5_1 113.5(4) . .
C5_11 C6_11 C1_11 120.0 . .
C5_11 C6_11 H6_11 120.0 . .
C1_11 C6_11 H6_11 120.0 . .
C4_11 C5_11 C6_11 120.0 . .
C4_11 C5_11 H5_11 120.0 . .
C6_11 C5_11 H5_11 120.0 . .
F_11 C4_11 C5_11 120.8(7) . .
F_11 C4_11 C3_11 119.1(7) . .
C5_11 C4_11 C3_11 120.0 . .
C4_11 C3_11 C2_11 120.0 . .
C4_11 C3_11 H3_11 120.0 . .
C2_11 C3_11 H3_11 120.0 . .
C1_11 C2_11 C3_11 120.0 . .
C1_11 C2_11 H2_11 120.0 . .
C3_11 C2_11 H2_11 120.0 . .
C2_11 C1_11 C6_11 120.0 . .
C2_11 C1_11 S_11 123.5(5) . .
C6_11 C1_11 S_11 116.5(5) . .
C1_11 S_11 Ag13_1 111.3(3) . .
C1_11 S_11 Ag9_1 104.6(3) . .
Ag13_1 S_11 Ag9_1 72.13(9) . .
C5_12 C6_12 C1_12 120.0 . .
C5_12 C6_12 H6_12 120.0 . .
C1_12 C6_12 H6_12 120.0 . .
C4_12 C5_12 C6_12 120.0 . .
C4_12 C5_12 H5_12 120.0 . .
C6_12 C5_12 H5_12 120.0 . .
F_12 C4_12 C5_12 119.2(7) . .
F_12 C4_12 C3_12 120.8(7) . .
C5_12 C4_12 C3_12 120.0 . .
C2_12 C3_12 C4_12 120.0 . .
C2_12 C3_12 H3_12 120.0 . .
C4_12 C3_12 H3_12 120.0 . .
C3_12 C2_12 C1_12 120.0 . .
C3_12 C2_12 H2_12 120.0 . .
C1_12 C2_12 H2_12 120.0 . .
C2_12 C1_12 C6_12 120.0 . .
C2_12 C1_12 S_12 121.9(5) . .
C6_12 C1_12 S_12 117.8(5) . .
C1_12 S_12 Ag1A_1 114.4(5) . .
C1_12 S_12 Ag3B_1 114.1(4) . .
C1_12 S_12 Ag3A_1 108.1(4) . .
Ag1A_1 S_12 Ag3A_1 75.6(3) . .
C1_12 S_12 Ag7_1 110.5(3) . .
Ag1A_1 S_12 Ag7_1 69.4(3) . .
Ag3B_1 S_12 Ag7_1 133.7(3) . .
Ag3A_1 S_12 Ag7_1 135.7(2) . .
C1_12 S_12 Ag1B_1 111.5(4) . .
Ag3B_1 S_12 Ag1B_1 76.9(3) . .
Ag7_1 S_12 Ag1B_1 75.8(2) . .
C5_13 C6_13 C1_13 120.0 . .
C5_13 C6_13 H6_13 120.0 . .
C1_13 C6_13 H6_13 120.0 . .
C6_13 C5_13 C4_13 120.0 . .
C6_13 C5_13 H5_13 120.0 . .
C4_13 C5_13 H5_13 120.0 . .
F_13 C4_13 C3_13 119.3(11) . .
F_13 C4_13 C5_13 120.7(11) . .
C3_13 C4_13 C5_13 120.0 . .
C2_13 C3_13 C4_13 120.0 . .
C2_13 C3_13 H3_13 120.0 . .
C4_13 C3_13 H3_13 120.0 . .
C3_13 C2_13 C1_13 120.0 . .
C3_13 C2_13 H2_13 120.0 . .
C1_13 C2_13 H2_13 120.0 . .
C2_13 C1_13 C6_13 120.0 . .
C2_13 C1_13 S_13 122.9(6) . .
C6_13 C1_13 S_13 117.0(6) . .
C1_13 S_13 Ag4_1 113.0(3) . .
C1_13 S_13 Ag20_1 105.7(3) . 2_566
Ag4_1 S_13 Ag20_1 76.19(10) . 2_566
C1_13 S_13 Ag7_1 107.1(3) . .
Ag4_1 S_13 Ag7_1 137.32(13) . .
Ag20_1 S_13 Ag7_1 79.77(10) 2_566 .
C5_14 C6_14 C1_14 120.0 . .
C5_14 C6_14 H6_14 120.0 . .
C1_14 C6_14 H6_14 120.0 . .
C4_14 C5_14 C6_14 120.0 . .
C4_14 C5_14 H5_14 120.0 . .
C6_14 C5_14 H5_14 120.0 . .
F_14 C4_14 C5_14 118.2(10) . .
F_14 C4_14 C3_14 121.8(10) . .
C5_14 C4_14 C3_14 120.0 . .
C2_14 C3_14 C4_14 120.0 . .
C2_14 C3_14 H3_14 120.0 . .
C4_14 C3_14 H3_14 120.0 . .
C1_14 C2_14 C3_14 120.0 . .
C1_14 C2_14 H2_14 120.0 . .
C3_14 C2_14 H2_14 120.0 . .
C2_14 C1_14 C6_14 120.0 . .
C2_14 C1_14 S_14 122.5(6) . .
C6_14 C1_14 S_14 117.4(5) . .
C1_14 S_14 Ag4_1 108.6(3) . .
C1_14 S_14 Ag22_1 107.2(4) . 2_566
Ag4_1 S_14 Ag22_1 73.52(10) . 2_566
C5A_15 C6A_15 C1A_15 120.0 . .
C5A_15 C6A_15 H6A_15 120.0 . .
C1A_15 C6A_15 H6A_15 120.0 . .
C4A_15 C5A_15 C6A_15 120.0 . .
C4A_15 C5A_15 H5A_15 120.0 . .
C6A_15 C5A_15 H5A_15 120.0 . .
C5A_15 C4A_15 C3A_15 120.0 . .
C5A_15 C4A_15 FA_15 118.4(11) . .
C3A_15 C4A_15 FA_15 121.6(11) . .
C2A_15 C3A_15 C4A_15 120.0 . .
C2A_15 C3A_15 H3A_15 120.0 . .
C4A_15 C3A_15 H3A_15 120.0 . .
C1A_15 C2A_15 C3A_15 120.0 . .
C1A_15 C2A_15 H2A_15 120.0 . .
C3A_15 C2A_15 H2A_15 120.0 . .
C2A_15 C1A_15 C6A_15 120.0 . .
C2A_15 C1A_15 SA_15 117.5(10) . .
C6A_15 C1A_15 SA_15 122.5(10) . .
C1A_15 SA_15 Ag22_1 110.9(11) . .
C1A_15 SA_15 Ag8_1 107.4(10) . 2_566
Ag22_1 SA_15 Ag8_1 72.9(5) . 2_566
C1A_15 SA_15 Ag6_1 122.8(10) . .
Ag22_1 SA_15 Ag6_1 121.9(5) . .
Ag8_1 SA_15 Ag6_1 71.6(5) 2_566 .
C5B_15 C6B_15 C1B_15 120.0 . .
C5B_15 C6B_15 H6B_15 120.0 . .
C1B_15 C6B_15 H6B_15 120.0 . .
C4B_15 C5B_15 C6B_15 120.0 . .
C4B_15 C5B_15 H5B_15 120.0 . .
C6B_15 C5B_15 H5B_15 120.0 . .
C3B_15 C4B_15 C5B_15 120.0 . .
C3B_15 C4B_15 FB_15 120.7(13) . .
C5B_15 C4B_15 FB_15 119.3(13) . .
C2B_15 C3B_15 C4B_15 120.0 . .
C2B_15 C3B_15 H3B_15 120.0 . .
C4B_15 C3B_15 H3B_15 120.0 . .
C3B_15 C2B_15 C1B_15 120.0 . .
C3B_15 C2B_15 H2B_15 120.0 . .
C1B_15 C2B_15 H2B_15 120.0 . .
C2B_15 C1B_15 C6B_15 120.0 . .
C2B_15 C1B_15 SB_15 122.1(12) . .
C6B_15 C1B_15 SB_15 117.9(12) . .
C1B_15 SB_15 Ag22_1 113.4(12) . .
Ag22_1 SB_15 Ag8_1 77.3(7) . 2_566
C1B_15 SB_15 Ag6_1 105.7(11) . .
Ag22_1 SB_15 Ag6_1 136.3(7) . .
Ag8_1 SB_15 Ag6_1 76.6(7) 2_566 .
C5_16 C6_16 C1_16 120.0 . .
C5_16 C6_16 H6_16 120.0 . .
C1_16 C6_16 H6_16 120.0 . .
C6_16 C5_16 C4_16 120.0 . .
C6_16 C5_16 H5_16 120.0 . .
C4_16 C5_16 H5_16 120.0 . .
F_16 C4_16 C3_16 121.0(9) . .
F_16 C4_16 C5_16 119.0(9) . .
C3_16 C4_16 C5_16 120.0 . .
C4_16 C3_16 C2_16 120.0 . .
C4_16 C3_16 H3_16 120.0 . .
C2_16 C3_16 H3_16 120.0 . .
C1_16 C2_16 C3_16 120.0 . .
C1_16 C2_16 H2_16 120.0 . .
C3_16 C2_16 H2_16 120.0 . .
C2_16 C1_16 C6_16 120.0 . .
C2_16 C1_16 S_16 118.6(5) . .
C6_16 C1_16 S_16 121.2(5) . .
C1_16 S_16 Ag3A_1 112.4(4) . .
C1_16 S_16 Ag2A_1 106.4(3) . .
Ag3A_1 S_16 Ag2A_1 76.5(5) . .
C1_16 S_16 Ag2B_1 108.1(3) . .
C1_16 S_16 Ag3B_1 107.9(4) . .
Ag2B_1 S_16 Ag3B_1 68.2(4) . .
C1A_21 P_21 C1C_21 107.0(5) . .
C1A_21 P_21 C1D_21 110.3(5) . .
C1C_21 P_21 C1D_21 110.3(4) . .
C1A_21 P_21 C1B_21 110.9(5) . .
C1C_21 P_21 C1B_21 109.5(5) . .
C1D_21 P_21 C1B_21 108.8(5) . .
C2A_21 C1A_21 C6A_21 120.0 . .
C2A_21 C1A_21 P_21 119.5(6) . .
C6A_21 C1A_21 P_21 120.5(6) . .
C1A_21 C2A_21 C3A_21 120.0 . .
C1A_21 C2A_21 H2A_21 120.0 . .
C3A_21 C2A_21 H2A_21 120.0 . .
C2A_21 C3A_21 C4A_21 120.0 . .
C2A_21 C3A_21 H3A_21 120.0 . .
C4A_21 C3A_21 H3A_21 120.0 . .
C5A_21 C4A_21 C3A_21 120.0 . .
C5A_21 C4A_21 H4A_21 120.0 . .
C3A_21 C4A_21 H4A_21 120.0 . .
C4A_21 C5A_21 C6A_21 120.0 . .
C4A_21 C5A_21 H5A_21 120.0 . .
C6A_21 C5A_21 H5A_21 120.0 . .
C5A_21 C6A_21 C1A_21 120.0 . .
C5A_21 C6A_21 H6A_21 120.0 . .
C1A_21 C6A_21 H6A_21 120.0 . .
C2B_21 C1B_21 C6B_21 120.0 . .
C2B_21 C1B_21 P_21 118.3(7) . .
C6B_21 C1B_21 P_21 121.7(7) . .
C3B_21 C2B_21 C1B_21 120.0 . .
C3B_21 C2B_21 H2B_21 120.0 . .
C1B_21 C2B_21 H2B_21 120.0 . .
C2B_21 C3B_21 C4B_21 120.0 . .
C2B_21 C3B_21 H3B_21 120.0 . .
C4B_21 C3B_21 H3B_21 120.0 . .
C5B_21 C4B_21 C3B_21 120.0 . .
C5B_21 C4B_21 H4B_21 120.0 . .
C3B_21 C4B_21 H4B_21 120.0 . .
C4B_21 C5B_21 C6B_21 120.0 . .
C4B_21 C5B_21 H5B_21 120.0 . .
C6B_21 C5B_21 H5B_21 120.0 . .
C5B_21 C6B_21 C1B_21 120.0 . .
C5B_21 C6B_21 H6B_21 120.0 . .
C1B_21 C6B_21 H6B_21 120.0 . .
C2C_21 C1C_21 C6C_21 120.0 . .
C2C_21 C1C_21 P_21 120.7(6) . .
C6C_21 C1C_21 P_21 118.9(6) . .
C1C_21 C2C_21 C3C_21 120.0 . .
C1C_21 C2C_21 H2C_21 120.0 . .
C3C_21 C2C_21 H2C_21 120.0 . .
C4C_21 C3C_21 C2C_21 120.0 . .
C4C_21 C3C_21 H3C_21 120.0 . .
C2C_21 C3C_21 H3C_21 120.0 . .
C3C_21 C4C_21 C5C_21 120.0 . .
C3C_21 C4C_21 H4C_21 120.0 . .
C5C_21 C4C_21 H4C_21 120.0 . .
C4C_21 C5C_21 C6C_21 120.0 . .
C4C_21 C5C_21 H5C_21 120.0 . .
C6C_21 C5C_21 H5C_21 120.0 . .
C5C_21 C6C_21 C1C_21 120.0 . .
C5C_21 C6C_21 H6C_21 120.0 . .
C1C_21 C6C_21 H6C_21 120.0 . .
C2D_21 C1D_21 C6D_21 120.0 . .
C2D_21 C1D_21 P_21 120.2(5) . .
C6D_21 C1D_21 P_21 119.4(5) . .
C3D_21 C2D_21 C1D_21 120.0 . .
C3D_21 C2D_21 H2D_21 120.0 . .
C1D_21 C2D_21 H2D_21 120.0 . .
C4D_21 C3D_21 C2D_21 120.0 . .
C4D_21 C3D_21 H3D_21 120.0 . .
C2D_21 C3D_21 H3D_21 120.0 . .
C3D_21 C4D_21 C5D_21 120.0 . .
C3D_21 C4D_21 H4D_21 120.0 . .
C5D_21 C4D_21 H4D_21 120.0 . .
C6D_21 C5D_21 C4D_21 120.0 . .
C6D_21 C5D_21 H5D_21 120.0 . .
C4D_21 C5D_21 H5D_21 120.0 . .
C5D_21 C6D_21 C1D_21 120.0 . .
C5D_21 C6D_21 H6D_21 120.0 . .
C1D_21 C6D_21 H6D_21 120.0 . .
C1DA_22 PA_22 C1BA_22 109.0(9) . .
C1DA_22 PA_22 C1AA_22 112.2(9) . .
C1BA_22 PA_22 C1AA_22 107.0(9) . .
C1DA_22 PA_22 C1CA_22 109.6(9) . .
C1BA_22 PA_22 C1CA_22 107.3(10) . .
C1AA_22 PA_22 C1CA_22 111.4(9) . .
C2AA_22 C1AA_22 C6AA_22 120.0 . .
C2AA_22 C1AA_22 PA_22 120.2(9) . .
C6AA_22 C1AA_22 PA_22 119.8(9) . .
C3AA_22 C2AA_22 C1AA_22 120.0 . .
C3AA_22 C2AA_22 H2AA_22 120.0 . .
C1AA_22 C2AA_22 H2AA_22 120.0 . .
C4AA_22 C3AA_22 C2AA_22 120.0 . .
C4AA_22 C3AA_22 H3AA_22 120.0 . .
C2AA_22 C3AA_22 H3AA_22 120.0 . .
C3AA_22 C4AA_22 C5AA_22 120.0 . .
C3AA_22 C4AA_22 H4AA_22 120.0 . .
C5AA_22 C4AA_22 H4AA_22 120.0 . .
C4AA_22 C5AA_22 C6AA_22 120.0 . .
C4AA_22 C5AA_22 H5AA_22 120.0 . .
C6AA_22 C5AA_22 H5AA_22 120.0 . .
C5AA_22 C6AA_22 C1AA_22 120.0 . .
C5AA_22 C6AA_22 H6AA_22 120.0 . .
C1AA_22 C6AA_22 H6AA_22 120.0 . .
C2BA_22 C1BA_22 C6BA_22 120.0 . .
C2BA_22 C1BA_22 PA_22 116.7(9) . .
C6BA_22 C1BA_22 PA_22 123.3(9) . .
C1BA_22 C2BA_22 C3BA_22 120.0 . .
C1BA_22 C2BA_22 H2BA_22 120.0 . .
C3BA_22 C2BA_22 H2BA_22 120.0 . .
C4BA_22 C3BA_22 C2BA_22 120.0 . .
C4BA_22 C3BA_22 H3BA_22 120.0 . .
C2BA_22 C3BA_22 H3BA_22 120.0 . .
C3BA_22 C4BA_22 C5BA_22 120.0 . .
C3BA_22 C4BA_22 H4BA_22 120.0 . .
C5BA_22 C4BA_22 H4BA_22 120.0 . .
C6BA_22 C5BA_22 C4BA_22 120.0 . .
C6BA_22 C5BA_22 H5BA_22 120.0 . .
C4BA_22 C5BA_22 H5BA_22 120.0 . .
C5BA_22 C6BA_22 C1BA_22 120.0 . .
C5BA_22 C6BA_22 H6BA_22 120.0 . .
C1BA_22 C6BA_22 H6BA_22 120.0 . .
C2CA_22 C1CA_22 C6CA_22 120.0 . .
C2CA_22 C1CA_22 PA_22 118.5(9) . .
C6CA_22 C1CA_22 PA_22 120.8(9) . .
C3CA_22 C2CA_22 C1CA_22 120.0 . .
C3CA_22 C2CA_22 H2CA_22 120.0 . .
C1CA_22 C2CA_22 H2CA_22 120.0 . .
C4CA_22 C3CA_22 C2CA_22 120.0 . .
C4CA_22 C3CA_22 H3CA_22 120.0 . .
C2CA_22 C3CA_22 H3CA_22 120.0 . .
C3CA_22 C4CA_22 C5CA_22 120.0 . .
C3CA_22 C4CA_22 H4CA_22 120.0 . .
C5CA_22 C4CA_22 H4CA_22 120.0 . .
C4CA_22 C5CA_22 C6CA_22 120.0 . .
C4CA_22 C5CA_22 H5CA_22 120.0 . .
C6CA_22 C5CA_22 H5CA_22 120.0 . .
C5CA_22 C6CA_22 C1CA_22 120.0 . .
C5CA_22 C6CA_22 H6CA_22 120.0 . .
C1CA_22 C6CA_22 H6CA_22 120.0 . .
C2DA_22 C1DA_22 C6DA_22 120.0 . .
C2DA_22 C1DA_22 PA_22 121.6(9) . .
C6DA_22 C1DA_22 PA_22 118.4(9) . .
C1DA_22 C2DA_22 C3DA_22 120.0 . .
C1DA_22 C2DA_22 H2DA_22 120.0 . .
C3DA_22 C2DA_22 H2DA_22 120.0 . .
C2DA_22 C3DA_22 C4DA_22 120.0 . .
C2DA_22 C3DA_22 H3DA_22 120.0 . .
C4DA_22 C3DA_22 H3DA_22 120.0 . .
C5DA_22 C4DA_22 C3DA_22 120.0 . .
C5DA_22 C4DA_22 H4DA_22 120.0 . .
C3DA_22 C4DA_22 H4DA_22 120.0 . .
C4DA_22 C5DA_22 C6DA_22 120.0 . .
C4DA_22 C5DA_22 H5DA_22 120.0 . .
C6DA_22 C5DA_22 H5DA_22 120.0 . .
C5DA_22 C6DA_22 C1DA_22 120.0 . .
C5DA_22 C6DA_22 H6DA_22 120.0 . .
C1DA_22 C6DA_22 H6DA_22 120.0 . .
C1CB_22 PB_22 C1DB_22 108.9(8) . .
C1CB_22 PB_22 C1AB_22 110.9(9) . .
C1DB_22 PB_22 C1AB_22 112.1(8) . .
C1CB_22 PB_22 C1BB_22 107.5(8) . .
C1DB_22 PB_22 C1BB_22 107.0(9) . .
C1AB_22 PB_22 C1BB_22 110.2(8) . .
C2AB_22 C1AB_22 C6AB_22 120.0 . .
C2AB_22 C1AB_22 PB_22 119.4(9) . .
C6AB_22 C1AB_22 PB_22 120.5(9) . .
C1AB_22 C2AB_22 C3AB_22 120.0 . .
C1AB_22 C2AB_22 H2AB_22 120.0 . .
C3AB_22 C2AB_22 H2AB_22 120.0 . .
C4AB_22 C3AB_22 C2AB_22 120.0 . .
C4AB_22 C3AB_22 H3AB_22 120.0 . .
C2AB_22 C3AB_22 H3AB_22 120.0 . .
C3AB_22 C4AB_22 C5AB_22 120.0 . .
C3AB_22 C4AB_22 H4AB_22 120.0 . .
C5AB_22 C4AB_22 H4AB_22 120.0 . .
C6AB_22 C5AB_22 C4AB_22 120.0 . .
C6AB_22 C5AB_22 H5AB_22 120.0 . .
C4AB_22 C5AB_22 H5AB_22 120.0 . .
C5AB_22 C6AB_22 C1AB_22 120.0 . .
C5AB_22 C6AB_22 H6AB_22 120.0 . .
C1AB_22 C6AB_22 H6AB_22 120.0 . .
C2BB_22 C1BB_22 C6BB_22 120.0 . .
C2BB_22 C1BB_22 PB_22 120.1(9) . .
C6BB_22 C1BB_22 PB_22 119.7(9) . .
C3BB_22 C2BB_22 C1BB_22 120.0 . .
C3BB_22 C2BB_22 H2BB_22 120.0 . .
C1BB_22 C2BB_22 H2BB_22 120.0 . .
C2BB_22 C3BB_22 C4BB_22 120.0 . .
C2BB_22 C3BB_22 H3BB_22 120.0 . .
C4BB_22 C3BB_22 H3BB_22 120.0 . .
C5BB_22 C4BB_22 C3BB_22 120.0 . .
C5BB_22 C4BB_22 H4BB_22 120.0 . .
C3BB_22 C4BB_22 H4BB_22 120.0 . .
C6BB_22 C5BB_22 C4BB_22 120.0 . .
C6BB_22 C5BB_22 H5BB_22 120.0 . .
C4BB_22 C5BB_22 H5BB_22 120.0 . .
C5BB_22 C6BB_22 C1BB_22 120.0 . .
C5BB_22 C6BB_22 H6BB_22 120.0 . .
C1BB_22 C6BB_22 H6BB_22 120.0 . .
C2CB_22 C1CB_22 C6CB_22 120.0 . .
C2CB_22 C1CB_22 PB_22 120.1(8) . .
C6CB_22 C1CB_22 PB_22 119.9(8) . .
C1CB_22 C2CB_22 C3CB_22 120.0 . .
C1CB_22 C2CB_22 H2CB_22 120.0 . .
C3CB_22 C2CB_22 H2CB_22 120.0 . .
C2CB_22 C3CB_22 C4CB_22 120.0 . .
C2CB_22 C3CB_22 H3CB_22 120.0 . .
C4CB_22 C3CB_22 H3CB_22 120.0 . .
C3CB_22 C4CB_22 C5CB_22 120.0 . .
C3CB_22 C4CB_22 H4CB_22 120.0 . .
C5CB_22 C4CB_22 H4CB_22 120.0 . .
C6CB_22 C5CB_22 C4CB_22 120.0 . .
C6CB_22 C5CB_22 H5CB_22 120.0 . .
C4CB_22 C5CB_22 H5CB_22 120.0 . .
C5CB_22 C6CB_22 C1CB_22 120.0 . .
C5CB_22 C6CB_22 H6CB_22 120.0 . .
C1CB_22 C6CB_22 H6CB_22 120.0 . .
C2DB_22 C1DB_22 C6DB_22 120.0 . .
C2DB_22 C1DB_22 PB_22 119.9(9) . .
C6DB_22 C1DB_22 PB_22 119.3(9) . .
C3DB_22 C2DB_22 C1DB_22 120.0 . .
C3DB_22 C2DB_22 H2DB_22 120.0 . .
C1DB_22 C2DB_22 H2DB_22 120.0 . .
C4DB_22 C3DB_22 C2DB_22 120.0 . .
C4DB_22 C3DB_22 H3DB_22 120.0 . .
C2DB_22 C3DB_22 H3DB_22 120.0 . .
C3DB_22 C4DB_22 C5DB_22 120.0 . .
C3DB_22 C4DB_22 H4DB_22 120.0 . .
C5DB_22 C4DB_22 H4DB_22 120.0 . .
C6DB_22 C5DB_22 C4DB_22 120.0 . .
C6DB_22 C5DB_22 H5DB_22 120.0 . .
C4DB_22 C5DB_22 H5DB_22 120.0 . .
C5DB_22 C6DB_22 C1DB_22 120.0 . .
C5DB_22 C6DB_22 H6DB_22 120.0 . .
C1DB_22 C6DB_22 H6DB_22 120.0 . .

loop_
_geom_bond_atom_site_label_1
_geom_bond_atom_site_label_2
_geom_bond_distance
_geom_bond_site_symmetry_2
Ag1A_1 S_12 2.383(16) .
Ag1A_1 SA_10 2.43(2) .
Ag1A_1 Ag15_1 2.695(9) .
Ag1A_1 Ag19_1 2.804(4) .
Ag1A_1 Ag7_1 2.865(17) .
Ag1A_1 Ag10_1 2.979(10) .
Ag1A_1 Ag3A_1 3.046(10) .
Ag1A_1 Ag17_1 3.280(6) .
Ag1A_1 Ag2A_1 3.331(18) .
Ag2A_1 S_16 2.476(5) .
Ag2A_1 S_5 2.530(6) .
Ag2A_1 SA_10 2.549(12) .
Ag2A_1 Ag3A_1 2.953(18) .
Ag2A_1 Ag17_1 3.273(14) .
Ag3A_1 S_16 2.288(13) .
Ag3A_1 S_12 2.580(9) .
Ag3A_1 S_4 2.700(14) .
Ag3A_1 Ag17_1 3.151(8) .
Ag1B_1 SB_10 2.509(17) .
Ag1B_1 Ag2B_1 2.595(15) .
Ag1B_1 Ag10_1 2.723(9) .
Ag1B_1 S_12 2.846(16) .
Ag1B_1 Ag19_1 2.899(7) .
Ag1B_1 Ag15_1 2.968(10) .
Ag1B_1 Ag5_1 3.063(11) .
Ag1B_1 Ag17_1 3.177(6) .
Ag1B_1 Ag3B_1 3.346(13) .
Ag1B_1 Ag7_1 3.370(16) .
Ag2B_1 S_5 2.451(7) .
Ag2B_1 S_16 2.507(7) .
Ag2B_1 SB_10 2.687(14) .
Ag2B_1 Ag17_1 2.773(14) .
Ag2B_1 Ag3B_1 2.911(19) .
Ag3B_1 S_4 2.337(13) .
Ag3B_1 S_12 2.517(10) .
Ag3B_1 S_16 2.679(15) .
Ag3B_1 Ag17_1 3.129(8) .
Ag4_1 S_14 2.459(3) .
Ag4_1 S_13 2.510(3) .
Ag4_1 SA_9 2.529(3) .
Ag4_1 SB_9 2.529(3) .
Ag4_1 Ag22_1 2.9563(15) 2_566
Ag4_1 Ag20_1 3.1070(14) 2_566
Ag4_1 Ag8_1 3.1785(13) .
Ag5_1 SA_10 2.531(11) .
Ag5_1 SB_8 2.618(3) .
Ag5_1 SA_8 2.618(3) .
Ag5_1 SB_9 2.627(3) .
Ag5_1 SA_9 2.627(3) .
Ag5_1 SB_10 2.743(10) .
Ag5_1 Ag19_1 2.8197(13) .
Ag5_1 Ag18_1 2.8400(13) .
Ag5_1 Ag10_1 2.8658(13) .
Ag5_1 Ag8_1 3.1209(13) .
Ag5_1 Ag14_1 3.2831(13) .
Ag6_1 SB_15 2.55(3) .
Ag6_1 S_3 2.607(3) .
Ag6_1 S_4 2.629(3) .
Ag6_1 SA_15 2.74(2) .
Ag6_1 Ag11_1 2.8459(12) .
Ag6_1 Ag18_1 2.8542(12) 2_566
Ag6_1 Ag15_1 2.8587(13) .
Ag6_1 Ag8_1 3.1392(13) 2_566
Ag6_1 Ag12_1 3.2211(14) .
Ag6_1 Ag17_1 3.3099(14) .
Ag7_1 S_2 2.635(3) .
Ag7_1 S_12 2.636(3) .
Ag7_1 S_13 2.664(3) .
Ag7_1 Ag15_1 2.8390(12) .
Ag7_1 Ag16_1 2.8614(12) 2_566
Ag7_1 Ag19_1 2.8834(13) .
Ag7_1 Ag12_1 3.0997(13) .
Ag7_1 Ag20_1 3.3296(14) 2_566
Ag8_1 SB_15 2.51(2) 2_566
Ag8_1 SB_9 2.589(3) .
Ag8_1 SA_9 2.589(3) .
Ag8_1 SA_15 2.63(2) 2_566
Ag8_1 Ag18_1 2.8314(12) .
Ag8_1 Ag11_1 2.8583(12) 2_566
Ag8_1 Ag19_1 2.8784(13) .
Ag8_1 Ag22_1 3.1151(13) 2_566
Ag8_1 Ag20_1 3.2016(14) 2_566
Ag9_1 SA_8 2.500(3) 2_566
Ag9_1 S_11 2.505(3) .
Ag9_1 S_3 2.557(3) .
Ag9_1 Ag13_1 2.9289(14) .
Ag9_1 Ag12_1 3.0744(13) .
Ag9_1 Ag14_1 3.0752(14) 2_566
Ag10_1 Ag19_1 2.8008(13) .
Ag10_1 Ag18_1 2.8166(12) .
Ag10_1 Ag15_1 2.8223(13) .
Ag10_1 Ag14_1 2.8236(13) .
Ag10_1 Ag17_1 2.8300(13) .
Ag10_1 Ag21_1 2.8387(12) .
Ag10_1 Ag16_1 2.8424(12) .
Ag10_1 Ag11_1 2.8560(12) .
Ag11_1 Ag15_1 2.7746(12) .
Ag11_1 Ag20_1 2.8055(12) .
Ag11_1 Ag19_1 2.8214(12) 2_566
Ag11_1 Ag18_1 2.8244(13) 2_566
Ag11_1 Ag21_1 2.8309(13) .
Ag11_1 Ag16_1 2.8350(12) .
Ag11_1 Ag17_1 2.8378(13) .
Ag12_1 S_2 2.534(3) .
Ag12_1 S_3 2.553(3) .
Ag12_1 Ag15_1 2.8280(13) .
Ag12_1 Ag16_1 2.8370(13) 2_566
Ag12_1 Ag18_1 2.8503(12) 2_566
Ag12_1 Ag13_1 3.1304(14) .
Ag12_1 Ag14_1 3.2397(13) 2_566
Ag13_1 S_11 2.470(3) .
Ag13_1 S_6 2.479(3) 2_566
Ag13_1 S_2 2.539(3) .
Ag13_1 Ag14_1 3.0932(13) 2_566
Ag14_1 SB_8 2.567(3) .
Ag14_1 SA_8 2.567(3) .
Ag14_1 S_6 2.568(3) .
Ag14_1 Ag16_1 2.8434(13) .
Ag14_1 Ag18_1 2.8585(13) .
Ag14_1 Ag21_1 3.1104(13) .
Ag15_1 Ag16_1 2.8268(12) 2_566
Ag15_1 Ag18_1 2.8328(12) 2_566
Ag15_1 Ag19_1 2.8661(13) .
Ag15_1 Ag17_1 2.8952(13) .
Ag16_1 Ag19_1 2.7971(13) 2_566
Ag16_1 Ag18_1 2.8310(12) .
Ag16_1 Ag21_1 2.8335(12) .
Ag16_1 Ag20_1 2.8434(13) .
Ag17_1 S_4 2.532(3) .
Ag17_1 S_5 2.580(3) .
Ag17_1 Ag21_1 3.0548(13) .
Ag18_1 Ag19_1 2.8532(12) .
Ag19_1 Ag20_1 2.8395(14) 2_566
Ag20_1 S_13 2.526(4) 2_566
Ag20_1 S_7 2.584(4) .
Ag20_1 Ag22_1 3.1058(14) .
Ag20_1 Ag21_1 3.1286(14) .
Ag21_1 S_7 2.606(3) .
Ag21_1 S_5 2.626(3) .
Ag21_1 S_6 2.640(3) .
Ag22_1 SB_15 2.48(3) .
Ag22_1 S_14 2.481(4) 2_566
Ag22_1 S_7 2.514(3) .
Ag22_1 SA_15 2.61(2) .
C6_2 C5_2 1.3900 .
C6_2 C1_2 1.3900 .
C6_2 H6_2 0.9300 .
C5_2 C4_2 1.3900 .
C5_2 H5_2 0.9300 .
C4_2 F_2 1.336(10) .
C4_2 C3_2 1.3900 .
C3_2 C2_2 1.3900 .
C3_2 H3_2 0.9300 .
C2_2 C1_2 1.3900 .
C2_2 H2_2 0.9300 .
C1_2 S_2 1.777(6) .
C6_3 C5_3 1.3900 .
C6_3 C1_3 1.3900 .
C6_3 H6_3 0.9300 .
C5_3 C4_3 1.3900 .
C5_3 H5_3 0.9300 .
C4_3 F_3 1.341(11) .
C4_3 C3_3 1.3900 .
C3_3 C2_3 1.3900 .
C3_3 H3_3 0.9300 .
C2_3 C1_3 1.3900 .
C2_3 H2_3 0.9300 .
C1_3 S_3 1.778(7) .
C6_4 C5_4 1.3900 .
C6_4 C1_4 1.3900 .
C6_4 H6_4 0.9300 .
C5_4 C4_4 1.3900 .
C5_4 H5_4 0.9300 .
C4_4 F_4 1.325(9) .
C4_4 C3_4 1.3900 .
C3_4 C2_4 1.3900 .
C3_4 H3_4 0.9300 .
C2_4 C1_4 1.3900 .
C2_4 H2_4 0.9300 .
C1_4 S_4 1.774(6) .
C6_5 C5_5 1.3900 .
C6_5 C1_5 1.3900 .
C6_5 H6_5 0.9300 .
C5_5 C4_5 1.3900 .
C5_5 H5_5 0.9300 .
C4_5 F_5 1.342(10) .
C4_5 C3_5 1.3900 .
C3_5 C2_5 1.3900 .
C3_5 H3_5 0.9300 .
C2_5 C1_5 1.3900 .
C2_5 H2_5 0.9300 .
C1_5 S_5 1.783(7) .
C6_6 C5_6 1.3900 .
C6_6 C1_6 1.3900 .
C6_6 H6_6 0.9300 .
C5_6 C4_6 1.3900 .
C5_6 H5_6 0.9300 .
C4_6 F_6 1.333(11) .
C4_6 C3_6 1.3900 .
C3_6 C2_6 1.3900 .
C3_6 H3_6 0.9300 .
C2_6 C1_6 1.3900 .
C2_6 H2_6 0.9300 .
C1_6 S_6 1.792(7) .
C6_7 C5_7 1.3900 .
C6_7 C1_7 1.3900 .
C6_7 H6_7 0.9300 .
C5_7 C4_7 1.3900 .
C5_7 H5_7 0.9300 .
C4_7 F_7 1.326(10) .
C4_7 C3_7 1.3900 .
C3_7 C2_7 1.3900 .
C3_7 H3_7 0.9300 .
C2_7 C1_7 1.3900 .
C2_7 H2_7 0.9300 .
C1_7 S_7 1.780(7) .
C6A_8 C5A_8 1.3900 .
C6A_8 C1A_8 1.3900 .
C6A_8 H6A_8 0.9300 .
C5A_8 C4A_8 1.3900 .
C5A_8 H5A_8 0.9300 .
C4A_8 C3A_8 1.3900 .
C4A_8 FA_8 1.399(16) .
C3A_8 C2A_8 1.3900 .
C3A_8 H3A_8 0.9300 .
C2A_8 C1A_8 1.3900 .
C2A_8 H2A_8 0.9300 .
C1A_8 SA_8 1.737(11) .
C6B_8 C5B_8 1.3900 .
C6B_8 C1B_8 1.3900 .
C6B_8 H6B_8 0.9300 .
C5B_8 C4B_8 1.3900 .
C5B_8 H5B_8 0.9300 .
C4B_8 FB_8 1.368(13) .
C4B_8 C3B_8 1.3900 .
C3B_8 C2B_8 1.3900 .
C3B_8 H3B_8 0.9300 .
C2B_8 C1B_8 1.3900 .
C2B_8 H2B_8 0.9300 .
C1B_8 SB_8 1.778(9) .
C6A_9 C5A_9 1.3900 .
C6A_9 C1A_9 1.3900 .
C6A_9 H6A_9 0.9300 .
C5A_9 C4A_9 1.3900 .
C5A_9 H5A_9 0.9300 .
C4A_9 C3A_9 1.3900 .
C4A_9 FA_9 1.412(15) .
C3A_9 C2A_9 1.3900 .
C3A_9 H3A_9 0.9300 .
C2A_9 C1A_9 1.3900 .
C2A_9 H2A_9 0.9300 .
C1A_9 SA_9 1.752(9) .
C6B_9 C5B_9 1.3900 .
C6B_9 C1B_9 1.3900 .
C6B_9 H6B_9 0.9300 .
C5B_9 C4B_9 1.3900 .
C5B_9 H5B_9 0.9300 .
C4B_9 C3B_9 1.3900 .
C4B_9 FB_9 1.417(16) .
C3B_9 C2B_9 1.3900 .
C3B_9 H3B_9 0.9300 .
C2B_9 C1B_9 1.3900 .
C2B_9 H2B_9 0.9300 .
C1B_9 SB_9 1.762(10) .
C6A_10 C5A_10 1.3900 .
C6A_10 C1A_10 1.3900 .
C6A_10 H6A_10 0.9300 .
C5A_10 C4A_10 1.3900 .
C5A_10 H5A_10 0.9300 .
C4A_10 C3A_10 1.3900 .
C4A_10 FA_10 1.402(12) .
C3A_10 C2A_10 1.3900 .
C3A_10 H3A_10 0.9300 .
C2A_10 C1A_10 1.3900 .
C2A_10 H2A_10 0.9300 .
C1A_10 SA_10 1.753(11) .
C6B_10 C5B_10 1.3900 .
C6B_10 C1B_10 1.3900 .
C6B_10 H6B_10 0.9300 .
C5B_10 C4B_10 1.3900 .
C5B_10 H5B_10 0.9300 .
C4B_10 C3B_10 1.3900 .
C4B_10 FB_10 1.412(13) .
C3B_10 C2B_10 1.3900 .
C3B_10 H3B_10 0.9300 .
C2B_10 C1B_10 1.3900 .
C2B_10 H2B_10 0.9300 .
C1B_10 SB_10 1.787(11) .
C6_11 C5_11 1.3900 .
C6_11 C1_11 1.3900 .
C6_11 H6_11 0.9300 .
C5_11 C4_11 1.3900 .
C5_11 H5_11 0.9300 .
C4_11 F_11 1.361(9) .
C4_11 C3_11 1.3900 .
C3_11 C2_11 1.3900 .
C3_11 H3_11 0.9300 .
C2_11 C1_11 1.3900 .
C2_11 H2_11 0.9300 .
C1_11 S_11 1.754(6) .
C6_12 C5_12 1.3900 .
C6_12 C1_12 1.3900 .
C6_12 H6_12 0.9300 .
C5_12 C4_12 1.3900 .
C5_12 H5_12 0.9300 .
C4_12 F_12 1.337(10) .
C4_12 C3_12 1.3900 .
C3_12 C2_12 1.3900 .
C3_12 H3_12 0.9300 .
C2_12 C1_12 1.3900 .
C2_12 H2_12 0.9300 .
C1_12 S_12 1.802(7) .
C6_13 C5_13 1.3900 .
C6_13 C1_13 1.3900 .
C6_13 H6_13 0.9300 .
C5_13 C4_13 1.3900 .
C5_13 H5_13 0.9300 .
C4_13 F_13 1.324(11) .
C4_13 C3_13 1.3900 .
C3_13 C2_13 1.3900 .
C3_13 H3_13 0.9300 .
C2_13 C1_13 1.3900 .
C2_13 H2_13 0.9300 .
C1_13 S_13 1.755(7) .
C6_14 C5_14 1.3900 .
C6_14 C1_14 1.3900 .
C6_14 H6_14 0.9300 .
C5_14 C4_14 1.3900 .
C5_14 H5_14 0.9300 .
C4_14 F_14 1.340(11) .
C4_14 C3_14 1.3900 .
C3_14 C2_14 1.3900 .
C3_14 H3_14 0.9300 .
C2_14 C1_14 1.3900 .
C2_14 H2_14 0.9300 .
C1_14 S_14 1.775(7) .
C6A_15 C5A_15 1.3900 .
C6A_15 C1A_15 1.3900 .
C6A_15 H6A_15 0.9300 .
C5A_15 C4A_15 1.3900 .
C5A_15 H5A_15 0.9300 .
C4A_15 C3A_15 1.3900 .
C4A_15 FA_15 1.408(13) .
C3A_15 C2A_15 1.3900 .
C3A_15 H3A_15 0.9300 .
C2A_15 C1A_15 1.3900 .
C2A_15 H2A_15 0.9300 .
C1A_15 SA_15 1.734(13) .
C6B_15 C5B_15 1.3900 .
C6B_15 C1B_15 1.3900 .
C6B_15 H6B_15 0.9300 .
C5B_15 C4B_15 1.3900 .
C5B_15 H5B_15 0.9300 .
C4B_15 C3B_15 1.3900 .
C4B_15 FB_15 1.444(14) .
C3B_15 C2B_15 1.3900 .
C3B_15 H3B_15 0.9300 .
C2B_15 C1B_15 1.3900 .
C2B_15 H2B_15 0.9300 .
C1B_15 SB_15 1.774(13) .
C6_16 C5_16 1.3900 .
C6_16 C1_16 1.3900 .
C6_16 H6_16 0.9300 .
C5_16 C4_16 1.3900 .
C5_16 H5_16 0.9300 .
C4_16 F_16 1.344(11) .
C4_16 C3_16 1.3900 .
C3_16 C2_16 1.3900 .
C3_16 H3_16 0.9300 .
C2_16 C1_16 1.3900 .
C2_16 H2_16 0.9300 .
C1_16 S_16 1.773(7) .
P_21 C1A_21 1.785(8) .
P_21 C1C_21 1.786(7) .
P_21 C1D_21 1.789(6) .
P_21 C1B_21 1.799(8) .
C1A_21 C2A_21 1.3900 .
C1A_21 C6A_21 1.3900 .
C2A_21 C3A_21 1.3900 .
C2A_21 H2A_21 0.9300 .
C3A_21 C4A_21 1.3900 .
C3A_21 H3A_21 0.9300 .
C4A_21 C5A_21 1.3900 .
C4A_21 H4A_21 0.9300 .
C5A_21 C6A_21 1.3900 .
C5A_21 H5A_21 0.9300 .
C6A_21 H6A_21 0.9300 .
C1B_21 C2B_21 1.3900 .
C1B_21 C6B_21 1.3900 .
C2B_21 C3B_21 1.3900 .
C2B_21 H2B_21 0.9300 .
C3B_21 C4B_21 1.3900 .
C3B_21 H3B_21 0.9300 .
C4B_21 C5B_21 1.3900 .
C4B_21 H4B_21 0.9300 .
C5B_21 C6B_21 1.3900 .
C5B_21 H5B_21 0.9300 .
C6B_21 H6B_21 0.9300 .
C1C_21 C2C_21 1.3900 .
C1C_21 C6C_21 1.3900 .
C2C_21 C3C_21 1.3900 .
C2C_21 H2C_21 0.9300 .
C3C_21 C4C_21 1.3900 .
C3C_21 H3C_21 0.9300 .
C4C_21 C5C_21 1.3900 .
C4C_21 H4C_21 0.9300 .
C5C_21 C6C_21 1.3900 .
C5C_21 H5C_21 0.9300 .
C6C_21 H6C_21 0.9300 .
C1D_21 C2D_21 1.3900 .
C1D_21 C6D_21 1.3900 .
C2D_21 C3D_21 1.3900 .
C2D_21 H2D_21 0.9300 .
C3D_21 C4D_21 1.3900 .
C3D_21 H3D_21 0.9300 .
C4D_21 C5D_21 1.3900 .
C4D_21 H4D_21 0.9300 .
C5D_21 C6D_21 1.3900 .
C5D_21 H5D_21 0.9300 .
C6D_21 H6D_21 0.9300 .
PA_22 C1DA_22 1.784(12) .
PA_22 C1BA_22 1.794(11) .
PA_22 C1AA_22 1.801(12) .
PA_22 C1CA_22 1.813(13) .
C1AA_22 C2AA_22 1.3900 .
C1AA_22 C6AA_22 1.3900 .
C2AA_22 C3AA_22 1.3900 .
C2AA_22 H2AA_22 0.9300 .
C3AA_22 C4AA_22 1.3900 .
C3AA_22 H3AA_22 0.9300 .
C4AA_22 C5AA_22 1.3900 .
C4AA_22 H4AA_22 0.9300 .
C5AA_22 C6AA_22 1.3900 .
C5AA_22 H5AA_22 0.9300 .
C6AA_22 H6AA_22 0.9300 .
C1BA_22 C2BA_22 1.3900 .
C1BA_22 C6BA_22 1.3900 .
C2BA_22 C3BA_22 1.3900 .
C2BA_22 H2BA_22 0.9300 .
C3BA_22 C4BA_22 1.3900 .
C3BA_22 H3BA_22 0.9300 .
C4BA_22 C5BA_22 1.3900 .
C4BA_22 H4BA_22 0.9300 .
C5BA_22 C6BA_22 1.3900 .
C5BA_22 H5BA_22 0.9300 .
C6BA_22 H6BA_22 0.9300 .
C1CA_22 C2CA_22 1.3900 .
C1CA_22 C6CA_22 1.3900 .
C2CA_22 C3CA_22 1.3900 .
C2CA_22 H2CA_22 0.9300 .
C3CA_22 C4CA_22 1.3900 .
C3CA_22 H3CA_22 0.9300 .
C4CA_22 C5CA_22 1.3900 .
C4CA_22 H4CA_22 0.9300 .
C5CA_22 C6CA_22 1.3900 .
C5CA_22 H5CA_22 0.9300 .
C6CA_22 H6CA_22 0.9300 .
C1DA_22 C2DA_22 1.3900 .
C1DA_22 C6DA_22 1.3900 .
C2DA_22 C3DA_22 1.3900 .
C2DA_22 H2DA_22 0.9300 .
C3DA_22 C4DA_22 1.3900 .
C3DA_22 H3DA_22 0.9300 .
C4DA_22 C5DA_22 1.3900 .
C4DA_22 H4DA_22 0.9300 .
C5DA_22 C6DA_22 1.3900 .
C5DA_22 H5DA_22 0.9300 .
C6DA_22 H6DA_22 0.9300 .
PB_22 C1CB_22 1.778(11) .
PB_22 C1DB_22 1.788(12) .
PB_22 C1AB_22 1.793(12) .
PB_22 C1BB_22 1.795(11) .
C1AB_22 C2AB_22 1.3900 .
C1AB_22 C6AB_22 1.3900 .
C2AB_22 C3AB_22 1.3900 .
C2AB_22 H2AB_22 0.9300 .
C3AB_22 C4AB_22 1.3900 .
C3AB_22 H3AB_22 0.9300 .
C4AB_22 C5AB_22 1.3900 .
C4AB_22 H4AB_22 0.9300 .
C5AB_22 C6AB_22 1.3900 .
C5AB_22 H5AB_22 0.9300 .
C6AB_22 H6AB_22 0.9300 .
C1BB_22 C2BB_22 1.3900 .
C1BB_22 C6BB_22 1.3900 .
C2BB_22 C3BB_22 1.3900 .
C2BB_22 H2BB_22 0.9300 .
C3BB_22 C4BB_22 1.3900 .
C3BB_22 H3BB_22 0.9300 .
C4BB_22 C5BB_22 1.3900 .
C4BB_22 H4BB_22 0.9300 .
C5BB_22 C6BB_22 1.3900 .
C5BB_22 H5BB_22 0.9300 .
C6BB_22 H6BB_22 0.9300 .
C1CB_22 C2CB_22 1.3900 .
C1CB_22 C6CB_22 1.3900 .
C2CB_22 C3CB_22 1.3900 .
C2CB_22 H2CB_22 0.9300 .
C3CB_22 C4CB_22 1.3900 .
C3CB_22 H3CB_22 0.9300 .
C4CB_22 C5CB_22 1.3900 .
C4CB_22 H4CB_22 0.9300 .
C5CB_22 C6CB_22 1.3900 .
C5CB_22 H5CB_22 0.9300 .
C6CB_22 H6CB_22 0.9300 .
C1DB_22 C2DB_22 1.3900 .
C1DB_22 C6DB_22 1.3900 .
C2DB_22 C3DB_22 1.3900 .
C2DB_22 H2DB_22 0.9300 .
C3DB_22 C4DB_22 1.3900 .
C3DB_22 H3DB_22 0.9300 .
C4DB_22 C5DB_22 1.3900 .
C4DB_22 H4DB_22 0.9300 .
C5DB_22 C6DB_22 1.3900 .
C5DB_22 H5DB_22 0.9300 .
C6DB_22 H6DB_22 0.9300 .

loop_
_geom_torsion_atom_site_label_1
_geom_torsion_atom_site_label_2
_geom_torsion_atom_site_label_3
_geom_torsion_atom_site_label_4
_geom_torsion
_geom_torsion_site_symmetry_4
C1_2 C6_2 C5_2 C4_2 0.0 .
C6_2 C5_2 C4_2 F_2 178.6(11) .
C6_2 C5_2 C4_2 C3_2 0.0 .
F_2 C4_2 C3_2 C2_2 -178.6(11) .
C5_2 C4_2 C3_2 C2_2 0.0 .
C4_2 C3_2 C2_2 C1_2 0.0 .
C3_2 C2_2 C1_2 C6_2 0.0 .
C3_2 C2_2 C1_2 S_2 177.5(7) .
C5_2 C6_2 C1_2 C2_2 0.0 .
C5_2 C6_2 C1_2 S_2 -177.5(7) .
C2_2 C1_2 S_2 Ag12_1 -48.5(5) .
C6_2 C1_2 S_2 Ag12_1 129.0(5) .
C2_2 C1_2 S_2 Ag13_1 -127.8(5) .
C6_2 C1_2 S_2 Ag13_1 49.7(6) .
C2_2 C1_2 S_2 Ag7_1 31.1(6) .
C6_2 C1_2 S_2 Ag7_1 -151.4(4) .
C1_3 C6_3 C5_3 C4_3 0.0 .
C6_3 C5_3 C4_3 F_3 -178.0(14) .
C6_3 C5_3 C4_3 C3_3 0.0 .
F_3 C4_3 C3_3 C2_3 178.0(14) .
C5_3 C4_3 C3_3 C2_3 0.0 .
C4_3 C3_3 C2_3 C1_3 0.0 .
C3_3 C2_3 C1_3 C6_3 0.0 .
C3_3 C2_3 C1_3 S_3 177.1(7) .
C5_3 C6_3 C1_3 C2_3 0.0 .
C5_3 C6_3 C1_3 S_3 -177.0(7) .
C2_3 C1_3 S_3 Ag12_1 107.0(5) .
C6_3 C1_3 S_3 Ag12_1 -76.0(6) .
C2_3 C1_3 S_3 Ag9_1 -171.0(4) .
C6_3 C1_3 S_3 Ag9_1 6.0(6) .
C2_3 C1_3 S_3 Ag6_1 21.0(6) .
C6_3 C1_3 S_3 Ag6_1 -162.0(5) .
C1_4 C6_4 C5_4 C4_4 0.0 .
C6_4 C5_4 C4_4 F_4 -179.4(9) .
C6_4 C5_4 C4_4 C3_4 0.0 .
F_4 C4_4 C3_4 C2_4 179.4(9) .
C5_4 C4_4 C3_4 C2_4 0.0 .
C4_4 C3_4 C2_4 C1_4 0.0 .
C3_4 C2_4 C1_4 C6_4 0.0 .
C3_4 C2_4 C1_4 S_4 179.9(7) .
C5_4 C6_4 C1_4 C2_4 0.0 .
C5_4 C6_4 C1_4 S_4 -179.9(6) .
C2_4 C1_4 S_4 Ag3B_1 124.9(5) .
C6_4 C1_4 S_4 Ag3B_1 -55.3(6) .
C2_4 C1_4 S_4 Ag17_1 36.2(5) .
C6_4 C1_4 S_4 Ag17_1 -143.9(4) .
C2_4 C1_4 S_4 Ag6_1 -51.6(5) .
C6_4 C1_4 S_4 Ag6_1 128.3(4) .
C2_4 C1_4 S_4 Ag3A_1 117.8(5) .
C6_4 C1_4 S_4 Ag3A_1 -62.4(5) .
C1_5 C6_5 C5_5 C4_5 0.0 .
C6_5 C5_5 C4_5 F_5 -179.7(9) .
C6_5 C5_5 C4_5 C3_5 0.0 .
F_5 C4_5 C3_5 C2_5 179.7(9) .
C5_5 C4_5 C3_5 C2_5 0.0 .
C4_5 C3_5 C2_5 C1_5 0.0 .
C3_5 C2_5 C1_5 C6_5 0.0 .
C3_5 C2_5 C1_5 S_5 179.3(6) .
C5_5 C6_5 C1_5 C2_5 0.0 .
C5_5 C6_5 C1_5 S_5 -179.3(6) .
C2_5 C1_5 S_5 Ag2B_1 124.3(6) .
C6_5 C1_5 S_5 Ag2B_1 -56.4(6) .
C2_5 C1_5 S_5 Ag2A_1 111.2(6) .
C6_5 C1_5 S_5 Ag2A_1 -69.5(6) .
C2_5 C1_5 S_5 Ag17_1 -163.1(4) .
C6_5 C1_5 S_5 Ag17_1 16.2(5) .
C2_5 C1_5 S_5 Ag21_1 -83.8(5) .
C6_5 C1_5 S_5 Ag21_1 95.5(5) .
C1_6 C6_6 C5_6 C4_6 0.0 .
C6_6 C5_6 C4_6 F_6 178.7(11) .
C6_6 C5_6 C4_6 C3_6 0.0 .
F_6 C4_6 C3_6 C2_6 -178.7(11) .
C5_6 C4_6 C3_6 C2_6 0.0 .
C4_6 C3_6 C2_6 C1_6 0.0 .
C3_6 C2_6 C1_6 C6_6 0.0 .
C3_6 C2_6 C1_6 S_6 -178.5(7) .
C5_6 C6_6 C1_6 C2_6 0.0 .
C5_6 C6_6 C1_6 S_6 178.6(7) .
C2_6 C1_6 S_6 Ag13_1 -96.7(5) 2_566
C6_6 C1_6 S_6 Ag13_1 84.8(5) 2_566
C2_6 C1_6 S_6 Ag14_1 -16.2(6) .
C6_6 C1_6 S_6 Ag14_1 165.2(4) .
C2_6 C1_6 S_6 Ag21_1 63.4(5) .
C6_6 C1_6 S_6 Ag21_1 -115.1(4) .
C1_7 C6_7 C5_7 C4_7 0.0 .
C6_7 C5_7 C4_7 F_7 -179.0(9) .
C6_7 C5_7 C4_7 C3_7 0.0 .
F_7 C4_7 C3_7 C2_7 179.0(10) .
C5_7 C4_7 C3_7 C2_7 0.0 .
C4_7 C3_7 C2_7 C1_7 0.0 .
C3_7 C2_7 C1_7 C6_7 0.0 .
C3_7 C2_7 C1_7 S_7 -174.1(7) .
C5_7 C6_7 C1_7 C2_7 0.0 .
C5_7 C6_7 C1_7 S_7 173.9(7) .
C2_7 C1_7 S_7 Ag22_1 160.9(4) .
C6_7 C1_7 S_7 Ag22_1 -13.1(6) .
C2_7 C1_7 S_7 Ag20_1 -116.5(5) .
C6_7 C1_7 S_7 Ag20_1 69.5(5) .
C2_7 C1_7 S_7 Ag21_1 -35.9(6) .
C6_7 C1_7 S_7 Ag21_1 150.0(4) .
C1A_8 C6A_8 C5A_8 C4A_8 0.0 .
C6A_8 C5A_8 C4A_8 C3A_8 0.0 .
C6A_8 C5A_8 C4A_8 FA_8 -174(2) .
C5A_8 C4A_8 C3A_8 C2A_8 0.0 .
FA_8 C4A_8 C3A_8 C2A_8 174.0(19) .
C4A_8 C3A_8 C2A_8 C1A_8 0.0 .
C3A_8 C2A_8 C1A_8 C6A_8 0.0 .
C3A_8 C2A_8 C1A_8 SA_8 172.7(17) .
C5A_8 C6A_8 C1A_8 C2A_8 0.0 .
C5A_8 C6A_8 C1A_8 SA_8 -172.8(17) .
C2A_8 C1A_8 SA_8 Ag9_1 159.1(10) 2_566
C6A_8 C1A_8 SA_8 Ag9_1 -28.1(14) 2_566
C2A_8 C1A_8 SA_8 Ag14_1 76.4(13) .
C6A_8 C1A_8 SA_8 Ag14_1 -110.9(11) .
C2A_8 C1A_8 SA_8 Ag5_1 -10.6(14) .
C6A_8 C1A_8 SA_8 Ag5_1 162.1(10) .
C1B_8 C6B_8 C5B_8 C4B_8 0.0 .
C6B_8 C5B_8 C4B_8 FB_8 179.7(16) .
C6B_8 C5B_8 C4B_8 C3B_8 0.0 .
FB_8 C4B_8 C3B_8 C2B_8 -179.7(15) .
C5B_8 C4B_8 C3B_8 C2B_8 0.0 .
C4B_8 C3B_8 C2B_8 C1B_8 0.0 .
C3B_8 C2B_8 C1B_8 C6B_8 0.0 .
C3B_8 C2B_8 C1B_8 SB_8 -179.5(13) .
C5B_8 C6B_8 C1B_8 C2B_8 0.0 .
C5B_8 C6B_8 C1B_8 SB_8 179.5(14) .
C2B_8 C1B_8 SB_8 Ag9_1 -151.3(8) 2_566
C6B_8 C1B_8 SB_8 Ag9_1 29.2(11) 2_566
C2B_8 C1B_8 SB_8 Ag14_1 122.6(8) .
C6B_8 C1B_8 SB_8 Ag14_1 -56.9(11) .
C2B_8 C1B_8 SB_8 Ag5_1 33.2(11) .
C6B_8 C1B_8 SB_8 Ag5_1 -146.3(8) .
C1A_9 C6A_9 C5A_9 C4A_9 0.0 .
C6A_9 C5A_9 C4A_9 C3A_9 0.0 .
C6A_9 C5A_9 C4A_9 FA_9 -175.6(17) .
C5A_9 C4A_9 C3A_9 C2A_9 0.0 .
FA_9 C4A_9 C3A_9 C2A_9 175.7(17) .
C4A_9 C3A_9 C2A_9 C1A_9 0.0 .
C3A_9 C2A_9 C1A_9 C6A_9 0.0 .
C3A_9 C2A_9 C1A_9 SA_9 175.5(15) .
C5A_9 C6A_9 C1A_9 C2A_9 0.0 .
C5A_9 C6A_9 C1A_9 SA_9 -175.8(14) .
C2A_9 C1A_9 SA_9 Ag4_1 82.1(11) .
C6A_9 C1A_9 SA_9 Ag4_1 -102.2(8) .
C2A_9 C1A_9 SA_9 Ag8_1 -7.2(13) .
C6A_9 C1A_9 SA_9 Ag8_1 168.5(7) .
C2A_9 C1A_9 SA_9 Ag5_1 -88.4(10) .
C6A_9 C1A_9 SA_9 Ag5_1 87.2(9) .
C1B_9 C6B_9 C5B_9 C4B_9 0.0 .
C6B_9 C5B_9 C4B_9 C3B_9 0.0 .
C6B_9 C5B_9 C4B_9 FB_9 -176.1(18) .
C5B_9 C4B_9 C3B_9 C2B_9 0.0 .
FB_9 C4B_9 C3B_9 C2B_9 176.4(17) .
C4B_9 C3B_9 C2B_9 C1B_9 0.0 .
C3B_9 C2B_9 C1B_9 C6B_9 0.0 .
C3B_9 C2B_9 C1B_9 SB_9 176.8(15) .
C5B_9 C6B_9 C1B_9 C2B_9 0.0 .
C5B_9 C6B_9 C1B_9 SB_9 -176.6(15) .
C2B_9 C1B_9 SB_9 Ag4_1 -177.7(8) .
C6B_9 C1B_9 SB_9 Ag4_1 -1.0(13) .
C2B_9 C1B_9 SB_9 Ag8_1 94.7(10) .
C6B_9 C1B_9 SB_9 Ag8_1 -88.6(11) .
C2B_9 C1B_9 SB_9 Ag5_1 11.7(12) .
C6B_9 C1B_9 SB_9 Ag5_1 -171.6(9) .
C1A_10 C6A_10 C5A_10 C4A_10 0.0 .
C6A_10 C5A_10 C4A_10 C3A_10 0.0 .
C6A_10 C5A_10 C4A_10 FA_10 -175.8(17) .
C5A_10 C4A_10 C3A_10 C2A_10 0.0 .
FA_10 C4A_10 C3A_10 C2A_10 175.9(17) .
C4A_10 C3A_10 C2A_10 C1A_10 0.0 .
C3A_10 C2A_10 C1A_10 C6A_10 0.0 .
C3A_10 C2A_10 C1A_10 SA_10 174.3(15) .
C5A_10 C6A_10 C1A_10 C2A_10 0.0 .
C5A_10 C6A_10 C1A_10 SA_10 -174.3(15) .
C2A_10 C1A_10 SA_10 Ag1A_1 145.7(9) .
C6A_10 C1A_10 SA_10 Ag1A_1 -40.0(13) .
C2A_10 C1A_10 SA_10 Ag5_1 41.3(14) .
C6A_10 C1A_10 SA_10 Ag5_1 -144.4(9) .
C2A_10 C1A_10 SA_10 Ag2A_1 -126.5(10) .
C6A_10 C1A_10 SA_10 Ag2A_1 47.8(11) .
C1B_10 C6B_10 C5B_10 C4B_10 0.0 .
C6B_10 C5B_10 C4B_10 C3B_10 0.0 .
C6B_10 C5B_10 C4B_10 FB_10 -177.6(15) .
C5B_10 C4B_10 C3B_10 C2B_10 0.0 .
FB_10 C4B_10 C3B_10 C2B_10 177.5(16) .
C4B_10 C3B_10 C2B_10 C1B_10 0.0 .
C3B_10 C2B_10 C1B_10 C6B_10 0.0 .
C3B_10 C2B_10 C1B_10 SB_10 177.3(14) .
C5B_10 C6B_10 C1B_10 C2B_10 0.0 .
C5B_10 C6B_10 C1B_10 SB_10 -177.3(13) .
C2B_10 C1B_10 SB_10 Ag1B_1 32.9(10) .
C6B_10 C1B_10 SB_10 Ag1B_1 -149.8(9) .
C2B_10 C1B_10 SB_10 Ag2B_1 92.6(11) .
C6B_10 C1B_10 SB_10 Ag2B_1 -90.1(11) .
C2B_10 C1B_10 SB_10 Ag5_1 -39.7(11) .
C6B_10 C1B_10 SB_10 Ag5_1 137.6(8) .
C1_11 C6_11 C5_11 C4_11 0.0 .
C6_11 C5_11 C4_11 F_11 -176.1(9) .
C6_11 C5_11 C4_11 C3_11 0.0 .
F_11 C4_11 C3_11 C2_11 176.2(9) .
C5_11 C4_11 C3_11 C2_11 0.0 .
C4_11 C3_11 C2_11 C1_11 0.0 .
C3_11 C2_11 C1_11 C6_11 0.0 .
C3_11 C2_11 C1_11 S_11 -177.8(7) .
C5_11 C6_11 C1_11 C2_11 0.0 .
C5_11 C6_11 C1_11 S_11 178.0(6) .
C2_11 C1_11 S_11 Ag13_1 8.1(6) .
C6_11 C1_11 S_11 Ag13_1 -169.8(4) .
C2_11 C1_11 S_11 Ag9_1 84.3(5) .
C6_11 C1_11 S_11 Ag9_1 -93.6(5) .
C1_12 C6_12 C5_12 C4_12 0.0 .
C6_12 C5_12 C4_12 F_12 -178.7(11) .
C6_12 C5_12 C4_12 C3_12 0.0 .
F_12 C4_12 C3_12 C2_12 178.6(11) .
C5_12 C4_12 C3_12 C2_12 0.0 .
C4_12 C3_12 C2_12 C1_12 0.0 .
C3_12 C2_12 C1_12 C6_12 0.0 .
C3_12 C2_12 C1_12 S_12 173.2(9) .
C5_12 C6_12 C1_12 C2_12 0.0 .
C5_12 C6_12 C1_12 S_12 -173.5(8) .
C2_12 C1_12 S_12 Ag1A_1 90.1(6) .
C6_12 C1_12 S_12 Ag1A_1 -96.5(7) .
C2_12 C1_12 S_12 Ag3B_1 -1.0(8) .
C6_12 C1_12 S_12 Ag3B_1 172.3(6) .
C2_12 C1_12 S_12 Ag3A_1 8.0(7) .
C6_12 C1_12 S_12 Ag3A_1 -178.6(6) .
C2_12 C1_12 S_12 Ag7_1 166.0(5) .
C6_12 C1_12 S_12 Ag7_1 -20.6(8) .
C2_12 C1_12 S_12 Ag1B_1 83.8(6) .
C6_12 C1_12 S_12 Ag1B_1 -102.8(6) .
C1_13 C6_13 C5_13 C4_13 0.0 .
C6_13 C5_13 C4_13 F_13 -178.9(11) .
C6_13 C5_13 C4_13 C3_13 0.0 .
F_13 C4_13 C3_13 C2_13 178.9(11) .
C5_13 C4_13 C3_13 C2_13 0.0 .
C4_13 C3_13 C2_13 C1_13 0.0 .
C3_13 C2_13 C1_13 C6_13 0.0 .
C3_13 C2_13 C1_13 S_13 -175.6(7) .
C5_13 C6_13 C1_13 C2_13 0.0 .
C5_13 C6_13 C1_13 S_13 175.9(7) .
C2_13 C1_13 S_13 Ag4_1 -102.1(5) .
C6_13 C1_13 S_13 Ag4_1 82.2(5) .
C2_13 C1_13 S_13 Ag20_1 -20.7(6) 2_566
C6_13 C1_13 S_13 Ag20_1 163.6(4) 2_566
C2_13 C1_13 S_13 Ag7_1 63.2(6) .
C6_13 C1_13 S_13 Ag7_1 -112.5(5) .
C1_14 C6_14 C5_14 C4_14 0.0 .
C6_14 C5_14 C4_14 F_14 178.7(13) .
C6_14 C5_14 C4_14 C3_14 0.0 .
F_14 C4_14 C3_14 C2_14 -178.6(13) .
C5_14 C4_14 C3_14 C2_14 0.0 .
C4_14 C3_14 C2_14 C1_14 0.0 .
C3_14 C2_14 C1_14 C6_14 0.0 .
C3_14 C2_14 C1_14 S_14 -176.1(8) .
C5_14 C6_14 C1_14 C2_14 0.0 .
C5_14 C6_14 C1_14 S_14 176.3(8) .
C2_14 C1_14 S_14 Ag4_1 -20.3(7) .
C6_14 C1_14 S_14 Ag4_1 163.6(4) .
C2_14 C1_14 S_14 Ag22_1 -98.2(6) 2_566
C6_14 C1_14 S_14 Ag22_1 85.6(5) 2_566
C1A_15 C6A_15 C5A_15 C4A_15 0.0 .
C6A_15 C5A_15 C4A_15 C3A_15 0.0 .
C6A_15 C5A_15 C4A_15 FA_15 179.3(16) .
C5A_15 C4A_15 C3A_15 C2A_15 0.0 .
FA_15 C4A_15 C3A_15 C2A_15 -179.3(17) .
C4A_15 C3A_15 C2A_15 C1A_15 0.0 .
C3A_15 C2A_15 C1A_15 C6A_15 0.0 .
C3A_15 C2A_15 C1A_15 SA_15 -178.7(15) .
C5A_15 C6A_15 C1A_15 C2A_15 0.0 .
C5A_15 C6A_15 C1A_15 SA_15 178.7(15) .
C2A_15 C1A_15 SA_15 Ag22_1 156.8(9) .
C6A_15 C1A_15 SA_15 Ag22_1 -21.9(15) .
C2A_15 C1A_15 SA_15 Ag8_1 78.9(13) 2_566
C6A_15 C1A_15 SA_15 Ag8_1 -99.8(12) 2_566
C2A_15 C1A_15 SA_15 Ag6_1 -0.1(17) .
C6A_15 C1A_15 SA_15 Ag6_1 -178.8(9) .
C1B_15 C6B_15 C5B_15 C4B_15 0.0 .
C6B_15 C5B_15 C4B_15 C3B_15 0.0 .
C6B_15 C5B_15 C4B_15 FB_15 179.1(19) .
C5B_15 C4B_15 C3B_15 C2B_15 0.0 .
FB_15 C4B_15 C3B_15 C2B_15 -179.1(19) .
C4B_15 C3B_15 C2B_15 C1B_15 0.0 .
C3B_15 C2B_15 C1B_15 C6B_15 0.0 .
C3B_15 C2B_15 C1B_15 SB_15 -178.8(17) .
C5B_15 C6B_15 C1B_15 C2B_15 0.0 .
C5B_15 C6B_15 C1B_15 SB_15 178.9(17) .
C2B_15 C1B_15 SB_15 Ag22_1 -133.8(12) .
C6B_15 C1B_15 SB_15 Ag22_1 47.4(17) .
C2B_15 C1B_15 SB_15 Ag8_1 145.4(11) 2_566
C6B_15 C1B_15 SB_15 Ag8_1 -33.4(16) 2_566
C2B_15 C1B_15 SB_15 Ag6_1 66.3(15) .
C6B_15 C1B_15 SB_15 Ag6_1 -112.5(13) .
C1_16 C6_16 C5_16 C4_16 0.0 .
C6_16 C5_16 C4_16 F_16 179.5(9) .
C6_16 C5_16 C4_16 C3_16 0.0 .
F_16 C4_16 C3_16 C2_16 -179.5(10) .
C5_16 C4_16 C3_16 C2_16 0.0 .
C4_16 C3_16 C2_16 C1_16 0.0 .
C3_16 C2_16 C1_16 C6_16 0.0 .
C3_16 C2_16 C1_16 S_16 -175.1(6) .
C5_16 C6_16 C1_16 C2_16 0.0 .
C5_16 C6_16 C1_16 S_16 175.0(6) .
C2_16 C1_16 S_16 Ag3A_1 -157.2(4) .
C6_16 C1_16 S_16 Ag3A_1 27.7(6) .
C2_16 C1_16 S_16 Ag2A_1 -75.4(6) .
C6_16 C1_16 S_16 Ag2A_1 109.5(6) .
C2_16 C1_16 S_16 Ag2B_1 -88.8(6) .
C6_16 C1_16 S_16 Ag2B_1 96.1(6) .
C2_16 C1_16 S_16 Ag3B_1 -161.1(4) .
C6_16 C1_16 S_16 Ag3B_1 23.9(6) .
C1C_21 P_21 C1A_21 C2A_21 -130.9(6) .
C1D_21 P_21 C1A_21 C2A_21 -10.9(7) .
C1B_21 P_21 C1A_21 C2A_21 109.7(6) .
C1C_21 P_21 C1A_21 C6A_21 50.3(7) .
C1D_21 P_21 C1A_21 C6A_21 170.3(5) .
C1B_21 P_21 C1A_21 C6A_21 -69.1(6) .
C6A_21 C1A_21 C2A_21 C3A_21 0.0 .
P_21 C1A_21 C2A_21 C3A_21 -178.8(7) .
C1A_21 C2A_21 C3A_21 C4A_21 0.0 .
C2A_21 C3A_21 C4A_21 C5A_21 0.0 .
C3A_21 C4A_21 C5A_21 C6A_21 0.0 .
C4A_21 C5A_21 C6A_21 C1A_21 0.0 .
C2A_21 C1A_21 C6A_21 C5A_21 0.0 .
P_21 C1A_21 C6A_21 C5A_21 178.8(7) .
C1A_21 P_21 C1B_21 C2B_21 -163.0(5) .
C1C_21 P_21 C1B_21 C2B_21 79.1(6) .
C1D_21 P_21 C1B_21 C2B_21 -41.5(7) .
C1A_21 P_21 C1B_21 C6B_21 19.0(7) .
C1C_21 P_21 C1B_21 C6B_21 -98.8(6) .
C1D_21 P_21 C1B_21 C6B_21 140.6(6) .
C6B_21 C1B_21 C2B_21 C3B_21 0.0 .
P_21 C1B_21 C2B_21 C3B_21 -178.0(7) .
C1B_21 C2B_21 C3B_21 C4B_21 0.0 .
C2B_21 C3B_21 C4B_21 C5B_21 0.0 .
C3B_21 C4B_21 C5B_21 C6B_21 0.0 .
C4B_21 C5B_21 C6B_21 C1B_21 0.0 .
C2B_21 C1B_21 C6B_21 C5B_21 0.0 .
P_21 C1B_21 C6B_21 C5B_21 177.9(7) .
C1A_21 P_21 C1C_21 C2C_21 -148.7(5) .
C1D_21 P_21 C1C_21 C2C_21 91.3(6) .
C1B_21 P_21 C1C_21 C2C_21 -28.4(7) .
C1A_21 P_21 C1C_21 C6C_21 37.8(7) .
C1D_21 P_21 C1C_21 C6C_21 -82.2(7) .
C1B_21 P_21 C1C_21 C6C_21 158.1(6) .
C6C_21 C1C_21 C2C_21 C3C_21 0.0 .
P_21 C1C_21 C2C_21 C3C_21 -173.4(7) .
C1C_21 C2C_21 C3C_21 C4C_21 0.0 .
C2C_21 C3C_21 C4C_21 C5C_21 0.0 .
C3C_21 C4C_21 C5C_21 C6C_21 0.0 .
C4C_21 C5C_21 C6C_21 C1C_21 0.0 .
C2C_21 C1C_21 C6C_21 C5C_21 0.0 .
P_21 C1C_21 C6C_21 C5C_21 173.6(7) .
C1A_21 P_21 C1D_21 C2D_21 -99.6(6) .
C1C_21 P_21 C1D_21 C2D_21 18.4(8) .
C1B_21 P_21 C1D_21 C2D_21 138.5(6) .
C1A_21 P_21 C1D_21 C6D_21 73.0(6) .
C1C_21 P_21 C1D_21 C6D_21 -169.0(6) .
C1B_21 P_21 C1D_21 C6D_21 -48.8(7) .
C6D_21 C1D_21 C2D_21 C3D_21 0.0 .
P_21 C1D_21 C2D_21 C3D_21 172.6(7) .
C1D_21 C2D_21 C3D_21 C4D_21 0.0 .
C2D_21 C3D_21 C4D_21 C5D_21 0.0 .
C3D_21 C4D_21 C5D_21 C6D_21 0.0 .
C4D_21 C5D_21 C6D_21 C1D_21 0.0 .
C2D_21 C1D_21 C6D_21 C5D_21 0.0 .
P_21 C1D_21 C6D_21 C5D_21 -172.6(7) .
C1DA_22 PA_22 C1AA_22 C2AA_22 -12.7(13) .
C1BA_22 PA_22 C1AA_22 C2AA_22 106.8(11) .
C1CA_22 PA_22 C1AA_22 C2AA_22 -136.1(10) .
C1DA_22 PA_22 C1AA_22 C6AA_22 167.0(9) .
C1BA_22 PA_22 C1AA_22 C6AA_22 -73.4(12) .
C1CA_22 PA_22 C1AA_22 C6AA_22 43.6(12) .
C6AA_22 C1AA_22 C2AA_22 C3AA_22 0.0 .
PA_22 C1AA_22 C2AA_22 C3AA_22 179.7(12) .
C1AA_22 C2AA_22 C3AA_22 C4AA_22 0.0 .
C2AA_22 C3AA_22 C4AA_22 C5AA_22 0.0 .
C3AA_22 C4AA_22 C5AA_22 C6AA_22 0.0 .
C4AA_22 C5AA_22 C6AA_22 C1AA_22 0.0 .
C2AA_22 C1AA_22 C6AA_22 C5AA_22 0.0 .
PA_22 C1AA_22 C6AA_22 C5AA_22 -179.7(12) .
C1DA_22 PA_22 C1BA_22 C2BA_22 -32.9(13) .
C1AA_22 PA_22 C1BA_22 C2BA_22 -154.5(10) .
C1CA_22 PA_22 C1BA_22 C2BA_22 85.8(11) .
C1DA_22 PA_22 C1BA_22 C6BA_22 148.8(11) .
C1AA_22 PA_22 C1BA_22 C6BA_22 27.2(14) .
C1CA_22 PA_22 C1BA_22 C6BA_22 -92.5(12) .
C6BA_22 C1BA_22 C2BA_22 C3BA_22 0.0 .
PA_22 C1BA_22 C2BA_22 C3BA_22 -178.3(14) .
C1BA_22 C2BA_22 C3BA_22 C4BA_22 0.0 .
C2BA_22 C3BA_22 C4BA_22 C5BA_22 0.0 .
C3BA_22 C4BA_22 C5BA_22 C6BA_22 0.0 .
C4BA_22 C5BA_22 C6BA_22 C1BA_22 0.0 .
C2BA_22 C1BA_22 C6BA_22 C5BA_22 0.0 .
PA_22 C1BA_22 C6BA_22 C5BA_22 178.2(15) .
C1DA_22 PA_22 C1CA_22 C2CA_22 68.7(11) .
C1BA_22 PA_22 C1CA_22 C2CA_22 -49.5(12) .
C1AA_22 PA_22 C1CA_22 C2CA_22 -166.4(9) .
C1DA_22 PA_22 C1CA_22 C6CA_22 -101.6(11) .
C1BA_22 PA_22 C1CA_22 C6CA_22 140.2(10) .
C1AA_22 PA_22 C1CA_22 C6CA_22 23.3(13) .
C6CA_22 C1CA_22 C2CA_22 C3CA_22 0.0 .
PA_22 C1CA_22 C2CA_22 C3CA_22 -170.4(12) .
C1CA_22 C2CA_22 C3CA_22 C4CA_22 0.0 .
C2CA_22 C3CA_22 C4CA_22 C5CA_22 0.0 .
C3CA_22 C4CA_22 C5CA_22 C6CA_22 0.0 .
C4CA_22 C5CA_22 C6CA_22 C1CA_22 0.0 .
C2CA_22 C1CA_22 C6CA_22 C5CA_22 0.0 .
PA_22 C1CA_22 C6CA_22 C5CA_22 170.1(12) .
C1BA_22 PA_22 C1DA_22 C2DA_22 133.1(10) .
C1AA_22 PA_22 C1DA_22 C2DA_22 -108.5(11) .
C1CA_22 PA_22 C1DA_22 C2DA_22 15.9(13) .
C1BA_22 PA_22 C1DA_22 C6DA_22 -46.9(12) .
C1AA_22 PA_22 C1DA_22 C6DA_22 71.5(11) .
C1CA_22 PA_22 C1DA_22 C6DA_22 -164.1(9) .
C6DA_22 C1DA_22 C2DA_22 C3DA_22 0.0 .
PA_22 C1DA_22 C2DA_22 C3DA_22 -179.9(12) .
C1DA_22 C2DA_22 C3DA_22 C4DA_22 0.0 .
C2DA_22 C3DA_22 C4DA_22 C5DA_22 0.0 .
C3DA_22 C4DA_22 C5DA_22 C6DA_22 0.0 .
C4DA_22 C5DA_22 C6DA_22 C1DA_22 0.0 .
C2DA_22 C1DA_22 C6DA_22 C5DA_22 0.0 .
PA_22 C1DA_22 C6DA_22 C5DA_22 179.9(11) .
C1CB_22 PB_22 C1AB_22 C2AB_22 168.5(8) .
C1DB_22 PB_22 C1AB_22 C2AB_22 -69.5(11) .
C1BB_22 PB_22 C1AB_22 C2AB_22 49.5(11) .
C1CB_22 PB_22 C1AB_22 C6AB_22 -7.1(12) .
C1DB_22 PB_22 C1AB_22 C6AB_22 114.9(10) .
C1BB_22 PB_22 C1AB_22 C6AB_22 -126.1(9) .
C6AB_22 C1AB_22 C2AB_22 C3AB_22 0.0 .
PB_22 C1AB_22 C2AB_22 C3AB_22 -175.6(11) .
C1AB_22 C2AB_22 C3AB_22 C4AB_22 0.0 .
C2AB_22 C3AB_22 C4AB_22 C5AB_22 0.0 .
C3AB_22 C4AB_22 C5AB_22 C6AB_22 0.0 .
C4AB_22 C5AB_22 C6AB_22 C1AB_22 0.0 .
C2AB_22 C1AB_22 C6AB_22 C5AB_22 0.0 .
PB_22 C1AB_22 C6AB_22 C5AB_22 175.6(11) .
C1CB_22 PB_22 C1BB_22 C2BB_22 82.6(11) .
C1DB_22 PB_22 C1BB_22 C2BB_22 -34.2(11) .
C1AB_22 PB_22 C1BB_22 C2BB_22 -156.3(9) .
C1CB_22 PB_22 C1BB_22 C6BB_22 -91.8(10) .
C1DB_22 PB_22 C1BB_22 C6BB_22 151.4(9) .
C1AB_22 PB_22 C1BB_22 C6BB_22 29.3(12) .
C6BB_22 C1BB_22 C2BB_22 C3BB_22 0.0 .
PB_22 C1BB_22 C2BB_22 C3BB_22 -174.4(11) .
C1BB_22 C2BB_22 C3BB_22 C4BB_22 0.0 .
C2BB_22 C3BB_22 C4BB_22 C5BB_22 0.0 .
C3BB_22 C4BB_22 C5BB_22 C6BB_22 0.0 .
C4BB_22 C5BB_22 C6BB_22 C1BB_22 0.0 .
C2BB_22 C1BB_22 C6BB_22 C5BB_22 0.0 .
PB_22 C1BB_22 C6BB_22 C5BB_22 174.4(11) .
C1DB_22 PB_22 C1CB_22 C2CB_22 125.1(10) .
C1AB_22 PB_22 C1CB_22 C2CB_22 -111.1(10) .
C1BB_22 PB_22 C1CB_22 C2CB_22 9.5(12) .
C1DB_22 PB_22 C1CB_22 C6CB_22 -57.0(12) .
C1AB_22 PB_22 C1CB_22 C6CB_22 66.9(11) .
C1BB_22 PB_22 C1CB_22 C6CB_22 -172.6(9) .
C6CB_22 C1CB_22 C2CB_22 C3CB_22 0.0 .
PB_22 C1CB_22 C2CB_22 C3CB_22 178.0(12) .
C1CB_22 C2CB_22 C3CB_22 C4CB_22 0.0 .
C2CB_22 C3CB_22 C4CB_22 C5CB_22 0.0 .
C3CB_22 C4CB_22 C5CB_22 C6CB_22 0.0 .
C4CB_22 C5CB_22 C6CB_22 C1CB_22 0.0 .
C2CB_22 C1CB_22 C6CB_22 C5CB_22 0.0 .
PB_22 C1CB_22 C6CB_22 C5CB_22 -178.0(12) .
C1CB_22 PB_22 C1DB_22 C2DB_22 -31.9(12) .
C1AB_22 PB_22 C1DB_22 C2DB_22 -155.0(9) .
C1BB_22 PB_22 C1DB_22 C2DB_22 84.0(11) .
C1CB_22 PB_22 C1DB_22 C6DB_22 158.6(10) .
C1AB_22 PB_22 C1DB_22 C6DB_22 35.4(13) .
C1BB_22 PB_22 C1DB_22 C6DB_22 -85.5(11) .
C6DB_22 C1DB_22 C2DB_22 C3DB_22 0.0 .
PB_22 C1DB_22 C2DB_22 C3DB_22 -169.4(12) .
C1DB_22 C2DB_22 C3DB_22 C4DB_22 0.0 .
C2DB_22 C3DB_22 C4DB_22 C5DB_22 0.0 .
C3DB_22 C4DB_22 C5DB_22 C6DB_22 0.0 .
C4DB_22 C5DB_22 C6DB_22 C1DB_22 0.0 .
C2DB_22 C1DB_22 C6DB_22 C5DB_22 0.0 .
PB_22 C1DB_22 C6DB_22 C5DB_22 169.5(12) .
